data_1568565
loop_
_publ_author_name
'Menke, Friedericke S.'
'Wicher, Barbara'
'Allmendinger, Lars'
'Maurizot, Victor'
'Huc, Ivan'

_publ_section_title
;
 An abiotic, tetrameric, eight-helix bundle.
;
_journal_issue 14
_journal_name_full 'Chemical science'
_journal_page_first 3742
_journal_page_last 3751
_journal_paper_doi 10.1039/d3sc00267e
_journal_volume 14
_journal_year 2023
_chemical_formula_moiety ' '2(C171 H157 N29 O33 Se), 5(H2 O), 4(C2 H3 N), [+ solvents]'
_chemical_formula_sum 'C350 H336 N62 O71 Se2'
_chemical_formula_weight 6704.71
_space_group_crystal_system triclinic
_space_group_IT_number 2
_space_group_name_Hall '-P 1'
_space_group_name_H-M_alt 'P -1'
_atom_sites_solution_hydrogens mixed
_audit_creation_date 2023-02-25
_audit_creation_method
;
Olex2 1.5
(compiled 2022.04.07 svn.rca3783a0 for OlexSys, GUI svn.r6498)
;
_audit_update_record
;
2023-02-25 deposited with the CCDC.	2023-02-28 downloaded from the CCDC.
;
_cell_angle_alpha 67.428(2)
_cell_angle_beta 80.522(2)
_cell_angle_gamma 62.942(2)
_cell_formula_units_Z 2
_cell_length_a 27.1355(6)
_cell_length_b 29.0697(6)
_cell_length_c 33.4936(7)
_cell_measurement_reflns_used 46751
_cell_measurement_temperature 100.00
_cell_measurement_theta_max 47.33
_cell_measurement_theta_min 1.82
_cell_volume 21724.7(9)
_computing_cell_refinement 'CrysAlisPro 1.171.41.93a (Rigaku OD, 2020)'
_computing_data_collection 'CrysAlisPro 1.171.41.93a (Rigaku OD, 2020)'
_computing_data_reduction 'CrysAlisPro 1.171.41.93a (Rigaku OD, 2020)'
_computing_molecular_graphics 'Olex2 1.5 (Dolomanov et al., 2009)'
_computing_publication_material 'Olex2 1.5 (Dolomanov et al., 2009)'
_computing_structure_refinement 'SHELXL 2018/3 (Sheldrick, 2015)'
_computing_structure_solution 'SHELXT 2018/2 (Sheldrick, 2018)'
_diffrn_ambient_temperature 100.00
_diffrn_detector_area_resol_mean 10.000
_diffrn_measured_fraction_theta_full 0.995
_diffrn_measured_fraction_theta_max 0.995
_diffrn_measurement_device_type 'XtaLAB AFC11 (RCD3): quarter-chi single'
_diffrn_measurement_method w-scans
_diffrn_radiation_type CuK\a
_diffrn_radiation_wavelength 1.54184
_diffrn_reflns_av_R_equivalents 0.0282
_diffrn_reflns_av_unetI/netI 0.0279
_diffrn_reflns_Laue_measured_fraction_full 0.995
_diffrn_reflns_Laue_measured_fraction_max 0.995
_diffrn_reflns_limit_h_max 25
_diffrn_reflns_limit_h_min -25
_diffrn_reflns_limit_k_max 27
_diffrn_reflns_limit_k_min -26
_diffrn_reflns_limit_l_max 31
_diffrn_reflns_limit_l_min -31
_diffrn_reflns_number 132507
_diffrn_reflns_point_group_measured_fraction_full 0.995
_diffrn_reflns_point_group_measured_fraction_max 0.995
_diffrn_reflns_theta_full 47.240
_diffrn_reflns_theta_max 47.240
_diffrn_reflns_theta_min 1.823
_exptl_absorpt_coefficient_mu 0.782
_exptl_absorpt_correction_T_max 1.000
_exptl_absorpt_correction_T_min 0.677
_exptl_absorpt_correction_type multi-scan
_exptl_absorpt_process_details
;
CrysAlisPro 1.171.41.93a (Rigaku Oxford Diffraction, 2020)
Empirical absorption correction using spherical harmonics,
implemented in SCALE3 ABSPACK scaling algorithm.
;
_exptl_crystal_colour yellow
_exptl_crystal_colour_primary yellow
_exptl_crystal_density_diffrn 1.025
_exptl_crystal_description plate
_exptl_crystal_F_000 7012
_exptl_crystal_recrystallization_method 'Re-crystallisation from solvent: acetonitile, toluene, chloroform, water'
_exptl_crystal_size_max 0.6
_exptl_crystal_size_mid 0.4
_exptl_crystal_size_min 0.07
_refine_diff_density_max 0.994
_refine_diff_density_min -0.825
_refine_diff_density_rms 0.095
_refine_ls_extinction_method none
_refine_ls_goodness_of_fit_ref 2.094
_refine_ls_hydrogen_treatment constr
_refine_ls_matrix_type full
_refine_ls_number_parameters 3273
_refine_ls_number_reflns 39094
_refine_ls_number_restraints 179
_refine_ls_restrained_S_all 2.095
_refine_ls_R_factor_all 0.1722
_refine_ls_R_factor_gt 0.1553
_refine_ls_shift/su_max 0.001
_refine_ls_shift/su_mean 0.000
_refine_ls_structure_factor_coef Fsqd
_refine_ls_weighting_details 'w=1/[\s^2^(Fo^2^)+(0.2000P)^2^] where P=(Fo^2^+2Fc^2^)/3'
_refine_ls_weighting_scheme calc
_refine_ls_wR_factor_gt 0.4558
_refine_ls_wR_factor_ref 0.4739
_reflns_Friedel_coverage 0.000
_reflns_number_gt 29171
_reflns_number_total 39094
_reflns_threshold_expression 'I > 2\s(I)'
_cod_data_source_file d3sc00267e2.cif
_cod_data_source_block fm1208
_cod_depositor_comments 'Adding full bibliography for 1568565.cif.'
_cod_database_code 1568565
_shelx_shelxl_version_number 2018/3
_shelx_space_group_comment
;
The symmetry employed for this shelxl refinement is uniquely defined
by the following loop, which should always be used as a source of
symmetry information in preference to the above space-group names.
They are only intended as comments.
;
_shelx_estimated_absorpt_t_max 0.947
_shelx_estimated_absorpt_t_min 0.651
_olex2_refinement_description
;
1. Fixed Uiso
 At 1.2 times of:
  All C(H) groups, All C(H,H) groups, All N(H) groups
 At 1.5 times of:
  All O(H) groups, All O(H,H) groups
2. Restrained distances
 C3_1-C4_1 = O1_1-C2_1
 C3_2-C4_2 = O1_2-C2_2
 C3_3-C4_3 = O1_3-C2_3
 C3_4-C4_4 = O1_4-C2_4
 C3_5-C4_5 = O1_5-C2_5
 C3_6-C4_6 = O1_6-C2_6
 C3_7-C4_7 = O1_7-C2_7
 C3_8-C4_8 = O1_8-C2_8
 C3_9-C4_9 = O1_9-C2_9
 C3_10-C4_10 = O1_10-C2_10
 O1_11-C2_11
 C3_12-C4_12 = O1_12-C2_12
 C3_13-C4_13 = O1_13-C2_13
 C3_14-O1_14 = C2_14-?
 2.5 with sigma of 0.02
 O1_1-C1_1
 O1_2-C1_2
 O1_3-C1_3
 O1_4-C1_4
 O1_5-C1_5
 O1_6-C1_6
 O1_7-C1_7
 O1_8-C1_8
 O1_9-C1_9
 O1_10-C1_10
 O1_11-C1_11
 O1_12-C1_12
 O1_13-C1_13
 O1_14-C1_14
 1.407 with sigma of 0.001
 C1_1-C2_1
 C1_2-C2_2
 C1_3-C2_3
 C1_4-C2_4
 C1_5-C2_5
 C1_6-C2_6
 C1_7-C2_7
 C1_8-C2_8
 C1_9-C2_9
 C1_10-C2_10
 C1_11-C2_11
 C1_12-C2_12
 C1_13-C2_13
 C1_14-C2_14
 1.503 with sigma of 0.001
 C2_1-C3_1 = C2_1-C4_1
 C2_2-C3_2 = C2_2-C4_2
 C2_3-C3_3 = C2_3-C4_3
 C2_4-C3_4 = C2_4-C4_4
 C2_5-C3_5 = C2_5-C4_5
 C2_6-C3_6 = C2_6-C4_6
 C2_7-C3_7 = C2_7-C4_7
 C2_8-C3_8 = C2_8-C4_8
 C2_9-C3_9 = C2_9-C4_9
 C2_10-C3_10 = C2_10-C4_10
 C2_11-C2_11
 C2_12-C3_12 = C2_12-C4_12
 C2_13-C3_13 = C2_13-C4_13
 C2_14-C3_14 = C2_14-?
 1.51 with sigma of 0.001
 O4B-C61B
 1.48 with sigma of 0.002
 C61B-O5B
 2.8 with sigma of 0.02
 C6S-C5S
 1.38 with sigma of 0.002
3. Rigid bond restraints
 C14A, C15A, C17A, C10A, C12A, C11A, C16A, C13A, N3A, C18A
 with sigma for 1-2 distances of 0.01 and sigma for 1-3 distances of 0.01
 C55A, C56A, C58A, C51A, C53A, C52A, C57A, C54A, N8A, C59A
 with sigma for 1-2 distances of 0.01 and sigma for 1-3 distances of 0.01
 C59B, N7B, C57B, C54B, C52B, C53B, C56B, C51B, C58B, C2
 with sigma for 1-2 distances of 0.01 and sigma for 1-3 distances of 0.01
 C5B, C6B, C8B, C3B, C1B, C2B, C7B, C9B, N1B, C4B
 with sigma for 1-2 distances of 0.01 and sigma for 1-3 distances of 0.01
4. Uiso/Uaniso restraints and constraints
Uanis(C9D) = Uanis(N2D) = Uanis(C7D) = Uanis(C4D) = Uanis(C2D) = Uanis(C3D) =
Uanis(C8D) = Uanis(C1D) = Uanis(C6D) = Uanis(C5D)
Uanis(C15D) = Uanis(C12D) = Uanis(C10D) = Uanis(C17D) = Uanis(C18D) =
Uanis(N3D) = Uanis(C11D) = Uanis(C14D) = Uanis(C13D) = Uanis(C16D)
Uiso(C1_14) = Uiso(C2_14) = Uiso(C3_14)
Uiso(C4_3) = Uiso(C2_3) = Uiso(C3_3) = Uiso(C1_3)
Uiso(C100) = Uiso(C4_7) = Uiso(C2_7) = Uiso(C3_7) = Uiso(C1_7)
Uiso(C4_12) = Uiso(C2_12) = Uiso(C3_12) = Uiso(C1_12)
Uiso(C2_11) = Uiso(C1_11)
Uanis(O2F) = Uanis(C2F) = Uanis(N2F)
Uiso(C3_4) = Uiso(C2_4) = Uiso(C4_4) = Uiso(C1_4)
5.a Riding coordinates:
 O1W(H1WA,H1WB), O4W(H4WA,H4WB), O2W(H2WA,H2WB), O3W(H3WA,H3WB), O5W(H5WA,H5WB)
5.b Secondary CH2 refined with riding coordinates:
 C5C(H5CA,H5CB), C20F(H20E,H20F), C10F(H10D,H10E), C5F(H5FA,H5FB), C10C(H10A,
 H10B), C9F(H9FA,H9FB), C11F(H11H,H11I), C9C(H9CA,H9CB), C12F(H12H,H12I),
 C20C(H20C,H20D), C14C(H14A,H14B), C12C(H12D,H12E), C11C(H11D,H11E), C14F(H14D,
 H14E), C13C(H13D,H13E), C13F(H13I,H13J)
5.c Aromatic/amide H refined with riding coordinates:
 N12F(H12F), N12C(H12C), N11F(H11F), N2C(H2C), N5F(H5F), N10F(H10F), N4F(H4F),
 N4C(H4C), N8F(H8F), N7F(H7F), N5C(H5C), N10C(H10C), N6F(H6F), N14F(H14F),
 N9F(H9F), N6C(H6C), N1C(H1C), N7C(H7C), N11C(H11C), N9C(H9C), N3C(H3C),
 C52E(H52E), C53E(H53E), C54E(H54E), N7E(H7E), C57E(H57E), N8C(H8C), N13F(H13F),
  C40A(H40A), C38A(H38A), N1F(H1F), C7E(H7EA), C6E(H6E), C5E(H5E), C2E(H2E),
 C29E(H29E), C30E(H30E), C31E(H31E), C34E(H34E), C52A(H52A), C53A(H53A),
 C54A(H54A), C57A(H57A), C43D(H43D), C44D(H44D), C45D(H45D), C48D(H48D),
 N3F(H3F), C20B(H20B), C21B(H21B), C22B(H22B), C25B(H25B), C11E(H11G),
 C12E(H12G), C13E(H13G), C16E(H16E), N14C(H14C), C38D(H38D), C40D(H40D),
 C43A(H43A), C44A(H44A), C45A(H45A), C48A(H48A), C20A(H20A), C21A(H21A),
 C22A(H22A), C25A(H25A), C11B(H11B), C12B(H12B), C13B(H13B), C16B(H16B),
 C20E(H20G), C21E(H21E), C22E(H22E), C25E(H25E), N2F(H2F), C29A(H29A),
 C30A(H30A), C31A(H31A), C34A(H34A), N13C(H13C), C2A(H2A), C3A(H3AA), C4A(H4AA),
  C7A(H7A), C52B(H52B), C53B(H53B), C54B(H54B), C57B(H57B), C40B(H40B),
 C38B(H38B), C11D(H11J), C12D(H12J), C13D(H13H), C16D(H16D), C52D(H52D),
 C53D(H53D), C54D(H54D), C57D(H57D), C11A(H11A), C12A(H12A), C13A(H13A),
 C16A(H16A), C43E(H43E), C44E(H44E), C45E(H45E), C48E(H48E), C2B(H2BA),
 C3B(H3BA), C4B(H4B), C7B(H7B), C29D(H29D), C30D(H30D), C31D(H31D), C34D(H34D),
 C20D(H20H), C21D(H21D), C22D(H22D), C25D(H25D), C38E(H38E), C40E(H40E),
 C29B(H29B), C30B(H30B), C31B(H31B), C34B(H34B), C43B(H43B), C44B(H44B),
 C45B(H45B), C48B(H48B), C2D(H2D), C3D(H3DA), C4D(H4DA), C7D(H7D)
5.d Fitted hexagon refined as free rotating group:
 C37A(N6A,C41A,C40A,C39A,C38A), C41D(N6D,C37D,C38D,C39D,C40D), C39B(C40B,C41B,
 N5B,C37B,C38B), C41E(N5E,C37E,C38E,C39E,C40E)
5.e Tetrahedral OH refined with riding coordinates:
 O1B(H1B), O5A(H5A), O1E(H1E), O4D(H4D), O4A(H4A), O5D(H5D), O3A(H3A),
 O2B(H2B), O3B(H3B), O3D(H3D)
5.f Naphthalene refined as free rotating group:
 C8E(C7E,C6E,C5E,C4E,C9E,N1E,C1E,C2E,C3E), C28E(C29E,C30E,C31E,C32E,C36E,N4E,
 C35E,C34E,C33E), C51A(C52A,C53A,C54A,C55A,C59A,N8A,C58A,C57A,C56A), C42D(C43D,
 C44D,C45D,C46D,C50D,N7D,C49D,C48D,C47D), C19B(C20B,C21B,C22B,C23B,C27B,N3B,
 C26B,C25B,C24B), C10E(C11E,C12E,C13E,C14E,C18E,N2E,C17E,C16E,C15E), C42A(C43A,
 C44A,C45A,C46A,C50A,N7A,C49A,C48A,C47A), C19A(C20A,C21A,C22A,C23A,C27A,N4A,
 C26A,C25A,C24A), C10B(C11B,C12B,C13B,C14B,C18B,N2B,C17B,C16B,C15B), C19E(C20E,
 C21E,C22E,C23E,C27E,N3E,C26E,C25E,C24E), C28A(C29A,C30A,C31A,C32A,C36A,N5A,
 C35A,C34A,C33A), C1A(C2A,C3A,C4A,C5A,C9A,N2A,C8A,C7A,C6A), C51B(C52B,C53B,C54B,
 C2,C59B,N7B,C58B,C57B,C56B), C10D(C11D,C12D,C13D,C14D,C18D,N3D,C17D,C16D,C15D),
  C51D(C52D,C53D,C54D,C55D,C59D,N8D,C58D,C57D,C56D), C10A(C11A,C12A,C13A,C14A,
 C18A,N3A,C17A,C16A,C15A), C42E(C43E,C44E,C45E,C46E,C50E,N6E,C49E,C48E,C47E),
 C1B(C2B,C3B,C4B,C5B,C9B,N1B,C8B,C7B,C6B), C28D(C29D,C30D,C31D,C32D,C36D,N5D,
 C35D,C34D,C33D), C19D(C20D,C21D,C22D,C23D,C27D,N4D,C26D,C25D,C24D), C28B(C29B,
 C30B,C31B,C32B,C36B,N4B,C35B,C34B,C33B), C42B(C43B,C44B,C45B,C46B,C50B,N6B,
 C49B,C48B,C47B), C1D(C2D,C3D,C4D,C5D,C9D,N2D,C8D,C7D,C6D)
;
_olex2_submission_special_instructions 'No special instructions were received'

loop_
_space_group_symop_operation_xyz
'x, y, z'
'-x, -y, -z'

loop_
_atom_site_label
_atom_site_type_symbol
_atom_site_fract_x
_atom_site_fract_y
_atom_site_fract_z
_atom_site_U_iso_or_equiv
_atom_site_adp_type
_atom_site_occupancy
_atom_site_site_symmetry_order
_atom_site_calc_flag
_atom_site_refinement_flags_posn
_atom_site_refinement_flags_adp
_atom_site_refinement_flags_occupancy
_atom_site_disorder_assembly
_atom_site_disorder_group
Se01 Se 0.95649(5) 0.59483(6) 0.58136(6) 0.1680(6) Uani 1 1 d . . . . .
Se1A Se 0.02303(8) 1.25204(9) 0.75246(10) 0.2567(12) Uani 1 1 d . . . . .
O7F O 0.5906(2) 0.6692(2) 0.76248(19) 0.0981(15) Uani 1 1 d . . . . .
O1B O 0.4296(2) 0.8207(2) 0.74062(16) 0.0958(15) Uani 1 1 d . . . . .
H1B H 0.463324 0.810086 0.745030 0.144 Uiso 1 1 calc R U . . .
O3E O 0.4863(2) 1.1686(2) 0.35478(17) 0.0959(15) Uani 1 1 d . . . . .
O5A O 0.6553(2) 0.6761(2) 0.65830(17) 0.1014(16) Uani 1 1 d . . . . .
H5A H 0.621817 0.698582 0.653367 0.152 Uiso 1 1 calc R U . . .
O14F O 0.5485(2) 0.9596(2) 0.44582(17) 0.1025(16) Uani 1 1 d . . . . .
O4C O 0.8000(2) 0.5542(3) 0.7920(2) 0.1106(18) Uani 1 1 d . . . . .
O8F O 0.4645(2) 0.7170(2) 0.65279(19) 0.1010(16) Uani 1 1 d . . . . .
O1W O 0.4433(2) 1.2601(2) 0.37348(15) 0.0945(14) Uani 1 1 d . . . . .
H1WA H 0.459881 1.278910 0.372328 0.142 Uiso 1 1 d R U . . .
H1WB H 0.453671 1.229360 0.370918 0.142 Uiso 1 1 d R U . . .
O1E O 0.4641(2) 0.9534(2) 0.53859(17) 0.1042(16) Uani 1 1 d . . . . .
H1E H 0.467338 0.971249 0.551869 0.156 Uiso 1 1 calc R U . . .
O4D O 0.4737(2) 0.7334(2) 0.86150(17) 0.1041(16) Uani 1 1 d . . . . .
H4D H 0.440733 0.757509 0.857612 0.156 Uiso 1 1 calc R U . . .
O12C O 0.4632(3) 0.9499(2) 0.79245(18) 0.1056(16) Uani 1 1 d . . . . .
O4A O 0.5444(2) 0.7836(2) 0.85222(19) 0.1069(16) Uani 1 1 d . . . . .
H4A H 0.529716 0.765259 0.848987 0.160 Uiso 1 1 calc R U . . .
O4W O 0.5330(2) 0.7754(2) 0.76114(16) 0.0985(15) Uani 1 1 d . . . . .
H4WA H 0.551939 0.745875 0.756361 0.148 Uiso 1 1 d R U . . .
H4WB H 0.554869 0.790265 0.751091 0.148 Uiso 1 1 d R U . . .
O7C O 0.5972(3) 0.8292(2) 0.72177(18) 0.1022(16) Uani 1 1 d . . . . .
O4F O 0.6847(3) 0.4630(2) 0.8622(2) 0.1104(18) Uani 1 1 d . . . . .
O11F O 0.7787(3) 0.7789(3) 0.5958(2) 0.1159(19) Uani 1 1 d . . . . .
O14C O 0.3727(3) 0.8098(3) 0.84308(18) 0.1032(16) Uani 1 1 d . . . . .
O16F O 0.7396(2) 0.9613(3) 0.3766(2) 0.1110(19) Uani 1 1 d . . . . .
O2C O 0.6755(3) 0.5918(2) 0.9164(2) 0.1074(17) Uani 1 1 d . . . . .
O8C O 0.5955(3) 0.9837(3) 0.70552(19) 0.1139(18) Uani 1 1 d . . . . .
O12F O 0.5093(3) 0.7765(2) 0.51333(19) 0.1049(17) Uani 1 1 d . . . . .
N12F N 0.5922(3) 0.8781(3) 0.4347(2) 0.0964(19) Uani 1 1 d . . . . .
H12F H 0.623494 0.848496 0.437090 0.116 Uiso 1 1 calc R U . . .
O5F O 0.3576(3) 0.6917(3) 0.7898(2) 0.1180(19) Uani 1 1 d . . . . .
O9C O 0.4830(3) 1.0755(2) 0.69821(19) 0.1055(16) Uani 1 1 d . . . . .
N12C N 0.3611(3) 0.8771(3) 0.8679(2) 0.0956(19) Uani 1 1 d . . . . .
H12C H 0.336685 0.907902 0.871493 0.115 Uiso 1 1 calc R U . . .
N11F N 0.7657(3) 0.7562(3) 0.4725(2) 0.102(2) Uani 1 1 d . . . . .
H11F H 0.729541 0.768182 0.471524 0.122 Uiso 1 1 calc R U . . .
O5D O 0.7731(3) 0.5009(2) 0.7591(2) 0.1168(18) Uani 1 1 d . . . . .
H5D H 0.775182 0.516983 0.774540 0.175 Uiso 1 1 calc R U . . .
N2C N 0.7397(3) 0.6188(3) 0.9222(2) 0.0979(19) Uani 1 1 d . . . . .
H2C H 0.775421 0.609762 0.920469 0.117 Uiso 1 1 calc R U . . .
O3A O 0.7913(2) 0.4217(2) 0.8756(2) 0.1199(19) Uani 1 1 d . . . . .
H3A H 0.757484 0.429181 0.877843 0.180 Uiso 1 1 calc R U . . .
O9F O 0.5239(3) 0.6219(3) 0.6307(2) 0.127(2) Uani 1 1 d . . . . .
O1C O 1.0216(3) 0.4813(3) 0.9147(2) 0.1180(18) Uani 1 1 d . . . . .
N5F N 0.4149(3) 0.6111(3) 0.7801(2) 0.0980(19) Uani 1 1 d . . . . .
H5F H 0.448795 0.584655 0.785159 0.118 Uiso 1 1 calc R U . . .
N10F N 0.6036(3) 0.7427(3) 0.5068(2) 0.0973(19) Uani 1 1 d . . . . .
H10F H 0.631342 0.748901 0.509884 0.117 Uiso 1 1 calc R U . . .
N4F N 0.5947(3) 0.5080(3) 0.8446(2) 0.102(2) Uani 1 1 d . . . . .
H4F H 0.565361 0.508847 0.835923 0.122 Uiso 1 1 calc R U . . .
O5C O 0.6957(3) 0.8447(3) 0.8370(2) 0.1187(19) Uani 1 1 d . . . . .
N4C N 0.7701(3) 0.6306(3) 0.8114(2) 0.0987(19) Uani 1 1 d . . . . .
H4C H 0.780644 0.649914 0.819979 0.118 Uiso 1 1 calc R U . . .
N8F N 0.7068(4) 0.6134(3) 0.5859(2) 0.109(2) Uani 1 1 d . . . . .
H8F H 0.693634 0.644334 0.591132 0.130 Uiso 1 1 calc R U . . .
N1A N 0.8271(4) 0.6132(5) 1.0156(3) 0.124(3) Uani 1 1 d . . . . .
N7F N 0.5353(3) 0.6607(3) 0.7243(2) 0.0957(19) Uani 1 1 d . . . . .
H7F H 0.532614 0.638696 0.713529 0.115 Uiso 1 1 calc R U . . .
N5C N 0.7629(4) 0.7901(3) 0.8051(3) 0.110(2) Uani 1 1 d . . . . .
H5C H 0.771080 0.763356 0.795269 0.132 Uiso 1 1 calc R U . . .
O6C O 0.9334(3) 0.6563(3) 0.7034(2) 0.133(2) Uani 1 1 d . . . . .
N10C N 0.3742(3) 1.0006(3) 0.8094(2) 0.109(2) Uani 1 1 d . . . . .
H10C H 0.340348 1.004513 0.808154 0.130 Uiso 1 1 calc R U . . .
O5E O 0.7231(3) 1.0583(3) 0.4024(2) 0.127(2) Uani 1 1 d . . . . .
N6F N 0.5700(4) 0.5011(3) 0.7133(2) 0.119(2) Uani 1 1 d . . . . .
H6F H 0.552483 0.523458 0.727892 0.143 Uiso 1 1 calc R U . . .
O11C O 0.1398(3) 1.0599(3) 0.7199(2) 0.134(2) Uani 1 1 d . . . . .
N14F N 0.6739(3) 0.9446(3) 0.3583(2) 0.100(2) Uani 1 1 d . . . . .
H14F H 0.672426 0.916567 0.355150 0.120 Uiso 1 1 calc R U . . .
N9F N 0.7010(3) 0.7781(3) 0.5771(2) 0.0989(19) Uani 1 1 d . . . . .
H9F H 0.689633 0.756824 0.572081 0.119 Uiso 1 1 calc R U . . .
N6C N 0.8419(3) 0.6909(3) 0.7175(2) 0.107(2) Uani 1 1 d . . . . .
H6C H 0.816237 0.716117 0.727299 0.129 Uiso 1 1 calc R U . . .
N1C N 0.9286(3) 0.5060(3) 0.9241(2) 0.0988(19) Uani 1 1 d . . . . .
H1C H 0.898550 0.529709 0.932219 0.119 Uiso 1 1 calc R U . . .
N7C N 0.6754(3) 0.8399(3) 0.7135(2) 0.101(2) Uani 1 1 d . . . . .
H7C H 0.710328 0.827614 0.705717 0.121 Uiso 1 1 calc R U . . .
O13F O 0.8462(3) 0.6827(3) 0.4682(2) 0.130(2) Uani 1 1 d . . . . .
C4C C 0.8079(4) 0.5880(5) 0.8038(3) 0.103(3) Uani 1 1 d . . . . .
O2F O 0.4719(3) 0.5479(4) 0.9436(2) 0.146(2) Uani 1 1 d . . . . .
O10F O 0.6812(3) 0.5505(3) 0.5836(2) 0.133(2) Uani 1 1 d . . . . .
N11C N 0.1988(3) 1.0323(4) 0.8467(2) 0.113(2) Uani 1 1 d . . . . .
H11C H 0.234674 1.012529 0.845749 0.135 Uiso 1 1 calc R U . . .
O13C O 0.1356(3) 1.1138(3) 0.8550(2) 0.137(2) Uani 1 1 d . . . . .
O4E O 0.6699(3) 1.1464(4) 0.3960(3) 0.141(2) Uani 1 1 d . . . . .
C6F C 0.4021(4) 0.6515(5) 0.7951(3) 0.091(2) Uani 1 1 d . . . . .
O10C O 0.3489(3) 1.1879(3) 0.7427(2) 0.147(2) Uani 1 1 d . . . . .
C4F C 0.6452(5) 0.4642(4) 0.8488(3) 0.101(3) Uani 1 1 d . . . . .
C16F C 0.7582(5) 0.7558(4) 0.5858(3) 0.108(3) Uani 1 1 d . . . . .
N9C N 0.2314(3) 1.0292(3) 0.7345(2) 0.116(2) Uani 1 1 d . . . . .
H9C H 0.254181 1.039857 0.740336 0.140 Uiso 1 1 calc R U . . .
C19F C 0.5911(4) 0.9171(5) 0.4469(3) 0.101(2) Uani 1 1 d . . . . .
C17C C 0.4130(4) 0.9648(4) 0.7904(3) 0.089(2) Uani 1 1 d . . . . .
O2A O 0.8305(3) 0.5764(4) 1.0093(4) 0.175(4) Uani 1 1 d . . . . .
N3C N 0.8796(4) 0.6663(4) 0.8696(3) 0.116(2) Uani 1 1 d . . . . .
H3C H 0.852261 0.658219 0.868954 0.139 Uiso 1 1 calc R U . . .
C2C C 0.7236(5) 0.5853(4) 0.9168(3) 0.098(3) Uani 1 1 d . . . . .
C51E C 0.6210(4) 0.9903(4) 0.3521(3) 0.096(2) Uani 1 1 d . . . . .
C52E C 0.5813(4) 0.9850(3) 0.3359(3) 0.091(2) Uani 1 1 d . . . . .
H52E H 0.590869 0.952726 0.329663 0.109 Uiso 1 1 calc R U . . .
C53E C 0.5263(4) 1.0269(4) 0.3282(3) 0.095(2) Uani 1 1 d . . . . .
H53E H 0.498996 1.022450 0.317489 0.115 Uiso 1 1 calc R U . . .
C54E C 0.5129(4) 1.0743(3) 0.3365(2) 0.086(2) Uani 1 1 d . . . . .
H54E H 0.476077 1.102435 0.331233 0.103 Uiso 1 1 calc R U . . .
C55E C 0.5514(4) 1.0817(3) 0.3521(2) 0.082(2) Uani 1 1 d . . . . .
C59E C 0.6070(4) 1.0395(4) 0.3599(3) 0.095(2) Uani 1 1 d . . . . .
N7E N 0.6444(3) 1.0490(3) 0.3749(2) 0.0928(19) Uani 1 1 d . . . . .
H7E H 0.678551 1.023104 0.380358 0.111 Uiso 1 1 calc R U . . .
C58E C 0.6316(4) 1.0958(4) 0.3818(3) 0.093(2) Uani 1 1 d . . . . .
C57E C 0.5781(4) 1.1377(4) 0.3745(3) 0.098(2) Uani 1 1 d . . . . .
H57E H 0.569522 1.170618 0.379447 0.117 Uiso 1 1 calc R U . . .
C56E C 0.5365(4) 1.1314(4) 0.3599(2) 0.088(2) Uani 1 1 d . . . . .
C22F C 0.7267(4) 0.9326(4) 0.3681(3) 0.097(3) Uani 1 1 d . . . . .
O3C O 0.9018(4) 0.7160(3) 0.8955(3) 0.163(3) Uani 1 1 d . . . . .
O1A O 0.7803(4) 0.6507(4) 1.0196(3) 0.162(3) Uani 1 1 d . . . . .
N8C N 0.2935(4) 1.1484(3) 0.7421(3) 0.125(3) Uani 1 1 d . . . . .
H8C H 0.293840 1.120775 0.736951 0.150 Uiso 1 1 calc R U . . .
N13F N 0.7167(5) 0.7692(3) 0.3637(3) 0.126(3) Uani 1 1 d . . . . .
H13F H 0.697151 0.801522 0.366622 0.151 Uiso 1 1 calc R U . . .
C19C C 0.3440(4) 0.8525(5) 0.8517(3) 0.102(3) Uani 1 1 d . . . . .
C8C C 0.6468(5) 0.8138(4) 0.7128(3) 0.100(3) Uani 1 1 d . . . . .
C37A C 0.6810(3) 0.6990(2) 0.81824(17) 0.107(3) Uani 1 1 d G . . . .
N6A N 0.70895(19) 0.7297(3) 0.81611(17) 0.105(2) Uani 1 1 d G . . . .
C41A C 0.6817(3) 0.7778(3) 0.82579(19) 0.105(3) Uani 1 1 d G . . . .
C40A C 0.6264(3) 0.7951(2) 0.83761(19) 0.106(3) Uani 1 1 d G . . . .
H40A H 0.607694 0.827919 0.844231 0.127 Uiso 1 1 calc R U . . .
C39A C 0.59835(19) 0.7643(3) 0.83975(18) 0.101(3) Uani 1 1 d G . . . .
C38A C 0.6257(3) 0.7163(3) 0.83007(18) 0.090(2) Uani 1 1 d G . . . .
H38A H 0.606518 0.695273 0.831526 0.108 Uiso 1 1 calc R U . . .
C5C C 0.7124(3) 0.6486(3) 0.8067(3) 0.093(2) Uani 1 1 d . . . . .
H5CA H 0.701525 0.619088 0.825910 0.112 Uiso 1 1 calc R U . . .
H5CB H 0.703634 0.656772 0.776535 0.112 Uiso 1 1 calc R U . . .
N1F N 0.5741(3) 0.3281(4) 0.9125(3) 0.138(3) Uani 1 1 d . . . . .
H1F H 0.542202 0.351224 0.919239 0.165 Uiso 1 1 calc R U . . .
C6C C 0.7136(5) 0.8064(4) 0.8227(3) 0.100(3) Uani 1 1 d . . . . .
C8E C 0.7628(2) 0.5943(2) 0.57287(18) 0.123(3) Uani 1 1 d G . . . .
C7E C 0.7920(3) 0.5431(3) 0.5682(2) 0.143(4) Uani 1 1 d G . . . .
H7EA H 0.772688 0.523715 0.566302 0.171 Uiso 1 1 calc R U . . .
C6E C 0.8494(3) 0.5202(2) 0.5663(2) 0.159(4) Uani 1 1 d G . . . .
H6E H 0.869378 0.485221 0.563157 0.191 Uiso 1 1 calc R U . . .
C5E C 0.8777(2) 0.5485(2) 0.5691(2) 0.160(4) Uani 1 1 d G . . . .
H5E H 0.916938 0.532919 0.567860 0.192 Uiso 1 1 calc R U . . .
C4E C 0.84850(17) 0.5997(2) 0.57380(14) 0.132(4) Uani 1 1 d G . . . .
C9E C 0.79106(16) 0.62261(18) 0.57567(11) 0.110(3) Uani 1 1 d G . . . .
N1E N 0.76188(18) 0.67381(19) 0.58033(15) 0.112(2) Uani 1 1 d G . . . .
C1E C 0.7901(3) 0.7021(2) 0.58312(16) 0.110(3) Uani 1 1 d G . . . .
C2E C 0.8476(3) 0.6793(3) 0.58125(19) 0.114(3) Uani 1 1 d G . . . .
H2E H 0.866871 0.698649 0.583162 0.137 Uiso 1 1 calc R U . . .
C3E C 0.87675(18) 0.6281(3) 0.57659(19) 0.137(4) Uani 1 1 d G . . . .
C16C C 0.1747(5) 1.0681(4) 0.7298(3) 0.114(3) Uani 1 1 d . . . . .
O2B O 0.5251(4) 0.9214(3) 0.9313(2) 0.155(3) Uani 1 1 d . . . . .
H2B H 0.542937 0.922469 0.908173 0.232 Uiso 1 1 calc R U . . .
C28E C 0.7836(2) 0.79268(17) 0.47569(15) 0.106(3) Uani 1 1 d G . . . .
C29E C 0.83678(18) 0.7799(2) 0.48654(17) 0.120(3) Uani 1 1 d G . . . .
H29E H 0.866463 0.745599 0.487122 0.144 Uiso 1 1 calc R U . . .
C30E C 0.84652(16) 0.8173(3) 0.49654(17) 0.127(3) Uani 1 1 d G . . . .
H30E H 0.882851 0.808524 0.503950 0.153 Uiso 1 1 calc R U . . .
C31E C 0.8031(2) 0.8674(3) 0.49568(16) 0.118(3) Uani 1 1 d G . . . .
H31E H 0.809746 0.892986 0.502514 0.141 Uiso 1 1 calc R U . . .
C32E C 0.74993(17) 0.88023(18) 0.48483(11) 0.110(3) Uani 1 1 d G . . . .
C36E C 0.74020(16) 0.84286(16) 0.47484(10) 0.099(2) Uani 1 1 d G . . . .
N4E N 0.68704(18) 0.8556(2) 0.46399(13) 0.0983(19) Uani 1 1 d G . . . .
C35E C 0.64361(15) 0.9058(2) 0.46314(14) 0.092(2) Uani 1 1 d G . . . .
C34E C 0.6533(2) 0.94320(18) 0.47313(16) 0.102(3) Uani 1 1 d G . . . .
H34E H 0.623662 0.977488 0.472548 0.122 Uiso 1 1 calc R U . . .
C33E C 0.7065(2) 0.93041(18) 0.48398(16) 0.105(3) Uani 1 1 d G . . . .
C51A C 0.82083(13) 0.66367(19) 0.70371(14) 0.102(2) Uani 1 1 d G U . . .
C52A C 0.85171(14) 0.61482(19) 0.69558(16) 0.107(2) Uani 1 1 d G U . . .
H52A H 0.890716 0.596756 0.699789 0.129 Uiso 1 1 calc R U . . .
C53A C 0.82552(19) 0.59239(16) 0.68130(16) 0.114(3) Uani 1 1 d G U . . .
H53A H 0.846625 0.559000 0.675741 0.137 Uiso 1 1 calc R U . . .
C54A C 0.7685(2) 0.61881(16) 0.67514(15) 0.107(2) Uani 1 1 d G U . . .
H54A H 0.750551 0.603485 0.665378 0.128 Uiso 1 1 calc R U . . .
C55A C 0.73757(14) 0.66767(14) 0.68327(10) 0.096(2) Uani 1 1 d G U . . .
C59A C 0.76376(13) 0.69009(14) 0.69756(10) 0.100(2) Uani 1 1 d G U . . .
N8A N 0.73289(17) 0.73894(16) 0.70569(13) 0.0982(18) Uani 1 1 d G U . . .
C58A C 0.67582(17) 0.76537(15) 0.69953(14) 0.091(2) Uani 1 1 d G U . . .
C57A C 0.64962(13) 0.74294(18) 0.68525(15) 0.094(2) Uani 1 1 d G U . . .
H57A H 0.610620 0.761005 0.681039 0.113 Uiso 1 1 calc R U . . .
C56A C 0.68050(15) 0.69409(18) 0.67712(14) 0.091(2) Uani 1 1 d G U . . .
C42D C 0.3796(2) 0.6064(2) 0.75708(17) 0.095(2) Uani 1 1 d G . . . .
C43D C 0.3228(2) 0.6328(2) 0.7621(2) 0.120(3) Uani 1 1 d G . . . .
H43D H 0.308502 0.652821 0.781258 0.144 Uiso 1 1 calc R U . . .
C44D C 0.28682(19) 0.6298(3) 0.7390(3) 0.135(4) Uani 1 1 d G . . . .
H44D H 0.247973 0.647832 0.742425 0.161 Uiso 1 1 calc R U . . .
C45D C 0.3077(2) 0.6005(3) 0.7109(2) 0.157(4) Uani 1 1 d G . . . .
H45D H 0.283123 0.598444 0.695184 0.188 Uiso 1 1 calc R U . . .
C46D C 0.3645(2) 0.5741(2) 0.70595(17) 0.127(3) Uani 1 1 d G . . . .
C50D C 0.40049(18) 0.57706(17) 0.72902(14) 0.127(3) Uani 1 1 d G . . . .
N7D N 0.45732(19) 0.5507(2) 0.72403(18) 0.112(2) Uani 1 1 d G . . . .
C49D C 0.4782(2) 0.5214(2) 0.6960(2) 0.130(3) Uani 1 1 d G . . . .
C48D C 0.4423(3) 0.5184(3) 0.6729(2) 0.153(4) Uani 1 1 d G . . . .
H48D H 0.456523 0.498336 0.653719 0.184 Uiso 1 1 calc R U . . .
C47D C 0.3854(3) 0.5448(3) 0.6779(2) 0.168(5) Uani 1 1 d G . . . .
N3F N 0.5092(5) 0.4222(4) 0.8051(3) 0.133(3) Uani 1 1 d . . . . .
H3F H 0.512429 0.440527 0.819480 0.159 Uiso 1 1 calc R U . . .
C19B C 0.3782(2) 1.03141(19) 0.82989(16) 0.097(2) Uani 1 1 d G . . . .
C20B C 0.4255(2) 1.0369(3) 0.83306(19) 0.124(3) Uani 1 1 d G . . . .
H20B H 0.460037 1.014720 0.823638 0.149 Uiso 1 1 calc R U . . .
C21B C 0.4224(2) 1.0750(3) 0.8500(2) 0.131(3) Uani 1 1 d G . . . .
H21B H 0.454715 1.078762 0.852169 0.158 Uiso 1 1 calc R U . . .
C22B C 0.3719(3) 1.1075(2) 0.86379(19) 0.138(4) Uani 1 1 d G . . . .
H22B H 0.369719 1.133497 0.875373 0.165 Uiso 1 1 calc R U . . .
C23B C 0.3246(2) 1.10197(17) 0.86063(13) 0.117(3) Uani 1 1 d G . . . .
C27B C 0.3277(2) 1.06393(15) 0.84368(11) 0.119(3) Uani 1 1 d G . . . .
N3B N 0.2804(2) 1.0584(2) 0.84051(16) 0.110(2) Uani 1 1 d G . . . .
C26B C 0.2299(2) 1.0909(3) 0.85430(18) 0.113(3) Uani 1 1 d G . . . .
C25B C 0.2267(2) 1.1290(2) 0.8712(2) 0.132(3) Uani 1 1 d G . . . .
H25B H 0.192225 1.151172 0.880666 0.158 Uiso 1 1 calc R U . . .
C24B C 0.2741(3) 1.1345(2) 0.87441(18) 0.136(4) Uani 1 1 d G . . . .
N1D N 0.3834(4) 0.3969(4) 0.9483(3) 0.143(3) Uani 1 1 d . . . . .
C10E C 0.66010(15) 0.8311(2) 0.57563(13) 0.100(3) Uani 1 1 d G . . . .
C11E C 0.6654(2) 0.8681(3) 0.58938(14) 0.099(2) Uani 1 1 d G . . . .
H11G H 0.700055 0.859677 0.599913 0.119 Uiso 1 1 calc R U . . .
C12E C 0.6200(3) 0.9174(2) 0.58771(14) 0.101(3) Uani 1 1 d G . . . .
H12G H 0.623584 0.942726 0.597110 0.122 Uiso 1 1 calc R U . . .
C13E C 0.5693(2) 0.92977(17) 0.57230(14) 0.105(3) Uani 1 1 d G . . . .
H13G H 0.538206 0.963488 0.571159 0.126 Uiso 1 1 calc R U . . .
C14E C 0.56396(15) 0.89277(15) 0.55855(10) 0.096(2) Uani 1 1 d G . . . .
C18E C 0.60939(14) 0.84344(15) 0.56021(9) 0.091(2) Uani 1 1 d G . . . .
N2E N 0.60410(19) 0.80644(16) 0.54646(13) 0.0937(19) Uani 1 1 d G . . . .
C17E C 0.5534(2) 0.8188(2) 0.53104(13) 0.101(3) Uani 1 1 d G . . . .
C16E C 0.50796(18) 0.8681(2) 0.52938(14) 0.097(3) Uani 1 1 d G . . . .
H16E H 0.473294 0.876532 0.518843 0.116 Uiso 1 1 calc R U . . .
C15E C 0.51325(15) 0.90510(19) 0.54313(14) 0.107(3) Uani 1 1 d G . . . .
N14C N 0.2641(4) 0.8282(4) 0.9471(3) 0.133(3) Uani 1 1 d . . . . .
H14C H 0.280923 0.843286 0.954828 0.160 Uiso 1 1 calc R U . . .
O16C O 0.1784(4) 0.8403(4) 0.9307(3) 0.158(3) Uani 1 1 d . . . . .
C17F C 0.5524(5) 0.7772(3) 0.5169(3) 0.094(2) Uani 1 1 d . . . . .
O6F O 0.5559(4) 0.4621(4) 0.6723(3) 0.157(3) Uani 1 1 d . . . . .
C20F C 0.5442(4) 0.8824(4) 0.4176(3) 0.104(3) Uani 1 1 d . . . . .
H20E H 0.529409 0.916874 0.392182 0.125 Uiso 1 1 calc R U . . .
H20F H 0.515048 0.884026 0.439770 0.125 Uiso 1 1 calc R U . . .
O15F O 0.7040(4) 0.6971(4) 0.3590(2) 0.159(3) Uani 1 1 d . . . . .
C10F C 0.4437(4) 0.7212(4) 0.6928(3) 0.100(2) Uani 1 1 d . . . . .
H10D H 0.430788 0.692284 0.708740 0.120 Uiso 1 1 calc R U . . .
H10E H 0.411955 0.757687 0.688587 0.120 Uiso 1 1 calc R U . . .
C18F C 0.7945(5) 0.7072(5) 0.4706(3) 0.117(3) Uani 1 1 d . . . . .
O2W O 0.5551(3) 0.9674(3) 0.7898(2) 0.150(2) Uani 1 1 d . . . . .
H2WA H 0.526966 0.961742 0.791229 0.225 Uiso 1 1 d R U . . .
H2WB H 0.566606 0.972592 0.764340 0.225 Uiso 1 1 d R U . . .
C15F C 0.6707(5) 0.5916(5) 0.5916(3) 0.115(3) Uani 1 1 d . . . . .
C41D C 0.4462(2) 0.6486(3) 0.81789(16) 0.097(3) Uani 1 1 d G . . . .
N6D N 0.4967(3) 0.6021(2) 0.82726(17) 0.0965(19) Uani 1 1 d G . . . .
C37D C 0.53805(19) 0.5996(2) 0.84868(18) 0.102(3) Uani 1 1 d G . . . .
C38D C 0.5290(2) 0.6435(3) 0.86073(17) 0.094(2) Uani 1 1 d G . . . .
H38D H 0.557253 0.641808 0.875365 0.113 Uiso 1 1 calc R U . . .
C39D C 0.4785(3) 0.6900(2) 0.85135(18) 0.095(2) Uani 1 1 d G . . . .
C40D C 0.4371(2) 0.6925(2) 0.82994(18) 0.093(2) Uani 1 1 d G . . . .
H40D H 0.402586 0.724262 0.823531 0.111 Uiso 1 1 calc R U . . .
C42A C 0.8047(2) 0.8079(3) 0.79922(18) 0.117(3) Uani 1 1 d G . . . .
C43A C 0.8039(3) 0.8446(3) 0.8167(2) 0.141(4) Uani 1 1 d G . . . .
H43A H 0.772022 0.862187 0.831378 0.170 Uiso 1 1 calc R U . . .
C44A C 0.8496(4) 0.8556(3) 0.8126(2) 0.161(5) Uani 1 1 d G . . . .
H44A H 0.849039 0.880654 0.824474 0.193 Uiso 1 1 calc R U . . .
C45A C 0.8962(3) 0.8298(3) 0.7910(2) 0.169(6) Uani 1 1 d G . . . .
H45A H 0.927475 0.837328 0.788213 0.203 Uiso 1 1 calc R U . . .
C46A C 0.8971(2) 0.7931(2) 0.77358(17) 0.135(4) Uani 1 1 d G . . . .
C50A C 0.8513(2) 0.7822(2) 0.77768(14) 0.124(4) Uani 1 1 d G . . . .
N7A N 0.8521(2) 0.7454(2) 0.76024(17) 0.122(3) Uani 1 1 d G . . . .
C49A C 0.8987(3) 0.7197(2) 0.73870(18) 0.125(3) Uani 1 1 d G . . . .
C48A C 0.9445(2) 0.7307(3) 0.7346(2) 0.140(4) Uani 1 1 d G . . . .
H48A H 0.976329 0.713089 0.719877 0.168 Uiso 1 1 calc R U . . .
C47A C 0.9436(2) 0.7674(3) 0.7520(2) 0.163(6) Uani 1 1 d G . . . .
C19A C 0.7050(3) 0.6686(2) 0.93064(17) 0.111(3) Uani 1 1 d G . . . .
C20A C 0.6504(3) 0.6843(3) 0.94411(18) 0.111(3) Uani 1 1 d G . . . .
H20A H 0.631878 0.662467 0.946403 0.133 Uiso 1 1 calc R U . . .
C21A C 0.6228(2) 0.7321(3) 0.95423(18) 0.135(3) Uani 1 1 d G . . . .
H21A H 0.585472 0.742804 0.963433 0.162 Uiso 1 1 calc R U . . .
C22A C 0.6499(3) 0.7641(2) 0.95087(18) 0.131(3) Uani 1 1 d G . . . .
H22A H 0.631046 0.796679 0.957788 0.157 Uiso 1 1 calc R U . . .
C23A C 0.7045(3) 0.74834(18) 0.93740(13) 0.147(5) Uani 1 1 d G . . . .
C27A C 0.7321(2) 0.70062(17) 0.92729(12) 0.109(3) Uani 1 1 d G . . . .
N4A N 0.7867(2) 0.6849(2) 0.91382(16) 0.120(2) Uani 1 1 d G . . . .
C26A C 0.8138(3) 0.7169(3) 0.91046(18) 0.135(4) Uani 1 1 d G . . . .
C25A C 0.7862(4) 0.7646(3) 0.9206(2) 0.142(4) Uani 1 1 d G . . . .
H25A H 0.804738 0.786498 0.918288 0.170 Uiso 1 1 calc R U . . .
C24A C 0.7316(4) 0.7803(2) 0.93405(19) 0.136(4) Uani 1 1 d G . . . .
O15C O 0.3245(4) 1.0191(4) 0.9695(3) 0.166(3) Uani 1 1 d . . . . .
C60E C 0.6769(5) 1.1018(6) 0.3953(3) 0.118(3) Uani 1 1 d . . . . .
C10B C 0.25629(15) 0.97705(19) 0.73136(15) 0.104(3) Uani 1 1 d G . . . .
C11B C 0.23147(17) 0.9553(3) 0.71497(16) 0.111(3) Uani 1 1 d G . . . .
H11B H 0.193217 0.974916 0.707520 0.134 Uiso 1 1 calc R U . . .
C12B C 0.2626(2) 0.9048(3) 0.70947(15) 0.115(3) Uani 1 1 d G . . . .
H12B H 0.245662 0.889869 0.698266 0.138 Uiso 1 1 calc R U . . .
C13B C 0.3186(2) 0.8760(2) 0.72036(14) 0.107(3) Uani 1 1 d G . . . .
H13B H 0.339889 0.841479 0.716606 0.129 Uiso 1 1 calc R U . . .
C14B C 0.34342(16) 0.89778(14) 0.73676(10) 0.094(2) Uani 1 1 d G . . . .
C18B C 0.31226(15) 0.94830(14) 0.74225(10) 0.096(2) Uani 1 1 d G . . . .
N2B N 0.3371(2) 0.97008(16) 0.75864(13) 0.0967(19) Uani 1 1 d G . . . .
C17B C 0.3931(2) 0.9413(2) 0.76954(13) 0.095(2) Uani 1 1 d G . . . .
C16B C 0.42421(15) 0.8908(2) 0.76404(14) 0.086(2) Uani 1 1 d G . . . .
H16B H 0.462464 0.871169 0.771488 0.103 Uiso 1 1 calc R U . . .
C15B C 0.39939(16) 0.86904(16) 0.74765(14) 0.086(2) Uani 1 1 d G . . . .
O1F O 0.6117(4) 0.2587(4) 0.8838(3) 0.174(3) Uani 1 1 d . . . . .
C19E C 0.61779(19) 0.6991(2) 0.49215(15) 0.110(3) Uani 1 1 d G . . . .
C20E C 0.58333(19) 0.6755(3) 0.49208(18) 0.112(3) Uani 1 1 d G . . . .
H20G H 0.545655 0.691092 0.500000 0.134 Uiso 1 1 calc R U . . .
C21E C 0.6040(3) 0.6291(3) 0.4804(2) 0.135(3) Uani 1 1 d G . . . .
H21E H 0.580461 0.612954 0.480354 0.161 Uiso 1 1 calc R U . . .
C22E C 0.6591(3) 0.6063(2) 0.46881(19) 0.129(3) Uani 1 1 d G . . . .
H22E H 0.673266 0.574591 0.460833 0.155 Uiso 1 1 calc R U . . .
C23E C 0.6936(2) 0.62994(16) 0.46888(13) 0.118(3) Uani 1 1 d G . . . .
C27E C 0.67291(18) 0.67636(15) 0.48055(10) 0.101(3) Uani 1 1 d G . . . .
N3E N 0.7074(2) 0.69999(19) 0.48063(15) 0.106(2) Uani 1 1 d G . . . .
C26E C 0.7625(2) 0.6772(3) 0.46903(17) 0.117(3) Uani 1 1 d G . . . .
C25E C 0.78317(18) 0.6308(3) 0.45736(18) 0.127(3) Uani 1 1 d G . . . .
H25E H 0.820848 0.615210 0.449437 0.152 Uiso 1 1 calc R U . . .
C24E C 0.7487(2) 0.6072(2) 0.45729(18) 0.132(3) Uani 1 1 d G . . . .
C5F C 0.5916(3) 0.5526(4) 0.8550(3) 0.097(2) Uani 1 1 d . . . . .
H5FA H 0.618856 0.565611 0.837142 0.117 Uiso 1 1 calc R U . . .
H5FB H 0.602919 0.538276 0.885629 0.117 Uiso 1 1 calc R U . . .
N2F N 0.4592(4) 0.5025(4) 0.9070(3) 0.146(2) Uani 1 1 d . . . . .
H2F H 0.477736 0.476336 0.896036 0.175 Uiso 1 1 calc R U . . .
C28A C 0.9270(3) 0.6414(2) 0.84745(18) 0.129(3) Uani 1 1 d G . . . .
C29A C 0.9776(4) 0.6422(3) 0.8483(2) 0.147(4) Uani 1 1 d G . . . .
H29A H 0.980584 0.664873 0.861192 0.176 Uiso 1 1 calc R U . . .
C30A C 1.0239(3) 0.6099(4) 0.8304(2) 0.167(6) Uani 1 1 d G . . . .
H30A H 1.058532 0.610457 0.831033 0.201 Uiso 1 1 calc R U . . .
C31A C 1.01962(19) 0.5767(3) 0.8116(2) 0.160(5) Uani 1 1 d G . . . .
H31A H 1.051269 0.554648 0.799374 0.193 Uiso 1 1 calc R U . . .
C32A C 0.96901(17) 0.5759(2) 0.81073(15) 0.130(4) Uani 1 1 d G . . . .
C36A C 0.92270(19) 0.60824(19) 0.82864(13) 0.128(4) Uani 1 1 d G . . . .
N5A N 0.87209(17) 0.6074(2) 0.82775(17) 0.122(3) Uani 1 1 d G . . . .
C35A C 0.8678(2) 0.5743(3) 0.80895(19) 0.113(3) Uani 1 1 d G . . . .
C34A C 0.9141(3) 0.5419(2) 0.79103(19) 0.120(3) Uani 1 1 d G . . . .
H34A H 0.911122 0.519279 0.778179 0.144 Uiso 1 1 calc R U . . .
C33A C 0.9647(3) 0.5428(2) 0.79192(18) 0.145(5) Uani 1 1 d G . . . .
N13C N 0.2821(5) 0.9749(4) 0.9538(3) 0.141(3) Uani 1 1 d . . . . .
H13C H 0.290226 0.947029 0.945452 0.169 Uiso 1 1 calc R U . . .
C7C C 0.8934(5) 0.6868(5) 0.7191(3) 0.116(3) Uani 1 1 d . . . . .
C10C C 0.6253(4) 0.9411(4) 0.6878(3) 0.104(3) Uani 1 1 d . . . . .
H10A H 0.653825 0.949026 0.667578 0.125 Uiso 1 1 calc R U . . .
H10B H 0.599843 0.938101 0.671879 0.125 Uiso 1 1 calc R U . . .
C1C C 0.9772(5) 0.5082(4) 0.9279(3) 0.110(3) Uani 1 1 d . . . . .
C15C C 0.3412(6) 1.1510(4) 0.7372(3) 0.123(3) Uani 1 1 d . . . . .
C1A C 0.87177(18) 0.6324(2) 1.00501(16) 0.111(3) Uani 1 1 d G . . . .
C2A C 0.8671(3) 0.6690(2) 1.02409(18) 0.132(3) Uani 1 1 d G . . . .
H2A H 0.833178 0.687069 1.036636 0.158 Uiso 1 1 calc R U . . .
C3A C 0.9122(3) 0.6793(2) 1.02483(19) 0.140(4) Uani 1 1 d G . . . .
H3AA H 0.909047 0.704329 1.037871 0.168 Uiso 1 1 calc R U . . .
C4A C 0.9619(3) 0.6529(2) 1.00648(19) 0.129(3) Uani 1 1 d G . . . .
H4AA H 0.992705 0.659935 1.006979 0.155 Uiso 1 1 calc R U . . .
C5A C 0.96653(18) 0.61630(18) 0.98739(14) 0.104(3) Uani 1 1 d G . . . .
C9A C 0.92146(16) 0.60605(17) 0.98666(12) 0.098(2) Uani 1 1 d G . . . .
N2A N 0.9261(2) 0.5694(2) 0.96758(15) 0.103(2) Uani 1 1 d G . . . .
C8A C 0.9758(2) 0.54306(19) 0.94923(15) 0.101(3) Uani 1 1 d G . . . .
C7A C 1.02085(19) 0.5533(2) 0.94996(16) 0.109(3) Uani 1 1 d G . . . .
H7A H 1.054814 0.535286 0.937418 0.130 Uiso 1 1 calc R U . . .
C6A C 1.01622(17) 0.5899(2) 0.96904(18) 0.110(3) Uani 1 1 d G . . . .
O3W O 0.5956(4) 0.9086(3) 0.8718(3) 0.163(3) Uani 1 1 d . . . . .
H3WA H 0.627603 0.888646 0.865830 0.244 Uiso 1 1 d R U . . .
H3WB H 0.581523 0.930356 0.847220 0.244 Uiso 1 1 d R U . . .
C7F C 0.5375(5) 0.4915(5) 0.6943(4) 0.126(3) Uani 1 1 d . . . . .
C21C C 0.3249(6) 0.9859(5) 0.9556(3) 0.128(4) Uani 1 1 d . . . . .
O3B O 0.4882(3) 0.6366(4) 0.9625(2) 0.167(3) Uani 1 1 d . . . . .
H3B H 0.474765 0.618567 0.957181 0.251 Uiso 1 1 calc R U . . .
O3F O 0.4470(4) 0.4119(4) 0.7770(4) 0.170(3) Uani 1 1 d . . . . .
O2E O 0.5020(5) 0.7486(4) 0.3926(3) 0.187(3) Uani 1 1 d . . . . .
C9F C 0.4882(4) 0.7147(4) 0.7178(3) 0.098(2) Uani 1 1 d . . . . .
H9FA H 0.500360 0.744291 0.702116 0.118 Uiso 1 1 calc R U . . .
H9FB H 0.473785 0.718034 0.746241 0.118 Uiso 1 1 calc R U . . .
C11F C 0.4397(4) 0.6981(4) 0.6322(3) 0.103(3) Uani 1 1 d . . . . .
H11H H 0.407853 0.729648 0.614084 0.124 Uiso 1 1 calc R U . . .
H11I H 0.426038 0.672256 0.654147 0.124 Uiso 1 1 calc R U . . .
C22C C 0.2084(8) 0.8574(6) 0.9412(3) 0.136(4) Uani 1 1 d . . . . .
C51B C 0.2976(2) 0.7782(2) 0.94252(17) 0.116(3) Uani 1 1 d G U . . .
C52B C 0.2824(2) 0.7508(3) 0.92424(18) 0.134(3) Uani 1 1 d G U . . .
H52B H 0.245139 0.765493 0.915301 0.161 Uiso 1 1 calc R U . . .
C53B C 0.3217(3) 0.7020(3) 0.91905(18) 0.142(3) Uani 1 1 d G U . . .
H53B H 0.311283 0.683328 0.906563 0.170 Uiso 1 1 calc R U . . .
C54B C 0.3762(3) 0.6806(2) 0.93214(18) 0.150(4) Uani 1 1 d G U . . .
H54B H 0.403020 0.647206 0.928588 0.181 Uiso 1 1 calc R U . . .
C2 C 0.3914(2) 0.7079(2) 0.95041(14) 0.142(3) Uani 1 1 d G U . . .
C59B C 0.3521(2) 0.75672(19) 0.95560(12) 0.140(3) Uani 1 1 d G U . . .
N7B N 0.3673(3) 0.7841(2) 0.97388(16) 0.139(3) Uani 1 1 d G U . . .
C58B C 0.4218(3) 0.7626(3) 0.98696(17) 0.163(4) Uani 1 1 d G U . . .
C57B C 0.4611(2) 0.7138(3) 0.98177(19) 0.163(4) Uani 1 1 d G U . . .
H57B H 0.498307 0.699146 0.990711 0.196 Uiso 1 1 calc R U . . .
C56B C 0.4459(2) 0.6865(3) 0.96349(19) 0.160(4) Uani 1 1 d G U . . .
C39B C 0.4750(3) 0.9215(4) 0.9263(3) 0.143(4) Uani 1 1 d G . . . .
C40B C 0.4271(5) 0.9523(3) 0.9439(2) 0.136(4) Uani 1 1 d G . . . .
H40B H 0.428425 0.973795 0.958726 0.163 Uiso 1 1 calc R U . . .
C41B C 0.3773(4) 0.9515(3) 0.9399(2) 0.135(4) Uani 1 1 d G . . . .
N5B N 0.3754(3) 0.9201(3) 0.9182(2) 0.117(2) Uani 1 1 d G . . . .
C37B C 0.4233(4) 0.8893(3) 0.9006(2) 0.115(3) Uani 1 1 d G . . . .
C38B C 0.4731(3) 0.8900(3) 0.9046(2) 0.111(3) Uani 1 1 d G . . . .
H38B H 0.505810 0.869009 0.892574 0.133 Uiso 1 1 calc R U . . .
O3D O 0.6820(4) 0.4234(5) 0.9826(2) 0.197(4) Uani 1 1 d . . . . .
H3D H 0.673371 0.456353 0.979189 0.295 Uiso 1 1 calc R U . . .
C18C C 0.1839(6) 1.0802(5) 0.8529(3) 0.118(3) Uani 1 1 d . . . . .
O4B O 0.4868(5) 0.7770(5) 1.0078(4) 0.206(4) Uiso 1 1 d D . . . .
C3F C 0.4591(7) 0.4324(5) 0.7985(4) 0.139(4) Uani 1 1 d . . . . .
C9C C 0.6525(4) 0.8872(4) 0.7261(3) 0.105(3) Uani 1 1 d . . . . .
H9CA H 0.682264 0.888593 0.738653 0.126 Uiso 1 1 calc R U . . .
H9CB H 0.624621 0.883918 0.748784 0.126 Uiso 1 1 calc R U . . .
C12F C 0.4827(5) 0.6690(4) 0.6043(3) 0.116(3) Uani 1 1 d . . . . .
H12H H 0.465320 0.659158 0.587013 0.139 Uiso 1 1 calc R U . . .
H12I H 0.498783 0.693811 0.584095 0.139 Uiso 1 1 calc R U . . .
C10D C 0.6200(3) 0.3304(2) 0.92386(17) 0.1437(14) Uani 1 1 d G . . . .
C11D C 0.6732(3) 0.2880(2) 0.92870(19) 0.1437(14) Uani 1 1 d G . . . .
H11J H 0.680757 0.257694 0.920277 0.172 Uiso 1 1 calc R U . . .
C12D C 0.7152(2) 0.2898(2) 0.94587(19) 0.1437(14) Uani 1 1 d G . . . .
H12J H 0.751550 0.260836 0.949178 0.172 Uiso 1 1 calc R U . . .
C13D C 0.70413(18) 0.3341(2) 0.95820(18) 0.1437(14) Uani 1 1 d G . . . .
H13H H 0.732870 0.335372 0.969929 0.172 Uiso 1 1 calc R U . . .
C14D C 0.65098(18) 0.3765(2) 0.95335(12) 0.1437(14) Uani 1 1 d G . . . .
C18D C 0.60893(18) 0.3746(2) 0.93619(12) 0.1437(14) Uani 1 1 d G . . . .
N3D N 0.55578(18) 0.4170(2) 0.93134(17) 0.1437(14) Uani 1 1 d G . . . .
C17D C 0.5447(2) 0.4613(2) 0.94367(18) 0.1437(14) Uani 1 1 d G . . . .
C16D C 0.5867(3) 0.4632(2) 0.96084(18) 0.1437(14) Uani 1 1 d G . . . .
H16D H 0.579148 0.493453 0.969262 0.172 Uiso 1 1 calc R U . . .
C15D C 0.6399(2) 0.4208(2) 0.96568(17) 0.1437(14) Uani 1 1 d G . . . .
C51D C 0.6267(2) 0.4811(2) 0.71310(16) 0.116(3) Uani 1 1 d G . . . .
C52D C 0.6648(3) 0.4325(2) 0.70692(18) 0.127(3) Uani 1 1 d G . . . .
H52D H 0.652558 0.412428 0.697529 0.152 Uiso 1 1 calc R U . . .
C53D C 0.7208(3) 0.41334(19) 0.71448(19) 0.133(3) Uani 1 1 d G . . . .
H53D H 0.746843 0.380130 0.710259 0.160 Uiso 1 1 calc R U . . .
C54D C 0.7387(2) 0.44274(19) 0.72823(18) 0.123(3) Uani 1 1 d G . . . .
H54D H 0.776991 0.429624 0.733396 0.148 Uiso 1 1 calc R U . . .
C55D C 0.70061(16) 0.49132(17) 0.73441(12) 0.107(3) Uani 1 1 d G . . . .
C59D C 0.64461(16) 0.51051(17) 0.72685(11) 0.095(2) Uani 1 1 d G . . . .
N8D N 0.60651(16) 0.55910(18) 0.73303(14) 0.103(2) Uani 1 1 d G . . . .
C58D C 0.6244(2) 0.58850(17) 0.74677(15) 0.092(2) Uani 1 1 d G . . . .
C57D C 0.6804(3) 0.5693(2) 0.75433(16) 0.106(3) Uani 1 1 d G . . . .
H57D H 0.692660 0.589409 0.763728 0.127 Uiso 1 1 calc R U . . .
C56D C 0.71852(19) 0.5207(2) 0.74815(16) 0.114(3) Uani 1 1 d G . . . .
C20C C 0.4184(5) 0.8563(4) 0.8802(3) 0.115(3) Uani 1 1 d . . . . .
H20C H 0.431597 0.817571 0.900419 0.138 Uiso 1 1 calc R U . . .
H20D H 0.441940 0.856927 0.854258 0.138 Uiso 1 1 calc R U . . .
C21F C 0.6875(5) 0.7427(6) 0.3660(3) 0.128(3) Uani 1 1 d . . . . .
C10A C 0.92079(15) 0.47156(19) 0.90940(16) 0.098(2) Uani 1 1 d G U . . .
C11A C 0.96419(13) 0.4270(2) 0.90083(19) 0.115(3) Uani 1 1 d G U . . .
H11A H 1.001366 0.420314 0.903640 0.138 Uiso 1 1 calc R U . . .
C12A C 0.95321(16) 0.3923(2) 0.8882(2) 0.131(3) Uani 1 1 d G U . . .
H12A H 0.982871 0.361868 0.882299 0.158 Uiso 1 1 calc R U . . .
C13A C 0.89882(18) 0.40212(18) 0.88404(18) 0.128(3) Uani 1 1 d G U . . .
H13A H 0.891312 0.378394 0.875378 0.153 Uiso 1 1 calc R U . . .
C14A C 0.85542(14) 0.44666(14) 0.89261(12) 0.103(2) Uani 1 1 d G U . . .
C18A C 0.86640(14) 0.48138(14) 0.90528(10) 0.101(2) Uani 1 1 d G U . . .
N3A N 0.82300(16) 0.52591(15) 0.91385(14) 0.0983(18) Uani 1 1 d G U . . .
C17A C 0.76862(15) 0.53573(17) 0.90974(15) 0.098(2) Uani 1 1 d G U . . .
C16A C 0.75763(13) 0.5010(2) 0.89706(17) 0.103(2) Uani 1 1 d G U . . .
H16A H 0.720456 0.507724 0.894251 0.124 Uiso 1 1 calc R U . . .
C15A C 0.80103(16) 0.45648(19) 0.88850(17) 0.103(2) Uani 1 1 d G U . . .
C3C C 0.8688(6) 0.6991(5) 0.8908(4) 0.131(4) Uani 1 1 d . . . . .
C14C C 0.3888(4) 1.1116(4) 0.7183(3) 0.109(3) Uani 1 1 d . . . . .
H14A H 0.392853 1.073556 0.734803 0.131 Uiso 1 1 calc R U . . .
H14B H 0.379121 1.120804 0.688057 0.131 Uiso 1 1 calc R U . . .
C42E C 0.7722(3) 0.7556(3) 0.35768(19) 0.143(4) Uani 1 1 d G . . . .
C43E C 0.8111(4) 0.7056(3) 0.3544(2) 0.151(4) Uani 1 1 d G . . . .
H43E H 0.799394 0.680849 0.351346 0.181 Uiso 1 1 calc R U . . .
C44E C 0.8673(4) 0.6917(2) 0.3555(2) 0.167(6) Uani 1 1 d G . . . .
H44E H 0.893892 0.657444 0.353245 0.201 Uiso 1 1 calc R U . . .
C45E C 0.8845(2) 0.7278(3) 0.3599(2) 0.186(6) Uani 1 1 d G . . . .
H45E H 0.922828 0.718296 0.360703 0.223 Uiso 1 1 calc R U . . .
C46E C 0.84552(18) 0.7778(2) 0.36323(14) 0.141(4) Uani 1 1 d G . . . .
C50E C 0.78938(19) 0.7918(2) 0.36211(12) 0.128(3) Uani 1 1 d G . . . .
N6E N 0.75044(19) 0.8418(2) 0.36541(16) 0.113(2) Uani 1 1 d G . . . .
C49E C 0.7676(3) 0.8779(2) 0.36984(16) 0.125(3) Uani 1 1 d G . . . .
C48E C 0.8238(3) 0.8640(3) 0.37097(19) 0.128(3) Uani 1 1 d G . . . .
H48E H 0.835504 0.888754 0.373994 0.154 Uiso 1 1 calc R U . . .
C47E C 0.8627(2) 0.8140(3) 0.3677(2) 0.149(4) Uani 1 1 d G . . . .
O5W O 0.6437(4) 0.5205(4) 0.9856(3) 0.185(3) Uiso 1 1 d . . . . .
H5WA H 0.642735 0.524850 1.009184 0.278 Uiso 1 1 d R U . . .
H5WB H 0.652455 0.543790 0.965695 0.278 Uiso 1 1 d R U . . .
C1B C 0.2415(2) 1.1828(2) 0.75445(19) 0.135(3) Uani 1 1 d G U . . .
C2B C 0.2318(3) 1.2286(3) 0.7641(2) 0.162(4) Uani 1 1 d G U . . .
H2BA H 0.262026 1.235295 0.767042 0.195 Uiso 1 1 calc R U . . .
C3B C 0.1780(4) 1.2647(2) 0.7696(2) 0.165(4) Uani 1 1 d G U . . .
H3BA H 0.171389 1.296018 0.776176 0.199 Uiso 1 1 calc R U . . .
C4B C 0.1338(3) 1.2550(2) 0.7653(2) 0.180(5) Uani 1 1 d G U . . .
H4B H 0.097041 1.279639 0.769011 0.216 Uiso 1 1 calc R U . . .
C5B C 0.1435(2) 1.20919(19) 0.75562(16) 0.153(4) Uani 1 1 d G U . . .
C9B C 0.1974(2) 1.17312(18) 0.75019(12) 0.136(3) Uani 1 1 d G U . . .
N1B N 0.2070(2) 1.12732(19) 0.74051(17) 0.125(2) Uani 1 1 d G U . . .
C8B C 0.1629(3) 1.1176(2) 0.7363(2) 0.143(3) Uani 1 1 d G U . . .
C7B C 0.1090(2) 1.1537(3) 0.7417(2) 0.159(4) Uani 1 1 d G U . . .
H7B H 0.078846 1.147004 0.738771 0.190 Uiso 1 1 calc R U . . .
C6B C 0.0994(2) 1.1995(3) 0.7514(2) 0.167(4) Uani 1 1 d G U . . .
C12C C 0.5337(5) 1.0783(4) 0.6942(3) 0.119(3) Uani 1 1 d . . . . .
H12D H 0.547290 1.069358 0.723155 0.143 Uiso 1 1 calc R U . . .
H12E H 0.528666 1.116358 0.676350 0.143 Uiso 1 1 calc R U . . .
C11C C 0.5758(4) 1.0387(3) 0.6736(3) 0.112(3) Uani 1 1 d . . . . .
H11D H 0.558713 1.040215 0.648854 0.134 Uiso 1 1 calc R U . . .
H11E H 0.607036 1.048735 0.662653 0.134 Uiso 1 1 calc R U . . .
C28D C 0.5597(3) 0.3859(3) 0.7927(2) 0.129(3) Uani 1 1 d G . . . .
C29D C 0.5640(4) 0.3474(4) 0.7758(2) 0.158(5) Uani 1 1 d G . . . .
H29D H 0.531607 0.349038 0.766798 0.189 Uiso 1 1 calc R U . . .
C30D C 0.6156(5) 0.3065(3) 0.7721(2) 0.187(6) Uani 1 1 d G . . . .
H30D H 0.618511 0.280145 0.760617 0.224 Uiso 1 1 calc R U . . .
C31D C 0.6629(4) 0.3041(3) 0.7853(2) 0.169(5) Uani 1 1 d G . . . .
H31D H 0.698213 0.276117 0.782805 0.203 Uiso 1 1 calc R U . . .
C32D C 0.6587(2) 0.34262(19) 0.80217(16) 0.116(3) Uani 1 1 d G . . . .
C36D C 0.6070(2) 0.38354(19) 0.80584(13) 0.122(3) Uani 1 1 d G . . . .
N5D N 0.6027(2) 0.42207(19) 0.82269(15) 0.104(2) Uani 1 1 d G . . . .
C35D C 0.6501(3) 0.4197(2) 0.83587(16) 0.100(3) Uani 1 1 d G . . . .
C34D C 0.7017(2) 0.3788(3) 0.83220(19) 0.116(3) Uani 1 1 d G . . . .
H34D H 0.734072 0.377126 0.841206 0.140 Uiso 1 1 calc R U . . .
C33D C 0.7060(2) 0.3402(3) 0.8153(2) 0.145(4) Uani 1 1 d G . . . .
O5B O 0.3972(4) 0.8265(4) 1.0172(3) 0.186(3) Uiso 1 1 d D . . . .
C19D C 0.4027(3) 0.5330(3) 0.8947(2) 0.147(4) Uani 1 1 d G . . . .
C20D C 0.3623(4) 0.5687(3) 0.9138(2) 0.159(5) Uani 1 1 d G . . . .
H20H H 0.372634 0.579888 0.932987 0.190 Uiso 1 1 calc R U . . .
C21D C 0.3067(4) 0.5880(3) 0.9047(2) 0.176(6) Uani 1 1 d G . . . .
H21D H 0.279041 0.612470 0.917732 0.211 Uiso 1 1 calc R U . . .
C22D C 0.2915(2) 0.5717(3) 0.8766(3) 0.163(5) Uani 1 1 d G . . . .
H22D H 0.253546 0.584889 0.870406 0.195 Uiso 1 1 calc R U . . .
C23D C 0.3320(2) 0.5359(2) 0.8575(2) 0.140(4) Uani 1 1 d G . . . .
C27D C 0.3876(2) 0.5166(2) 0.86661(18) 0.129(4) Uani 1 1 d G . . . .
N4D N 0.4280(2) 0.4808(2) 0.8476(2) 0.130(3) Uani 1 1 d G . . . .
C26D C 0.4129(3) 0.4644(2) 0.8194(2) 0.140(4) Uani 1 1 d G . . . .
C25D C 0.3573(4) 0.4838(3) 0.8104(2) 0.171(6) Uani 1 1 d G . . . .
H25D H 0.346955 0.472603 0.791169 0.205 Uiso 1 1 calc R U . . .
C24D C 0.3169(3) 0.5195(3) 0.8294(2) 0.166(6) Uani 1 1 d G . . . .
C14F C 0.6159(4) 0.6191(4) 0.6100(3) 0.114(3) Uani 1 1 d . . . . .
H14D H 0.600305 0.659232 0.593428 0.137 Uiso 1 1 calc R U . . .
H14E H 0.621418 0.613556 0.640244 0.137 Uiso 1 1 calc R U . . .
C41E C 0.6289(3) 0.7655(3) 0.3779(2) 0.128(4) Uani 1 1 d G . . . .
N5E N 0.6126(3) 0.8104(3) 0.39089(19) 0.110(2) Uani 1 1 d G . . . .
C37E C 0.5588(3) 0.8346(2) 0.40473(19) 0.111(3) Uani 1 1 d G . . . .
C38E C 0.5213(3) 0.8139(4) 0.4056(2) 0.131(3) Uani 1 1 d G . . . .
H38E H 0.484597 0.830400 0.415068 0.157 Uiso 1 1 calc R U . . .
C39E C 0.5376(4) 0.7690(4) 0.3927(2) 0.137(4) Uani 1 1 d G . . . .
C40E C 0.5914(5) 0.7448(3) 0.3788(2) 0.129(3) Uani 1 1 d G . . . .
H40E H 0.602521 0.714155 0.369985 0.155 Uiso 1 1 calc R U . . .
C28B C 0.1656(3) 1.00912(19) 0.84148(17) 0.123(3) Uani 1 1 d G . . . .
C29B C 0.1085(3) 1.0353(2) 0.83528(19) 0.133(4) Uani 1 1 d G . . . .
H29B H 0.087660 1.070392 0.838152 0.160 Uiso 1 1 calc R U . . .
C30B C 0.08201(19) 1.0101(3) 0.82488(19) 0.143(4) Uani 1 1 d G . . . .
H30B H 0.043010 1.028023 0.820636 0.172 Uiso 1 1 calc R U . . .
C31B C 0.1125(2) 0.9588(3) 0.82068(18) 0.132(3) Uani 1 1 d G . . . .
H31B H 0.094413 0.941580 0.813565 0.158 Uiso 1 1 calc R U . . .
C32B C 0.16960(19) 0.9326(2) 0.82688(12) 0.119(3) Uani 1 1 d G . . . .
C36B C 0.19612(19) 0.95777(18) 0.83728(11) 0.112(3) Uani 1 1 d G . . . .
N4B N 0.25318(19) 0.9316(2) 0.84349(15) 0.113(2) Uani 1 1 d G . . . .
C35B C 0.28371(19) 0.8802(2) 0.83929(16) 0.104(3) Uani 1 1 d G . . . .
C34B C 0.2572(3) 0.85507(19) 0.82888(17) 0.109(3) Uani 1 1 d G . . . .
H34B H 0.278062 0.819975 0.826013 0.130 Uiso 1 1 calc R U . . .
C33B C 0.2001(3) 0.8812(2) 0.82268(17) 0.117(3) Uani 1 1 d G . . . .
C42B C 0.2263(3) 1.0023(3) 0.96357(19) 0.131(3) Uani 1 1 d G . . . .
C43B C 0.2034(5) 1.0520(4) 0.9707(2) 0.149(4) Uani 1 1 d G . . . .
H43B H 0.226837 1.066366 0.974492 0.179 Uiso 1 1 calc R U . . .
C44B C 0.1463(5) 1.0808(3) 0.9722(2) 0.187(7) Uani 1 1 d G . . . .
H44B H 0.130667 1.114761 0.977056 0.225 Uiso 1 1 calc R U . . .
C45B C 0.1121(3) 1.0598(3) 0.9666(2) 0.183(6) Uani 1 1 d G . . . .
H45B H 0.073016 1.079409 0.967659 0.219 Uiso 1 1 calc R U . . .
C46B C 0.1349(2) 1.0100(3) 0.95951(14) 0.146(4) Uani 1 1 d G . . . .
C50B C 0.1921(2) 0.9813(2) 0.95799(13) 0.142(4) Uani 1 1 d G . . . .
N6B N 0.2150(3) 0.9315(2) 0.95088(18) 0.133(3) Uani 1 1 d G . . . .
C49B C 0.1807(4) 0.9105(3) 0.94530(19) 0.133(4) Uani 1 1 d G . . . .
C48B C 0.1236(4) 0.9393(4) 0.9468(2) 0.142(4) Uani 1 1 d G . . . .
H48B H 0.100176 0.924911 0.943010 0.170 Uiso 1 1 calc R U . . .
C47B C 0.1007(2) 0.9890(4) 0.9539(2) 0.158(5) Uani 1 1 d G . . . .
C13C C 0.4417(5) 1.1127(4) 0.7186(3) 0.124(3) Uani 1 1 d . . . . .
H13D H 0.438259 1.150671 0.702774 0.149 Uiso 1 1 calc R U . . .
H13E H 0.453229 1.101328 0.748743 0.149 Uiso 1 1 calc R U . . .
C13F C 0.5743(4) 0.5978(4) 0.6092(4) 0.126(3) Uani 1 1 d . . . . .
H13I H 0.565719 0.606644 0.578775 0.152 Uiso 1 1 calc R U . . .
H13J H 0.590919 0.557215 0.623448 0.152 Uiso 1 1 calc R U . . .
O2D O 0.3446(5) 0.4440(5) 0.9494(4) 0.203(4) Uiso 1 1 d . . . . .
O1D O 0.4198(7) 0.3784(6) 0.9716(5) 0.239(5) Uiso 1 1 d . . . . .
C60B C 0.4327(8) 0.7929(7) 1.0049(5) 0.176(5) Uiso 1 1 d . . . . .
C2F C 0.4899(6) 0.5061(6) 0.9323(4) 0.146(2) Uani 1 1 d . . . . .
C1D C 0.3760(3) 0.3775(3) 0.9202(2) 0.1661(16) Uani 1 1 d G . . . .
C2D C 0.3222(2) 0.3864(3) 0.9148(3) 0.1661(16) Uani 1 1 d G . . . .
H2D H 0.292387 0.408401 0.928356 0.199 Uiso 1 1 calc R U . . .
C3D C 0.3122(2) 0.3632(3) 0.8894(3) 0.1661(16) Uani 1 1 d G . . . .
H3DA H 0.275457 0.369303 0.885748 0.199 Uiso 1 1 calc R U . . .
C4D C 0.3558(2) 0.3311(3) 0.8695(2) 0.1661(16) Uani 1 1 d G . . . .
H4DA H 0.348964 0.315183 0.852250 0.199 Uiso 1 1 calc R U . . .
C5D C 0.4096(2) 0.3221(2) 0.87496(18) 0.1661(16) Uani 1 1 d G . . . .
C9D C 0.4196(2) 0.3454(2) 0.90027(18) 0.1661(16) Uani 1 1 d G . . . .
N2D N 0.4733(2) 0.3364(3) 0.9057(2) 0.1661(16) Uani 1 1 d G . . . .
C8D C 0.5170(2) 0.3043(3) 0.8858(3) 0.1661(16) Uani 1 1 d G . . . .
C7D C 0.5069(2) 0.2811(3) 0.8605(3) 0.1661(16) Uani 1 1 d G . . . .
H7D H 0.536790 0.259091 0.846875 0.199 Uiso 1 1 calc R U . . .
C6D C 0.4532(3) 0.2900(3) 0.8551(2) 0.1661(16) Uani 1 1 d G . . . .
N2S N 1.0751(6) 0.6837(6) 0.8515(5) 0.205(5) Uiso 1 1 d . . . . .
C1F C 0.5690(7) 0.2963(6) 0.8926(5) 0.154(4) Uani 1 1 d . . . . .
N3S N 0.7793(5) 0.8546(7) 0.6689(5) 0.221(7) Uani 1 1 d . . . . .
C6S C 0.8144(7) 0.8348(6) 0.6436(6) 0.175(6) Uani 1 1 d D . . . .
C0BO C 0.9682(5) 0.6489(6) 0.5929(5) 0.170(5) Uani 1 1 d . . . . .
C5S C 0.8587(8) 0.8134(9) 0.6188(5) 0.224(9) Uani 1 1 d D . . . .
C3S C 1.0410(8) 0.7162(7) 0.8676(5) 0.183(5) Uiso 1 1 d . . . . .
C7S C 0.2942(8) 0.7619(7) 0.6872(5) 0.193(5) Uiso 1 1 d . . . . .
C1S C 1.1106(8) 0.4170(8) 0.8537(6) 0.210(6) Uiso 1 1 d . . . . .
C8S C 0.2409(11) 0.7990(10) 0.6851(7) 0.224(7) Uiso 1 1 d . . . . .
C61E C 0.7715(7) 1.0595(7) 0.4131(5) 0.191(5) Uani 1 1 d . . . . .
C2S C 1.1017(9) 0.3773(10) 0.8499(7) 0.230(7) Uiso 1 1 d . . . . .
N4S N 0.1957(9) 0.8353(8) 0.6802(6) 0.252(7) Uiso 1 1 d . . . . .
N1S N 1.0879(10) 0.3472(10) 0.8385(8) 0.318(10) Uiso 1 1 d . . . . .
C4S C 1.0065(9) 0.7496(9) 0.8863(7) 0.233(7) Uiso 1 1 d . . . . .
C8F C 0.5812(4) 0.6429(4) 0.7452(3) 0.096(2) Uani 1 1 d . . . . .
C100 C -0.0188(7) 1.2232(7) 0.7255(6) 0.202(3) Uiso 1 1 d . . . . .
C61B C 0.5081(9) 0.8045(11) 1.0250(11) 0.382(17) Uiso 1 1 d D . . . .
O1_1 O 1.0608(3) 0.5989(2) 0.9721(2) 0.1212(19) Uani 1 1 d D . . . .
C1_1 C 1.1142(2) 0.5635(4) 0.9632(3) 0.127(3) Uani 1 1 d D . . . .
C2_1 C 1.1588(3) 0.5723(3) 0.9762(3) 0.141(4) Uani 1 1 d D . . . .
C4_1 C 1.1546(5) 0.6293(3) 0.9497(4) 0.167(5) Uani 1 1 d D . . . .
C3_1 C 1.2157(3) 0.5276(4) 0.9743(4) 0.137(4) Uani 1 1 d D . . . .
O1_2 O 0.7052(4) 0.8257(3) 0.9441(3) 0.179(3) Uani 1 1 d D . . . .
C1_2 C 0.7278(5) 0.8632(5) 0.9366(5) 0.209(6) Uiso 1 1 d D . . . .
C2_2 C 0.6892(6) 0.9155(5) 0.9447(5) 0.232(7) Uiso 1 1 d D . . . .
C3_2 C 0.6630(12) 0.9080(12) 0.9888(6) 0.336(14) Uiso 1 1 d D . . . .
C4_2 C 0.7144(8) 0.9558(7) 0.9328(7) 0.266(9) Uiso 1 1 d D . . . .
O1_3 O 1.0101(3) 0.5100(4) 0.7741(3) 0.168(3) Uani 1 1 d D . . . .
C1_3 C 1.0080(7) 0.4778(7) 0.7525(6) 0.264(5) Uiso 1 1 d D . . . .
C2_3 C 1.0562(7) 0.4625(6) 0.7232(4) 0.264(5) Uiso 1 1 d D . . . .
C4_3 C 1.0534(10) 0.4359(8) 0.6933(6) 0.264(5) Uiso 1 1 d D . . . .
C3_3 C 1.0679(9) 0.5122(7) 0.6990(7) 0.264(5) Uiso 1 1 d D . . . .
O1_4 O 0.9897(4) 0.7750(4) 0.7498(3) 0.182(3) Uani 1 1 d D . . . .
C1_4 C 1.0372(5) 0.7517(7) 0.7270(6) 0.241(4) Uiso 1 1 d D . . . .
C2_4 C 1.0832(5) 0.7667(6) 0.7274(5) 0.241(4) Uiso 1 1 d D . . . .
C4_4 C 1.0557(8) 0.8290(6) 0.7086(6) 0.241(4) Uiso 1 1 d D . . . .
C3_4 C 1.1335(7) 0.7411(7) 0.7027(6) 0.241(4) Uiso 1 1 d D . . . .
O1_5 O 0.2731(3) 1.1748(3) 0.8867(3) 0.152(3) Uani 1 1 d D . . . .
C1_5 C 0.2227(3) 1.2155(4) 0.8943(4) 0.159(4) Uiso 1 1 d D . . . .
C2_5 C 0.2298(5) 1.2621(4) 0.8981(4) 0.164(4) Uiso 1 1 d D . . . .
C4_5 C 0.2498(7) 1.2908(7) 0.8553(4) 0.218(7) Uiso 1 1 d D . . . .
C3_5 C 0.2713(6) 1.2401(6) 0.9334(4) 0.188(5) Uiso 1 1 d D . . . .
O1_6 O 0.1749(3) 0.8565(3) 0.8132(3) 0.146(2) Uani 1 1 d D . . . .
C1_6 C 0.2032(3) 0.8029(3) 0.8115(4) 0.139(3) Uiso 1 1 d D . . . .
C2_6 C 0.1662(4) 0.7753(4) 0.8161(3) 0.157(4) Uiso 1 1 d D . . . .
C4_6 C 0.1978(5) 0.7228(4) 0.8063(4) 0.169(4) Uiso 1 1 d D . . . .
C3_6 C 0.1489(7) 0.7658(7) 0.8627(4) 0.214(6) Uiso 1 1 d D . . . .
O1_7 O 0.0439(4) 1.0211(4) 0.9530(3) 0.186(4) Uani 1 1 d D . . . .
C1_7 C 0.0071(5) 1.0083(5) 0.9391(5) 0.202(3) Uiso 1 1 d D . . . .
C2_7 C -0.0508(5) 1.0536(5) 0.9305(4) 0.202(3) Uiso 1 1 d D . . . .
C4_7 C -0.0470(7) 1.1030(6) 0.8947(5) 0.202(3) Uiso 1 1 d D . . . .
C3_7 C -0.0871(6) 1.0336(6) 0.9190(5) 0.202(3) Uiso 1 1 d D . . . .
O1_8 O 0.4418(5) 0.2743(6) 0.8233(5) 0.267(7) Uani 1 1 d D . . . .
C1_8 C 0.4824(5) 0.2443(6) 0.7995(5) 0.201(6) Uiso 1 1 d D . . . .
C2_8 C 0.4620(8) 0.2325(7) 0.7671(5) 0.307(12) Uiso 1 1 d D . . . .
C3_8 C 0.4364(11) 0.1961(10) 0.7986(8) 0.357(15) Uiso 1 1 d D . . . .
C4_8 C 0.5059(11) 0.2010(11) 0.7413(8) 0.377(17) Uiso 1 1 d D . . . .
O1_9 O 0.2641(4) 0.5334(4) 0.8250(3) 0.179(3) Uani 1 1 d D . . . .
C1_9 C 0.2465(5) 0.5116(6) 0.8022(5) 0.202(6) Uiso 1 1 d D . . . .
C2_9 C 0.1860(5) 0.5243(6) 0.8068(5) 0.277(10) Uiso 1 1 d D . . . .
C3_9 C 0.1637(10) 0.5855(7) 0.7812(6) 0.269(9) Uiso 1 1 d D . . . .
C4_9 C 0.1698(9) 0.5088(8) 0.8537(5) 0.247(8) Uiso 1 1 d D . . . .
O1_10 O 0.7551(3) 0.2995(3) 0.8123(3) 0.152(3) Uani 1 1 d D . . . .
C1_10 C 0.8044(4) 0.2958(6) 0.8244(5) 0.208(6) Uiso 1 1 d D . . . .
C2_10 C 0.8560(5) 0.2531(6) 0.8127(5) 0.228(7) Uiso 1 1 d D . . . .
C4_10 C 0.8552(12) 0.2623(12) 0.7652(5) 0.324(13) Uiso 1 1 d D . . . .
C3_10 C 0.9080(7) 0.2496(11) 0.8269(8) 0.315(12) Uiso 1 1 d D . . . .
O1_11 O 0.3474(4) 0.5475(5) 0.6536(4) 0.245(6) Uani 1 1 d D . . . .
C1_11 C 0.3585(11) 0.5187(9) 0.6253(7) 0.403(14) Uiso 1 1 d D . . . .
C2_11 C 0.3148(10) 0.5259(14) 0.5982(10) 0.403(14) Uiso 1 1 d D . . . .
O1_12 O 0.7668(3) 0.5607(3) 0.4472(3) 0.155(3) Uani 1 1 d D . . . .
C1_12 C 0.8231(3) 0.5303(6) 0.4405(6) 0.242(4) Uiso 1 1 d D . . . .
C2_12 C 0.8334(6) 0.4833(6) 0.4266(5) 0.242(4) Uiso 1 1 d D . . . .
C4_12 C 0.8038(7) 0.5137(8) 0.3833(5) 0.242(4) Uiso 1 1 d D . . . .
C3_12 C 0.8922(6) 0.4440(7) 0.4217(6) 0.242(4) Uiso 1 1 d D . . . .
O1_13 O 0.7139(3) 0.9639(3) 0.4983(2) 0.1210(19) Uani 1 1 d D . . . .
C1_13 C 0.6697(3) 1.0115(3) 0.5032(3) 0.129(3) Uiso 1 1 d D . . . .
C2_13 C 0.6868(5) 1.0387(4) 0.5250(3) 0.148(4) Uiso 1 1 d D . . . .
C4_13 C 0.6392(6) 1.0916(5) 0.5270(6) 0.237(8) Uiso 1 1 d D . . . .
C3_13 C 0.7115(8) 1.0003(6) 0.5694(4) 0.228(7) Uiso 1 1 d D . . . .
O1_14 O 0.9204(3) 0.7992(4) 0.3713(3) 0.196(4) Uani 1 1 d D . . . .
C1_14 C 0.9359(8) 0.8360(7) 0.3775(9) 0.311(8) Uiso 1 1 d D . . . .
C2_14 C 0.9977(8) 0.8049(12) 0.3831(10) 0.311(8) Uiso 1 1 d D . . . .
C3_14 C 1.0165(13) 0.8419(12) 0.3939(10) 0.311(8) Uiso 1 1 d . . . . .

loop_
_atom_site_aniso_label
_atom_site_aniso_U_11
_atom_site_aniso_U_22
_atom_site_aniso_U_33
_atom_site_aniso_U_23
_atom_site_aniso_U_13
_atom_site_aniso_U_12
Se01 0.0827(8) 0.1586(12) 0.2063(14) -0.0625(10) 0.0141(8) -0.0113(7)
Se1A 0.1356(13) 0.1811(16) 0.383(3) -0.1301(19) 0.0853(17) -0.0123(12)
O7F 0.083(4) 0.078(4) 0.100(4) -0.017(3) -0.004(3) -0.017(3)
O1B 0.086(4) 0.096(4) 0.086(3) -0.014(3) 0.006(3) -0.040(3)
O3E 0.079(4) 0.076(3) 0.099(4) -0.012(3) 0.003(3) -0.022(3)
O5A 0.080(3) 0.088(4) 0.089(4) -0.013(3) 0.001(3) -0.012(3)
O14F 0.077(4) 0.078(4) 0.103(4) -0.011(3) 0.010(3) -0.013(3)
O4C 0.093(4) 0.085(4) 0.111(4) -0.008(3) -0.009(3) -0.022(3)
O8F 0.100(4) 0.109(4) 0.083(4) -0.019(3) 0.010(3) -0.052(3)
O1W 0.095(4) 0.081(3) 0.088(3) -0.015(3) 0.006(3) -0.036(3)
O1E 0.075(3) 0.083(4) 0.102(4) -0.020(3) 0.011(3) -0.005(3)
O4D 0.099(4) 0.103(4) 0.087(4) -0.019(3) 0.003(3) -0.038(3)
O12C 0.094(5) 0.102(4) 0.104(4) -0.030(3) 0.005(3) -0.035(4)
O4A 0.075(4) 0.113(4) 0.122(4) -0.043(4) 0.002(3) -0.031(3)
O4W 0.086(4) 0.088(3) 0.097(4) -0.020(3) -0.004(3) -0.025(3)
O7C 0.070(4) 0.101(4) 0.105(4) -0.022(3) -0.002(3) -0.023(3)
O4F 0.083(4) 0.110(4) 0.111(4) -0.011(3) -0.014(3) -0.037(4)
O11F 0.090(4) 0.100(5) 0.116(5) -0.014(4) -0.010(3) -0.023(4)
O14C 0.097(4) 0.086(4) 0.095(4) -0.021(3) 0.016(3) -0.028(4)
O16F 0.078(4) 0.095(5) 0.120(5) -0.020(4) 0.007(3) -0.021(4)
O2C 0.073(4) 0.098(4) 0.126(5) -0.029(3) -0.001(3) -0.024(3)
O8C 0.112(4) 0.099(4) 0.104(4) -0.012(4) -0.016(4) -0.036(4)
O12F 0.080(4) 0.095(4) 0.111(4) -0.021(3) -0.002(3) -0.026(3)
N12F 0.077(5) 0.082(5) 0.096(5) -0.013(4) 0.001(4) -0.022(4)
O5F 0.069(4) 0.111(5) 0.147(5) -0.043(4) 0.006(4) -0.020(4)
O9C 0.092(4) 0.087(4) 0.111(4) -0.023(3) -0.008(3) -0.023(3)
N12C 0.086(6) 0.094(5) 0.094(5) -0.029(4) 0.001(4) -0.031(4)
N11F 0.085(5) 0.060(5) 0.102(5) -0.010(4) 0.001(4) 0.002(4)
O5D 0.088(4) 0.110(4) 0.119(4) -0.020(3) -0.005(3) -0.029(4)
N2C 0.095(5) 0.084(5) 0.102(5) -0.022(4) -0.013(4) -0.032(4)
O3A 0.091(4) 0.096(4) 0.148(5) -0.038(4) -0.027(4) -0.015(3)
O9F 0.137(6) 0.102(4) 0.122(5) -0.021(4) 0.022(5) -0.058(4)
O1C 0.084(4) 0.116(5) 0.126(5) -0.036(4) 0.000(4) -0.026(4)
N5F 0.107(6) 0.088(5) 0.090(5) -0.014(4) 0.000(4) -0.048(4)
N10F 0.090(5) 0.081(5) 0.086(4) -0.015(4) 0.012(4) -0.024(4)
N4F 0.086(6) 0.086(5) 0.107(5) -0.013(4) -0.002(4) -0.032(5)
O5C 0.113(5) 0.107(5) 0.121(5) -0.011(4) -0.031(4) -0.047(4)
N4C 0.073(5) 0.079(5) 0.107(5) -0.021(4) -0.002(4) -0.011(4)
N8F 0.113(6) 0.085(5) 0.104(5) -0.020(4) 0.001(4) -0.034(5)
N1A 0.077(6) 0.137(8) 0.147(7) -0.055(6) -0.005(5) -0.031(6)
N7F 0.097(5) 0.076(5) 0.097(5) -0.018(4) 0.002(4) -0.034(4)
N5C 0.104(6) 0.098(5) 0.113(6) -0.007(4) -0.017(5) -0.049(5)
O6C 0.090(5) 0.126(5) 0.132(5) -0.009(4) 0.003(4) -0.036(4)
N10C 0.089(5) 0.097(5) 0.097(5) -0.025(4) 0.016(4) -0.018(4)
O5E 0.080(4) 0.130(6) 0.120(5) -0.006(4) -0.014(4) -0.028(5)
N6F 0.148(8) 0.125(6) 0.099(5) -0.028(5) 0.014(5) -0.085(6)
O11C 0.084(5) 0.118(5) 0.142(6) -0.011(4) 0.008(4) -0.027(4)
N14F 0.085(6) 0.073(4) 0.097(5) -0.006(3) 0.005(4) -0.017(4)
N9F 0.080(5) 0.076(5) 0.086(4) -0.003(3) -0.003(4) -0.008(4)
N6C 0.075(5) 0.095(5) 0.112(5) -0.012(4) -0.005(4) -0.021(4)
N1C 0.067(5) 0.098(5) 0.098(5) -0.011(4) -0.011(3) -0.023(4)
N7C 0.087(5) 0.079(5) 0.100(5) -0.011(4) -0.017(4) -0.017(4)
O13F 0.074(4) 0.109(5) 0.147(6) -0.027(4) 0.011(4) -0.008(4)
C4C 0.075(7) 0.111(8) 0.089(6) -0.002(6) -0.003(5) -0.040(7)
O2F 0.120(4) 0.176(5) 0.111(4) -0.025(4) 0.016(3) -0.064(4)
O10F 0.138(6) 0.095(5) 0.132(5) -0.039(4) 0.026(4) -0.031(4)
N11C 0.103(6) 0.104(6) 0.114(6) -0.035(5) 0.033(4) -0.044(5)
O13C 0.113(5) 0.122(5) 0.142(6) -0.049(4) 0.044(4) -0.034(5)
O4E 0.102(5) 0.123(6) 0.191(7) -0.044(5) -0.010(4) -0.050(5)
C6F 0.077(7) 0.107(7) 0.082(5) -0.016(5) 0.002(5) -0.047(6)
O10C 0.159(7) 0.107(5) 0.150(6) -0.049(5) 0.022(5) -0.040(5)
C4F 0.092(8) 0.087(7) 0.089(6) -0.008(5) 0.003(5) -0.030(7)
C16F 0.105(9) 0.088(7) 0.083(6) 0.003(5) -0.010(5) -0.025(7)
N9C 0.095(6) 0.109(6) 0.110(5) -0.015(4) 0.009(4) -0.037(5)
C19F 0.088(8) 0.094(7) 0.087(6) -0.015(5) -0.012(5) -0.020(7)
C17C 0.086(7) 0.088(6) 0.078(5) -0.019(5) 0.002(5) -0.033(5)
O2A 0.116(6) 0.180(8) 0.277(11) -0.135(8) 0.068(6) -0.079(6)
N3C 0.118(7) 0.100(6) 0.104(6) 0.006(5) -0.028(5) -0.051(5)
C2C 0.100(8) 0.075(6) 0.076(5) -0.015(4) -0.016(5) -0.005(6)
C51E 0.083(7) 0.091(7) 0.090(6) -0.014(5) -0.003(5) -0.031(6)
C52E 0.086(6) 0.081(6) 0.084(5) -0.021(4) 0.016(5) -0.028(5)
C53E 0.089(7) 0.086(6) 0.087(6) -0.012(5) 0.014(4) -0.038(6)
C54E 0.089(6) 0.069(6) 0.073(5) -0.001(4) 0.004(4) -0.031(5)
C55E 0.077(6) 0.074(6) 0.073(5) -0.013(4) 0.010(4) -0.027(5)
C59E 0.091(7) 0.087(7) 0.084(6) -0.012(5) 0.003(5) -0.034(6)
N7E 0.070(5) 0.088(6) 0.078(4) -0.007(4) -0.001(3) -0.017(4)
C58E 0.086(7) 0.083(7) 0.089(6) -0.009(5) 0.002(5) -0.038(6)
C57E 0.108(8) 0.094(6) 0.076(5) -0.021(4) 0.007(5) -0.041(7)
C56E 0.086(7) 0.099(7) 0.061(5) -0.009(4) 0.006(4) -0.043(6)
C22F 0.083(8) 0.062(6) 0.093(6) -0.009(5) -0.001(5) -0.002(6)
O3C 0.181(8) 0.143(6) 0.160(7) 0.005(5) -0.050(6) -0.096(6)
O1A 0.111(6) 0.193(8) 0.175(7) -0.078(6) 0.022(5) -0.056(6)
N8C 0.115(7) 0.108(6) 0.117(6) -0.029(5) 0.023(5) -0.034(6)
N13F 0.147(9) 0.089(5) 0.109(6) -0.019(4) 0.005(5) -0.040(6)
C19C 0.077(7) 0.098(7) 0.081(6) -0.003(5) 0.013(5) -0.025(6)
C8C 0.098(8) 0.086(6) 0.099(6) -0.010(5) -0.021(6) -0.036(6)
C37A 0.104(8) 0.106(7) 0.091(6) 0.001(5) -0.030(5) -0.048(7)
N6A 0.088(5) 0.099(5) 0.090(5) -0.001(4) -0.015(4) -0.030(5)
C41A 0.100(8) 0.081(6) 0.117(7) -0.021(5) -0.017(5) -0.030(6)
C40A 0.096(7) 0.079(6) 0.115(7) -0.019(5) -0.029(5) -0.017(6)
C39A 0.110(8) 0.105(7) 0.074(5) -0.005(5) -0.014(5) -0.052(7)
C38A 0.072(6) 0.081(6) 0.096(6) -0.015(5) -0.014(4) -0.023(5)
C5C 0.067(6) 0.072(5) 0.106(6) -0.026(4) -0.006(4) -0.004(4)
N1F 0.092(6) 0.128(7) 0.133(7) -0.018(6) 0.022(5) -0.028(5)
C6C 0.103(8) 0.075(6) 0.097(6) -0.009(5) -0.019(6) -0.030(6)
C8E 0.079(7) 0.145(10) 0.116(7) -0.045(7) 0.013(5) -0.029(7)
C7E 0.130(10) 0.091(7) 0.166(10) -0.058(7) 0.018(7) -0.010(7)
C6E 0.117(10) 0.113(9) 0.191(12) -0.069(8) -0.003(8) 0.011(8)
C5E 0.149(11) 0.133(10) 0.147(10) -0.032(8) 0.037(8) -0.046(9)
C4E 0.108(9) 0.083(7) 0.157(9) -0.020(6) 0.014(7) -0.022(6)
C9E 0.078(7) 0.108(7) 0.091(6) -0.013(5) -0.004(5) -0.013(6)
N1E 0.092(5) 0.080(5) 0.084(5) -0.004(4) 0.006(4) 0.007(4)
C1E 0.103(8) 0.088(7) 0.101(7) -0.016(5) -0.013(5) -0.020(7)
C2E 0.078(7) 0.097(7) 0.120(7) -0.020(5) 0.017(5) -0.017(5)
C3E 0.073(6) 0.130(9) 0.121(8) -0.009(7) 0.011(5) -0.003(7)
C16C 0.092(8) 0.100(7) 0.115(7) -0.018(6) 0.024(6) -0.035(7)
O2B 0.162(7) 0.178(7) 0.128(5) -0.040(5) -0.026(5) -0.079(6)
C28E 0.116(8) 0.079(6) 0.090(6) -0.011(5) 0.005(5) -0.032(6)
C29E 0.050(5) 0.142(9) 0.107(7) -0.022(6) 0.005(5) -0.010(5)
C30E 0.099(8) 0.145(10) 0.128(8) -0.022(7) 0.003(6) -0.066(8)
C31E 0.094(7) 0.114(7) 0.102(7) -0.014(5) -0.005(5) -0.028(6)
C32E 0.082(7) 0.099(7) 0.095(6) -0.005(5) 0.008(5) -0.020(6)
C36E 0.086(7) 0.091(6) 0.105(6) -0.022(5) 0.020(5) -0.041(6)
N4E 0.100(5) 0.092(5) 0.071(4) 0.001(3) 0.006(4) -0.041(5)
C35E 0.085(6) 0.073(6) 0.071(5) 0.004(4) 0.013(4) -0.024(5)
C34E 0.115(8) 0.077(6) 0.077(5) -0.005(4) 0.010(5) -0.032(5)
C33E 0.098(7) 0.103(7) 0.105(7) -0.025(5) 0.001(5) -0.046(6)
C51A 0.080(5) 0.096(6) 0.088(6) -0.003(5) -0.005(4) -0.025(5)
C52A 0.084(6) 0.092(6) 0.098(6) -0.007(5) -0.006(5) -0.018(4)
C53A 0.102(6) 0.091(6) 0.095(6) -0.016(5) -0.004(5) -0.010(5)
C54A 0.083(5) 0.108(6) 0.092(6) -0.013(5) -0.002(5) -0.028(4)
C55A 0.075(5) 0.089(5) 0.080(5) -0.006(4) -0.001(4) -0.017(4)
C59A 0.088(5) 0.090(5) 0.082(5) -0.005(4) -0.004(4) -0.026(4)
N8A 0.085(4) 0.097(4) 0.085(4) -0.009(4) -0.004(3) -0.033(4)
C58A 0.072(5) 0.090(6) 0.083(5) -0.014(4) -0.003(4) -0.024(4)
C57A 0.078(5) 0.097(5) 0.083(5) -0.014(4) 0.001(4) -0.032(4)
C56A 0.095(5) 0.081(5) 0.079(5) -0.015(4) 0.006(4) -0.034(4)
C42D 0.082(6) 0.099(6) 0.105(6) -0.030(5) 0.000(5) -0.045(5)
C43D 0.089(7) 0.100(6) 0.155(9) -0.037(6) -0.005(6) -0.032(6)
C44D 0.078(7) 0.146(9) 0.170(10) -0.044(8) -0.004(7) -0.048(7)
C45D 0.124(11) 0.135(9) 0.207(13) -0.057(9) -0.034(9) -0.043(8)
C46D 0.105(8) 0.119(8) 0.158(10) -0.044(7) -0.020(7) -0.046(7)
C50D 0.152(10) 0.117(8) 0.120(8) -0.004(6) -0.024(8) -0.088(8)
N7D 0.089(5) 0.111(5) 0.121(6) -0.020(5) -0.003(4) -0.048(5)
C49D 0.169(12) 0.101(7) 0.129(8) -0.042(7) -0.001(8) -0.062(8)
C48D 0.159(11) 0.160(11) 0.171(11) -0.084(9) -0.025(9) -0.064(9)
C47D 0.149(12) 0.171(12) 0.201(14) -0.082(11) -0.018(11) -0.063(10)
N3F 0.127(8) 0.120(7) 0.150(7) -0.026(5) -0.005(6) -0.068(6)
C19B 0.103(7) 0.094(6) 0.093(6) -0.037(5) 0.011(5) -0.042(6)
C20B 0.127(9) 0.105(7) 0.113(7) -0.022(6) 0.007(6) -0.042(6)
C21B 0.173(11) 0.114(8) 0.129(8) -0.046(7) 0.007(7) -0.078(8)
C22B 0.163(11) 0.090(7) 0.122(8) -0.053(6) 0.028(7) -0.019(7)
C23B 0.081(6) 0.130(8) 0.111(7) -0.017(6) -0.001(5) -0.043(6)
C27B 0.169(11) 0.074(6) 0.096(7) -0.040(5) 0.004(7) -0.031(7)
N3B 0.117(6) 0.103(5) 0.104(5) -0.027(4) 0.014(5) -0.053(5)
C26B 0.105(8) 0.093(6) 0.105(7) -0.036(5) 0.033(6) -0.024(6)
C25B 0.122(9) 0.132(9) 0.126(8) -0.054(7) 0.037(7) -0.047(7)
C24B 0.171(12) 0.109(8) 0.141(9) -0.068(7) 0.049(8) -0.065(8)
N1D 0.116(7) 0.134(7) 0.150(8) -0.029(6) 0.004(6) -0.049(6)
C10E 0.076(6) 0.083(7) 0.077(5) 0.012(4) 0.000(4) -0.014(5)
C11E 0.096(7) 0.114(7) 0.076(5) -0.020(5) 0.015(4) -0.051(7)
C12E 0.109(7) 0.080(6) 0.081(5) -0.015(4) 0.023(5) -0.031(6)
C13E 0.081(6) 0.095(6) 0.076(5) 0.002(5) 0.006(5) -0.013(5)
C14E 0.088(7) 0.107(7) 0.088(6) -0.026(5) -0.002(5) -0.045(6)
C18E 0.084(6) 0.072(5) 0.069(5) 0.001(4) 0.010(4) -0.017(5)
N2E 0.097(5) 0.075(4) 0.069(4) -0.002(3) 0.011(4) -0.026(4)
C17E 0.088(7) 0.099(7) 0.075(5) 0.011(5) 0.002(5) -0.041(6)
C16E 0.055(5) 0.090(6) 0.082(5) -0.005(5) 0.003(4) 0.000(5)
C15E 0.130(9) 0.083(6) 0.077(6) -0.014(5) 0.014(5) -0.036(7)
N14C 0.103(7) 0.148(8) 0.129(7) -0.047(6) 0.032(5) -0.050(6)
O16C 0.132(6) 0.171(7) 0.169(7) -0.076(6) 0.042(5) -0.065(6)
C17F 0.095(8) 0.065(5) 0.078(5) -0.002(4) -0.003(5) -0.017(6)
O6F 0.144(6) 0.154(6) 0.206(8) -0.099(7) 0.013(6) -0.066(5)
C20F 0.102(7) 0.077(6) 0.089(6) -0.004(5) 0.007(5) -0.025(5)
O15F 0.181(8) 0.113(6) 0.125(6) -0.031(5) 0.015(5) -0.030(5)
C10F 0.081(6) 0.091(6) 0.106(7) -0.020(5) 0.001(6) -0.031(5)
C18F 0.117(10) 0.106(9) 0.094(6) 0.005(6) -0.009(6) -0.050(8)
O2W 0.131(6) 0.157(6) 0.148(6) -0.044(5) -0.008(5) -0.056(5)
C15F 0.124(9) 0.082(7) 0.101(7) -0.022(6) 0.001(6) -0.022(7)
C41D 0.103(8) 0.078(6) 0.097(6) -0.026(5) 0.026(5) -0.040(6)
N6D 0.081(5) 0.089(5) 0.089(5) -0.014(4) 0.012(4) -0.029(4)
C37D 0.094(7) 0.119(8) 0.086(6) -0.020(5) 0.015(5) -0.058(7)
C38D 0.086(7) 0.095(6) 0.093(6) -0.022(5) 0.005(5) -0.042(6)
C39D 0.103(7) 0.086(6) 0.088(6) -0.025(5) 0.017(5) -0.043(6)
C40D 0.071(5) 0.109(7) 0.075(5) -0.016(5) 0.014(4) -0.038(5)
C42A 0.097(7) 0.104(7) 0.117(8) -0.004(6) -0.002(6) -0.042(6)
C43A 0.151(11) 0.136(9) 0.139(9) -0.016(7) -0.019(7) -0.082(8)
C44A 0.134(10) 0.157(11) 0.202(13) -0.055(10) -0.012(9) -0.073(10)
C45A 0.169(13) 0.173(12) 0.153(11) 0.020(9) -0.057(10) -0.108(11)
C46A 0.131(10) 0.120(8) 0.138(9) -0.020(7) 0.006(7) -0.063(8)
C50A 0.121(9) 0.125(8) 0.112(7) 0.017(6) -0.032(6) -0.080(8)
N7A 0.104(6) 0.121(6) 0.102(6) 0.011(5) -0.022(5) -0.051(5)
C49A 0.090(8) 0.110(8) 0.127(8) 0.012(7) -0.017(6) -0.042(7)
C48A 0.079(7) 0.166(10) 0.148(9) -0.007(8) -0.013(6) -0.064(7)
C47A 0.143(11) 0.198(13) 0.148(10) 0.027(9) -0.048(9) -0.129(11)
C19A 0.137(9) 0.074(6) 0.108(7) -0.016(5) -0.026(6) -0.038(7)
C20A 0.085(7) 0.104(7) 0.097(6) -0.020(5) -0.003(5) -0.015(5)
C21A 0.124(9) 0.118(9) 0.126(8) -0.042(7) -0.002(6) -0.022(8)
C22A 0.132(9) 0.103(7) 0.107(7) -0.018(6) -0.004(7) -0.023(7)
C23A 0.210(14) 0.132(10) 0.103(8) 0.007(7) -0.055(8) -0.099(11)
C27A 0.106(7) 0.077(6) 0.107(7) -0.032(5) -0.010(6) -0.006(6)
N4A 0.143(7) 0.102(5) 0.107(5) -0.011(4) -0.041(5) -0.051(6)
C26A 0.152(11) 0.090(7) 0.126(8) 0.012(6) -0.055(8) -0.043(8)
C25A 0.199(14) 0.108(9) 0.111(8) -0.006(6) -0.040(8) -0.073(9)
C24A 0.156(11) 0.104(8) 0.126(9) -0.044(7) -0.009(8) -0.030(8)
O15C 0.222(10) 0.176(7) 0.126(6) -0.079(6) 0.026(5) -0.094(7)
C60E 0.108(10) 0.122(10) 0.093(6) -0.025(6) 0.010(6) -0.038(9)
C10B 0.084(7) 0.075(6) 0.089(6) -0.002(5) 0.018(5) -0.010(5)
C11B 0.108(7) 0.122(8) 0.102(7) -0.025(6) 0.004(5) -0.060(7)
C12B 0.111(8) 0.113(7) 0.100(6) -0.012(6) 0.007(6) -0.052(6)
C13B 0.065(6) 0.107(6) 0.109(7) -0.012(5) 0.018(5) -0.030(5)
C14B 0.067(6) 0.104(6) 0.082(5) -0.005(5) -0.001(4) -0.034(5)
C18B 0.088(7) 0.076(6) 0.090(6) -0.021(5) 0.024(5) -0.020(5)
N2B 0.099(6) 0.084(4) 0.076(4) -0.013(3) 0.025(4) -0.034(4)
C17B 0.079(6) 0.095(7) 0.072(5) -0.007(5) 0.009(4) -0.026(5)
C16B 0.064(5) 0.066(5) 0.077(5) -0.010(4) 0.007(4) -0.002(4)
C15B 0.102(7) 0.081(6) 0.070(5) -0.019(4) 0.021(4) -0.048(6)
O1F 0.148(7) 0.135(7) 0.212(9) -0.058(6) 0.022(6) -0.047(6)
C19E 0.108(8) 0.080(6) 0.086(6) -0.017(5) 0.015(5) -0.009(6)
C20E 0.107(7) 0.110(8) 0.103(7) -0.026(6) 0.012(5) -0.047(6)
C21E 0.159(11) 0.095(7) 0.139(9) -0.032(6) -0.014(8) -0.049(7)
C22E 0.106(8) 0.095(7) 0.135(8) -0.036(6) 0.011(6) -0.007(6)
C23E 0.096(7) 0.083(6) 0.145(8) -0.027(6) -0.003(6) -0.023(6)
C27E 0.108(7) 0.071(6) 0.075(5) -0.011(4) -0.003(5) -0.009(5)
N3E 0.118(6) 0.074(4) 0.093(5) -0.014(4) -0.005(4) -0.025(5)
C26E 0.095(7) 0.090(7) 0.102(7) -0.038(5) 0.017(5) 0.013(6)
C25E 0.109(8) 0.113(8) 0.109(7) -0.013(6) 0.000(6) -0.028(7)
C24E 0.130(10) 0.089(7) 0.144(9) -0.045(6) -0.003(7) -0.017(7)
C5F 0.074(6) 0.090(6) 0.088(6) -0.010(5) -0.014(4) -0.015(5)
N2F 0.120(4) 0.176(5) 0.111(4) -0.025(4) 0.016(3) -0.064(4)
C28A 0.117(10) 0.115(8) 0.114(8) 0.007(6) -0.022(7) -0.047(8)
C29A 0.112(9) 0.138(9) 0.156(10) 0.014(7) -0.043(8) -0.064(8)
C30A 0.112(10) 0.180(13) 0.158(11) 0.027(10) -0.027(9) -0.082(10)
C31A 0.094(8) 0.154(11) 0.160(11) 0.007(8) -0.007(7) -0.042(8)
C32A 0.127(10) 0.142(9) 0.114(8) 0.004(7) -0.032(7) -0.081(8)
C36A 0.077(7) 0.098(7) 0.137(9) 0.001(6) 0.004(6) -0.015(6)
N5A 0.068(5) 0.121(6) 0.100(5) 0.026(5) -0.018(4) -0.025(4)
C35A 0.130(10) 0.097(7) 0.093(6) -0.007(5) -0.017(6) -0.048(7)
C34A 0.105(8) 0.093(6) 0.109(7) -0.009(5) 0.003(6) -0.020(6)
C33A 0.056(7) 0.150(10) 0.127(8) 0.022(7) -0.011(6) -0.016(7)
N13C 0.180(10) 0.128(7) 0.123(7) -0.049(5) 0.015(7) -0.074(8)
C7C 0.077(8) 0.104(8) 0.119(8) -0.005(6) -0.005(6) -0.026(6)
C10C 0.092(6) 0.098(6) 0.098(6) -0.020(6) 0.008(5) -0.035(5)
C1C 0.096(8) 0.107(7) 0.104(7) -0.037(6) -0.006(6) -0.024(6)
C15C 0.159(12) 0.074(7) 0.100(7) -0.015(5) 0.005(7) -0.035(8)
C1A 0.099(8) 0.119(7) 0.098(6) -0.033(6) -0.012(5) -0.034(6)
C2A 0.110(8) 0.122(8) 0.130(8) -0.021(7) -0.031(6) -0.033(7)
C3A 0.127(9) 0.131(9) 0.155(10) -0.054(7) -0.042(8) -0.032(8)
C4A 0.088(7) 0.128(8) 0.155(9) -0.045(7) -0.028(6) -0.028(6)
C5A 0.077(6) 0.102(6) 0.108(7) -0.023(5) -0.023(5) -0.022(5)
C9A 0.093(7) 0.101(6) 0.091(6) -0.022(5) -0.013(5) -0.040(5)
N2A 0.076(5) 0.107(5) 0.092(5) -0.014(4) -0.018(4) -0.023(4)
C8A 0.066(6) 0.104(6) 0.098(6) -0.006(5) -0.018(5) -0.025(5)
C7A 0.086(7) 0.091(6) 0.118(7) -0.009(5) 0.000(5) -0.035(5)
C6A 0.084(7) 0.110(7) 0.115(7) -0.011(6) -0.021(5) -0.041(6)
O3W 0.175(7) 0.136(6) 0.160(6) -0.035(5) -0.046(5) -0.051(5)
C7F 0.119(9) 0.113(8) 0.157(10) -0.076(8) 0.029(8) -0.043(7)
C21C 0.147(11) 0.134(9) 0.090(7) -0.056(7) 0.042(7) -0.050(8)
O3B 0.119(6) 0.177(7) 0.123(5) -0.024(5) 0.021(4) -0.025(5)
O3F 0.125(6) 0.143(6) 0.225(9) -0.053(7) -0.013(6) -0.050(5)
O2E 0.202(9) 0.161(7) 0.193(8) -0.022(6) -0.042(7) -0.091(7)
C9F 0.093(6) 0.094(6) 0.089(6) -0.022(5) 0.008(5) -0.035(6)
C11F 0.094(6) 0.109(6) 0.101(6) -0.022(5) -0.005(5) -0.047(5)
C22C 0.181(15) 0.130(10) 0.090(7) -0.029(6) 0.026(8) -0.078(11)
C51B 0.116(6) 0.102(7) 0.099(7) -0.020(5) 0.037(5) -0.046(6)
C52B 0.172(9) 0.119(7) 0.099(7) -0.033(6) 0.030(6) -0.067(6)
C53B 0.155(8) 0.127(8) 0.107(7) -0.034(6) 0.017(7) -0.041(7)
C54B 0.148(8) 0.165(9) 0.090(7) -0.014(6) 0.025(6) -0.061(7)
C2 0.118(7) 0.155(9) 0.087(7) -0.008(6) 0.016(6) -0.038(6)
C59B 0.125(7) 0.147(9) 0.093(7) -0.009(6) 0.011(6) -0.043(6)
N7B 0.146(6) 0.147(7) 0.080(5) 0.007(4) 0.017(5) -0.072(6)
C58B 0.158(9) 0.171(10) 0.109(8) 0.010(8) 0.000(8) -0.075(8)
C57B 0.136(9) 0.191(12) 0.095(8) 0.002(8) -0.002(7) -0.057(7)
C56B 0.128(7) 0.177(11) 0.104(9) -0.002(7) 0.008(7) -0.050(8)
C39B 0.175(14) 0.153(10) 0.110(8) -0.020(7) -0.009(8) -0.096(10)
C40B 0.172(12) 0.137(9) 0.102(7) -0.048(7) 0.016(8) -0.069(9)
C41B 0.188(14) 0.143(9) 0.086(7) -0.020(7) 0.006(8) -0.099(10)
N5B 0.141(8) 0.118(6) 0.085(5) -0.022(4) 0.000(5) -0.061(6)
C37B 0.100(7) 0.117(7) 0.104(7) -0.021(6) -0.009(6) -0.038(7)
C38B 0.131(9) 0.103(7) 0.085(6) -0.024(5) 0.004(5) -0.046(6)
O3D 0.169(8) 0.306(12) 0.120(6) -0.028(7) -0.017(5) -0.138(8)
C18C 0.130(10) 0.111(9) 0.111(7) -0.035(6) 0.047(7) -0.069(8)
C3F 0.156(14) 0.122(9) 0.150(10) -0.023(7) -0.043(9) -0.075(9)
C9C 0.102(6) 0.090(7) 0.097(6) 0.000(5) -0.024(5) -0.038(5)
C12F 0.129(8) 0.114(8) 0.086(6) -0.017(6) -0.013(6) -0.047(7)
C10D 0.128(3) 0.167(4) 0.101(2) -0.013(2) 0.007(2) -0.065(3)
C11D 0.128(3) 0.167(4) 0.101(2) -0.013(2) 0.007(2) -0.065(3)
C12D 0.128(3) 0.167(4) 0.101(2) -0.013(2) 0.007(2) -0.065(3)
C13D 0.128(3) 0.167(4) 0.101(2) -0.013(2) 0.007(2) -0.065(3)
C14D 0.128(3) 0.167(4) 0.101(2) -0.013(2) 0.007(2) -0.065(3)
C18D 0.128(3) 0.167(4) 0.101(2) -0.013(2) 0.007(2) -0.065(3)
N3D 0.128(3) 0.167(4) 0.101(2) -0.013(2) 0.007(2) -0.065(3)
C17D 0.128(3) 0.167(4) 0.101(2) -0.013(2) 0.007(2) -0.065(3)
C16D 0.128(3) 0.167(4) 0.101(2) -0.013(2) 0.007(2) -0.065(3)
C15D 0.128(3) 0.167(4) 0.101(2) -0.013(2) 0.007(2) -0.065(3)
C51D 0.078(7) 0.137(9) 0.109(7) -0.024(6) 0.018(5) -0.047(7)
C52D 0.131(9) 0.087(6) 0.156(9) -0.052(6) 0.028(7) -0.043(7)
C53D 0.101(8) 0.116(8) 0.140(9) -0.037(7) 0.021(6) -0.025(7)
C54D 0.117(8) 0.095(7) 0.142(8) -0.034(6) 0.006(6) -0.041(6)
C55D 0.132(9) 0.086(6) 0.109(7) -0.035(5) 0.013(6) -0.057(7)
C59D 0.086(6) 0.086(6) 0.096(6) -0.020(5) 0.011(5) -0.036(5)
N8D 0.087(5) 0.110(6) 0.070(4) -0.003(4) 0.008(3) -0.034(5)
C58D 0.097(7) 0.090(6) 0.083(5) -0.021(5) 0.006(5) -0.043(6)
C57D 0.095(7) 0.100(7) 0.093(6) -0.009(5) 0.001(5) -0.038(6)
C56D 0.094(7) 0.075(6) 0.088(6) 0.008(5) 0.000(5) 0.003(6)
C20C 0.135(10) 0.122(7) 0.094(6) -0.048(6) 0.010(6) -0.054(7)
C21F 0.117(9) 0.113(9) 0.106(8) -0.042(7) 0.003(6) -0.010(8)
C10A 0.087(5) 0.091(5) 0.094(6) -0.020(5) -0.011(5) -0.028(4)
C11A 0.077(5) 0.105(7) 0.141(8) -0.043(6) -0.006(5) -0.018(5)
C12A 0.087(5) 0.121(7) 0.175(10) -0.071(7) -0.010(6) -0.016(5)
C13A 0.087(5) 0.099(6) 0.174(9) -0.042(6) -0.022(6) -0.020(5)
C14A 0.081(5) 0.079(5) 0.120(7) -0.020(5) -0.008(5) -0.020(4)
C18A 0.089(5) 0.077(5) 0.107(6) -0.013(4) -0.023(5) -0.018(4)
N3A 0.089(4) 0.087(4) 0.089(4) -0.011(3) -0.010(4) -0.025(3)
C17A 0.091(5) 0.094(6) 0.084(5) -0.006(4) -0.013(4) -0.034(5)
C16A 0.087(5) 0.081(5) 0.114(6) -0.010(5) -0.022(5) -0.026(4)
C15A 0.084(5) 0.091(6) 0.107(6) -0.019(5) -0.013(5) -0.024(4)
C3C 0.153(11) 0.112(9) 0.118(9) -0.007(7) -0.034(8) -0.066(9)
C14C 0.112(8) 0.082(6) 0.106(7) -0.028(5) 0.001(6) -0.023(5)
C42E 0.120(10) 0.119(9) 0.156(10) -0.055(7) 0.063(8) -0.038(8)
C43E 0.161(12) 0.098(8) 0.122(8) -0.019(6) 0.019(8) -0.019(8)
C44E 0.143(12) 0.120(10) 0.135(9) -0.028(7) 0.050(8) 0.000(8)
C45E 0.147(11) 0.133(11) 0.163(11) -0.007(9) 0.052(9) -0.019(10)
C46E 0.114(10) 0.089(8) 0.123(8) -0.016(6) 0.010(7) 0.016(7)
C50E 0.096(8) 0.117(9) 0.093(6) -0.008(6) 0.018(5) -0.012(7)
N6E 0.080(5) 0.097(5) 0.092(5) -0.019(4) 0.014(4) 0.002(5)
C49E 0.107(9) 0.126(10) 0.090(6) 0.005(6) 0.002(5) -0.043(8)
C48E 0.117(9) 0.113(8) 0.104(7) -0.009(6) 0.025(6) -0.040(7)
C47E 0.111(10) 0.115(9) 0.126(8) -0.021(7) 0.041(7) -0.001(8)
C1B 0.136(8) 0.091(6) 0.117(8) -0.023(5) 0.016(7) -0.014(6)
C2B 0.197(10) 0.115(8) 0.119(8) -0.041(7) 0.017(8) -0.027(7)
C3B 0.196(11) 0.100(8) 0.145(9) -0.050(7) 0.029(10) -0.022(7)
C4B 0.199(11) 0.134(9) 0.157(11) -0.053(8) 0.050(10) -0.044(9)
C5B 0.152(8) 0.105(7) 0.140(9) -0.025(6) 0.049(8) -0.035(6)
C9B 0.132(7) 0.102(7) 0.101(7) -0.015(5) 0.014(6) -0.011(6)
N1B 0.104(5) 0.091(5) 0.111(6) -0.006(4) 0.024(5) -0.016(4)
C8B 0.115(7) 0.122(8) 0.138(9) -0.032(7) 0.049(7) -0.033(6)
C7B 0.086(6) 0.105(7) 0.207(12) -0.027(7) 0.021(7) -0.006(5)
C6B 0.143(8) 0.095(7) 0.176(11) -0.010(6) 0.043(8) -0.025(7)
C12C 0.122(9) 0.070(6) 0.121(7) -0.017(5) -0.012(6) -0.015(6)
C11C 0.110(7) 0.074(6) 0.106(6) 0.021(5) -0.021(6) -0.038(5)
C28D 0.104(8) 0.127(9) 0.132(8) -0.031(7) 0.007(7) -0.043(7)
C29D 0.188(14) 0.157(11) 0.180(11) -0.085(9) 0.037(10) -0.107(11)
C30D 0.176(14) 0.217(16) 0.217(15) -0.138(13) 0.023(12) -0.083(13)
C31D 0.173(13) 0.125(9) 0.211(14) -0.062(9) 0.020(10) -0.067(9)
C32D 0.102(8) 0.102(7) 0.131(8) -0.032(6) -0.002(6) -0.039(7)
C36D 0.124(9) 0.113(8) 0.133(8) -0.048(7) 0.018(7) -0.054(7)
N5D 0.107(6) 0.094(5) 0.088(5) -0.003(4) 0.003(4) -0.048(4)
C35D 0.101(7) 0.077(6) 0.089(6) 0.002(5) 0.006(5) -0.039(6)
C34D 0.089(7) 0.109(7) 0.120(7) -0.024(6) 0.011(5) -0.033(6)
C33D 0.131(11) 0.102(8) 0.174(11) -0.050(8) 0.035(8) -0.038(8)
C19D 0.107(9) 0.179(11) 0.125(9) 0.012(8) -0.004(7) -0.089(9)
C20D 0.138(12) 0.120(8) 0.144(10) 0.002(7) 0.049(9) -0.050(8)
C21D 0.102(10) 0.164(11) 0.170(12) 0.034(9) 0.028(8) -0.067(9)
C22D 0.111(10) 0.172(12) 0.168(12) -0.005(9) -0.012(9) -0.071(9)
C23D 0.094(10) 0.136(9) 0.164(11) -0.023(8) 0.017(8) -0.057(8)
C27D 0.087(8) 0.114(8) 0.130(9) 0.029(7) -0.022(7) -0.049(6)
N4D 0.090(6) 0.101(6) 0.143(7) 0.003(5) 0.016(5) -0.039(5)
C26D 0.129(12) 0.144(10) 0.145(10) -0.035(8) 0.010(8) -0.073(9)
C25D 0.117(10) 0.132(9) 0.205(13) 0.050(9) -0.047(10) -0.079(8)
C24D 0.048(7) 0.170(12) 0.213(14) -0.022(10) 0.023(8) -0.035(7)
C14F 0.117(8) 0.079(6) 0.116(7) -0.026(5) 0.008(6) -0.026(6)
C41E 0.184(13) 0.092(7) 0.102(7) -0.026(6) -0.022(7) -0.053(8)
N5E 0.107(6) 0.101(6) 0.095(5) -0.011(4) 0.001(4) -0.041(5)
C37E 0.111(8) 0.101(7) 0.096(6) 0.009(5) -0.019(6) -0.054(7)
C38E 0.133(10) 0.111(8) 0.099(7) -0.003(6) -0.009(6) -0.036(8)
C39E 0.153(12) 0.126(10) 0.115(8) 0.006(7) -0.029(8) -0.077(9)
C40E 0.168(11) 0.106(7) 0.113(8) -0.014(6) -0.018(8) -0.071(9)
C28B 0.138(10) 0.096(7) 0.125(8) -0.041(6) 0.047(7) -0.057(7)
C29B 0.064(6) 0.154(9) 0.135(8) -0.032(7) 0.028(6) -0.032(7)
C30B 0.103(8) 0.148(10) 0.119(8) 0.000(7) 0.005(6) -0.045(9)
C31B 0.098(8) 0.135(9) 0.135(8) -0.033(7) 0.031(6) -0.050(7)
C32B 0.101(8) 0.121(8) 0.124(8) -0.041(6) 0.035(6) -0.052(7)
C36B 0.096(7) 0.105(7) 0.108(7) -0.009(5) 0.017(5) -0.050(6)
N4B 0.121(7) 0.124(6) 0.087(5) -0.026(4) 0.026(4) -0.064(5)
C35B 0.107(8) 0.081(6) 0.101(6) -0.030(5) 0.021(5) -0.030(6)
C34B 0.120(8) 0.095(6) 0.096(6) -0.022(5) 0.032(6) -0.053(7)
C33B 0.110(8) 0.121(8) 0.123(8) -0.031(6) 0.013(6) -0.065(7)
C42B 0.100(8) 0.146(10) 0.123(8) -0.057(7) 0.031(6) -0.037(7)
C43B 0.200(14) 0.138(10) 0.102(8) -0.040(7) 0.018(8) -0.075(10)
C44B 0.190(15) 0.167(13) 0.122(9) -0.065(9) 0.049(10) -0.013(12)
C45B 0.233(18) 0.153(12) 0.133(10) -0.044(9) 0.040(10) -0.076(13)
C46B 0.136(11) 0.158(11) 0.117(8) -0.046(8) 0.045(8) -0.059(9)
C50B 0.135(11) 0.160(11) 0.106(8) -0.043(7) 0.032(7) -0.058(9)
N6B 0.142(8) 0.113(6) 0.116(6) -0.046(5) 0.039(5) -0.039(6)
C49B 0.120(10) 0.150(11) 0.125(8) -0.054(7) 0.047(7) -0.064(9)
C48B 0.138(11) 0.131(9) 0.112(8) -0.030(7) 0.030(7) -0.041(8)
C47B 0.125(11) 0.154(12) 0.123(9) -0.026(8) 0.047(8) -0.033(9)
C13C 0.130(9) 0.092(7) 0.120(8) -0.017(6) -0.023(7) -0.032(7)
C13F 0.121(8) 0.101(7) 0.153(9) -0.053(6) 0.049(7) -0.052(6)
C2F 0.120(4) 0.176(5) 0.111(4) -0.025(4) 0.016(3) -0.064(4)
C1D 0.133(3) 0.141(3) 0.213(4) -0.052(3) 0.010(3) -0.061(3)
C2D 0.133(3) 0.141(3) 0.213(4) -0.052(3) 0.010(3) -0.061(3)
C3D 0.133(3) 0.141(3) 0.213(4) -0.052(3) 0.010(3) -0.061(3)
C4D 0.133(3) 0.141(3) 0.213(4) -0.052(3) 0.010(3) -0.061(3)
C5D 0.133(3) 0.141(3) 0.213(4) -0.052(3) 0.010(3) -0.061(3)
C9D 0.133(3) 0.141(3) 0.213(4) -0.052(3) 0.010(3) -0.061(3)
N2D 0.133(3) 0.141(3) 0.213(4) -0.052(3) 0.010(3) -0.061(3)
C8D 0.133(3) 0.141(3) 0.213(4) -0.052(3) 0.010(3) -0.061(3)
C7D 0.133(3) 0.141(3) 0.213(4) -0.052(3) 0.010(3) -0.061(3)
C6D 0.133(3) 0.141(3) 0.213(4) -0.052(3) 0.010(3) -0.061(3)
C1F 0.184(14) 0.101(9) 0.157(11) -0.033(8) 0.014(10) -0.060(10)
N3S 0.130(10) 0.222(14) 0.178(12) 0.045(10) -0.018(8) -0.055(10)
C6S 0.158(15) 0.178(13) 0.174(15) -0.007(11) -0.015(11) -0.100(13)
C0BO 0.102(8) 0.167(11) 0.204(13) -0.046(10) 0.011(8) -0.048(8)
C5S 0.215(17) 0.40(3) 0.152(12) -0.096(15) 0.044(12) -0.23(2)
C61E 0.169(14) 0.206(14) 0.199(14) -0.061(11) -0.019(11) -0.082(11)
C8F 0.089(7) 0.087(7) 0.083(6) -0.006(5) -0.010(5) -0.031(6)
O1_1 0.098(5) 0.107(4) 0.138(5) -0.018(4) -0.018(4) -0.042(4)
C1_1 0.075(7) 0.153(9) 0.150(9) -0.040(7) 0.000(6) -0.056(7)
C2_1 0.112(9) 0.111(8) 0.166(10) -0.011(7) -0.030(7) -0.042(7)
C4_1 0.119(9) 0.143(10) 0.199(12) -0.001(9) 0.002(8) -0.072(8)
C3_1 0.082(7) 0.141(9) 0.171(10) -0.039(7) 0.016(6) -0.051(7)
O1_2 0.253(11) 0.135(6) 0.161(7) -0.034(5) -0.035(7) -0.095(7)
O1_3 0.072(4) 0.183(7) 0.157(6) -0.021(5) 0.003(4) -0.013(4)
O1_4 0.175(8) 0.181(8) 0.184(8) -0.024(6) -0.019(6) -0.098(7)
O1_5 0.120(5) 0.137(6) 0.177(7) -0.073(5) 0.031(5) -0.032(5)
O1_6 0.114(5) 0.155(6) 0.172(6) -0.063(5) 0.041(5) -0.070(5)
O1_7 0.171(8) 0.167(7) 0.158(7) -0.045(6) 0.063(6) -0.052(7)
O1_8 0.239(13) 0.320(16) 0.388(18) -0.229(15) 0.081(12) -0.178(12)
O1_9 0.162(8) 0.195(8) 0.195(8) -0.059(7) -0.001(6) -0.096(7)
O1_10 0.115(5) 0.125(5) 0.200(8) -0.066(5) 0.021(5) -0.037(5)
O1_11 0.146(8) 0.306(14) 0.348(15) -0.219(13) -0.061(9) -0.043(8)
O1_12 0.115(5) 0.127(6) 0.204(8) -0.071(6) 0.028(5) -0.035(4)
O1_13 0.106(5) 0.119(5) 0.106(4) -0.022(4) 0.010(3) -0.040(4)
O1_14 0.077(5) 0.181(8) 0.179(7) -0.032(6) 0.035(5) 0.032(5)

loop_
_atom_type_symbol
_atom_type_description
_atom_type_scat_dispersion_real
_atom_type_scat_dispersion_imag
_atom_type_scat_source
C C 0.0181 0.0091 'International Tables Vol C Tables 4.2.6.8 and 6.1.1.4'
H H 0.0000 0.0000 'International Tables Vol C Tables 4.2.6.8 and 6.1.1.4'
N N 0.0311 0.0180 'International Tables Vol C Tables 4.2.6.8 and 6.1.1.4'
O O 0.0492 0.0322 'International Tables Vol C Tables 4.2.6.8 and 6.1.1.4'
Se Se -0.7943 1.1372 'International Tables Vol C Tables 4.2.6.8 and 6.1.1.4'

loop_
_geom_angle_atom_site_label_1
_geom_angle_atom_site_label_2
_geom_angle_atom_site_label_3
_geom_angle
_geom_angle_site_symmetry_1
_geom_angle_site_symmetry_3
_geom_angle_publ_flag
C0BO Se01 C3E 101.4(4) . . ?
C6B Se1A C100 101.1(5) . . ?
C15B O1B H1B 109.5 . . ?
C56A O5A H5A 109.5 . . ?
C10F O8F C11F 117.5(6) . . ?
H1WA O1W H1WB 133.4 . . ?
C15E O1E H1E 109.5 . . ?
C39D O4D H4D 109.5 . . ?
C39A O4A H4A 109.5 . . ?
H4WA O4W H4WB 98.4 . . ?
C10C O8C C11C 113.8(7) . . ?
C19F N12F H12F 118.6 . . ?
C19F N12F C20F 122.9(8) . . ?
C20F N12F H12F 118.6 . . ?
C12C O9C C13C 112.1(7) . . ?
C19C N12C H12C 118.2 . . ?
C19C N12C C20C 123.6(8) . . ?
C20C N12C H12C 118.2 . . ?
C28E N11F H11F 115.3 . . ?
C18F N11F H11F 115.3 . . ?
C18F N11F C28E 129.3(8) . . ?
C56D O5D H5D 109.5 . . ?
C2C N2C H2C 116.6 . . ?
C2C N2C C19A 126.7(7) . . ?
C19A N2C H2C 116.6 . . ?
C15A O3A H3A 109.5 . . ?
C12F O9F C13F 115.1(8) . . ?
C6F N5F H5F 116.7 . . ?
C6F N5F C42D 126.6(7) . . ?
C42D N5F H5F 116.7 . . ?
C17F N10F H10F 115.4 . . ?
C17F N10F C19E 129.1(8) . . ?
C19E N10F H10F 115.4 . . ?
C4F N4F H4F 121.5 . . ?
C4F N4F C5F 117.0(8) . . ?
C5F N4F H4F 121.5 . . ?
C4C N4C H4C 118.0 . . ?
C4C N4C C5C 124.0(8) . . ?
C5C N4C H4C 118.0 . . ?
C8E N8F H8F 115.0 . . ?
C15F N8F H8F 115.0 . . ?
C15F N8F C8E 130.1(8) . . ?
O2A N1A O1A 121.3(10) . . ?
O2A N1A C1A 123.3(10) . . ?
O1A N1A C1A 112.2(10) . . ?
C9F N7F H7F 117.7 . . ?
C8F N7F H7F 117.7 . . ?
C8F N7F C9F 124.6(8) . . ?
C6C N5C H5C 114.4 . . ?
C6C N5C C42A 131.2(9) . . ?
C42A N5C H5C 114.4 . . ?
C17C N10C H10C 113.9 . . ?
C19B N10C H10C 113.9 . . ?
C19B N10C C17C 132.3(8) . . ?
C60E O5E C61E 119.5(11) . . ?
C7F N6F H6F 115.3 . . ?
C7F N6F C51D 129.4(9) . . ?
C51D N6F H6F 115.3 . . ?
C51E N14F H14F 111.6 . . ?
C22F N14F H14F 111.6 . . ?
C22F N14F C51E 136.8(8) . . ?
C16F N9F H9F 116.7 . . ?
C16F N9F C10E 126.7(8) . . ?
C10E N9F H9F 116.7 . . ?
C51A N6C H6C 113.1 . . ?
C7C N6C H6C 113.1 . . ?
C7C N6C C51A 133.8(8) . . ?
C1C N1C H1C 115.6 . . ?
C10A N1C H1C 115.6 . . ?
C10A N1C C1C 128.7(7) . . ?
C8C N7C H7C 118.4 . . ?
C8C N7C C9C 123.2(8) . . ?
C9C N7C H7C 118.4 . . ?
O4C C4C C35A 114.9(10) . . ?
N4C C4C O4C 126.4(8) . . ?
N4C C4C C35A 118.7(11) . . ?
C18C N11C H11C 115.0 . . ?
C18C N11C C28B 130.0(8) . . ?
C28B N11C H11C 115.0 . . ?
O5F C6F N5F 124.8(8) . . ?
O5F C6F C41D 117.7(10) . . ?
N5F C6F C41D 117.4(9) . . ?
O4F C4F N4F 120.5(10) . . ?
O4F C4F C35D 121.4(9) . . ?
N4F C4F C35D 118.0(10) . . ?
O11F C16F N9F 123.6(10) . . ?
O11F C16F C1E 121.9(10) . . ?
N9F C16F C1E 114.5(11) . . ?
C16C N9C H9C 115.0 . . ?
C10B N9C H9C 115.0 . . ?
C10B N9C C16C 129.9(8) . . ?
O14F C19F N12F 123.2(9) . . ?
O14F C19F C35E 121.6(10) . . ?
N12F C19F C35E 115.2(9) . . ?
O12C C17C N10C 123.5(9) . . ?
O12C C17C C17B 119.5(8) . . ?
N10C C17C C17B 116.9(9) . . ?
C28A N3C H3C 114.1 . . ?
C3C N3C H3C 114.1 . . ?
C3C N3C C28A 131.9(10) . . ?
O2C C2C N2C 126.4(8) . . ?
O2C C2C C17A 118.3(10) . . ?
N2C C2C C17A 115.3(10) . . ?
C52E C51E N14F 114.3(9) . . ?
C52E C51E C59E 119.1(8) . . ?
C59E C51E N14F 126.5(9) . . ?
C51E C52E H52E 119.4 . . ?
C51E C52E C53E 121.3(8) . . ?
C53E C52E H52E 119.4 . . ?
C52E C53E H53E 120.5 . . ?
C54E C53E C52E 119.0(8) . . ?
C54E C53E H53E 120.5 . . ?
C53E C54E H54E 119.2 . . ?
C55E C54E C53E 121.7(8) . . ?
C55E C54E H54E 119.2 . . ?
C54E C55E C59E 119.4(9) . . ?
C54E C55E C56E 120.5(8) . . ?
C59E C55E C56E 120.1(9) . . ?
C51E C59E C55E 119.4(9) . . ?
N7E C59E C51E 123.2(9) . . ?
N7E C59E C55E 117.4(9) . . ?
C59E N7E H7E 118.2 . . ?
C58E N7E C59E 123.6(7) . . ?
C58E N7E H7E 118.2 . . ?
N7E C58E C57E 120.7(8) . . ?
N7E C58E C60E 117.7(10) . . ?
C57E C58E C60E 121.6(10) . . ?
C58E C57E H57E 120.0 . . ?
C58E C57E C56E 120.1(9) . . ?
C56E C57E H57E 120.0 . . ?
O3E C56E C55E 120.7(8) . . ?
O3E C56E C57E 121.1(9) . . ?
C57E C56E C55E 118.2(9) . . ?
O16F C22F N14F 125.6(8) . . ?
O16F C22F C49E 120.0(10) . . ?
N14F C22F C49E 114.3(10) . . ?
C15C N8C H8C 114.8 . . ?
C15C N8C C1B 130.3(9) . . ?
C1B N8C H8C 114.8 . . ?
C21F N13F H13F 114.1 . . ?
C21F N13F C42E 131.7(9) . . ?
C42E N13F H13F 114.1 . . ?
O14C C19C N12C 126.9(9) . . ?
O14C C19C C35B 115.9(11) . . ?
N12C C19C C35B 117.0(10) . . ?
O7C C8C N7C 122.6(9) . . ?
O7C C8C C58A 120.0(8) . . ?
N7C C8C C58A 117.3(9) . . ?
N6A C37A C38A 120.0 . . ?
N6A C37A C5C 117.2(6) . . ?
C38A C37A C5C 122.8(6) . . ?
C41A N6A C37A 120.0 . . ?
N6A C41A C6C 115.9(8) . . ?
C40A C41A N6A 120.0 . . ?
C40A C41A C6C 124.1(8) . . ?
C41A C40A H40A 120.0 . . ?
C41A C40A C39A 120.0 . . ?
C39A C40A H40A 120.0 . . ?
O4A C39A C40A 116.5(6) . . ?
O4A C39A C38A 123.5(6) . . ?
C38A C39A C40A 120.0 . . ?
C37A C38A H38A 120.0 . . ?
C39A C38A C37A 120.0 . . ?
C39A C38A H38A 120.0 . . ?
N4C C5C C37A 109.5(7) . . ?
N4C C5C H5CA 109.8 . . ?
N4C C5C H5CB 109.8 . . ?
C37A C5C H5CA 109.8 . . ?
C37A C5C H5CB 109.8 . . ?
H5CA C5C H5CB 108.2 . . ?
C10D N1F H1F 113.8 . . ?
C1F N1F H1F 113.8 . . ?
C1F N1F C10D 132.4(10) . . ?
O5C C6C N5C 121.9(10) . . ?
O5C C6C C41A 120.5(11) . . ?
N5C C6C C41A 117.7(10) . . ?
C7E C8E N8F 122.4(5) . . ?
C7E C8E C9E 120.0 . . ?
C9E C8E N8F 115.6(5) . . ?
C8E C7E H7EA 120.0 . . ?
C8E C7E C6E 120.0 . . ?
C6E C7E H7EA 120.0 . . ?
C7E C6E H6E 120.0 . . ?
C5E C6E C7E 120.0 . . ?
C5E C6E H6E 120.0 . . ?
C6E C5E H5E 120.0 . . ?
C6E C5E C4E 120.0 . . ?
C4E C5E H5E 120.0 . . ?
C9E C4E C5E 120.0 . . ?
C4E C9E C8E 120.0 . . ?
C4E C9E N1E 120.0 . . ?
N1E C9E C8E 120.0 . . ?
C1E N1E C9E 120.0 . . ?
N1E C1E C16F 117.9(7) . . ?
N1E C1E C2E 120.0 . . ?
C2E C1E C16F 122.0(7) . . ?
C1E C2E H2E 120.0 . . ?
C1E C2E C3E 120.0 . . ?
C3E C2E H2E 120.0 . . ?
C4E C3E Se01 121.9(3) . . ?
C2E C3E Se01 117.6(3) . . ?
C2E C3E C4E 120.0 . . ?
O11C C16C N9C 121.7(10) . . ?
O11C C16C C8B 122.6(10) . . ?
C8B C16C N9C 115.6(11) . . ?
C39B O2B H2B 109.5 . . ?
C29E C28E N11F 126.3(4) . . ?
C29E C28E C36E 120.0 . . ?
C36E C28E N11F 112.7(4) . . ?
C28E C29E H29E 120.0 . . ?
C30E C29E C28E 120.0 . . ?
C30E C29E H29E 120.0 . . ?
C29E C30E H30E 120.0 . . ?
C29E C30E C31E 120.0 . . ?
C31E C30E H30E 120.0 . . ?
C30E C31E H31E 120.0 . . ?
C32E C31E C30E 120.0 . . ?
C32E C31E H31E 120.0 . . ?
C31E C32E C36E 120.0 . . ?
C32E C36E C28E 120.0 . . ?
N4E C36E C28E 120.0 . . ?
N4E C36E C32E 120.0 . . ?
C35E N4E C36E 120.0 . . ?
N4E C35E C19F 115.0(6) . . ?
N4E C35E C34E 120.0 . . ?
C34E C35E C19F 124.7(6) . . ?
C35E C34E H34E 120.0 . . ?
C35E C34E C33E 120.0 . . ?
C33E C34E H34E 120.0 . . ?
C34E C33E C32E 120.0 . . ?
O1_13 C33E C32E 120.6(4) . . ?
O1_13 C33E C34E 119.0(4) . . ?
C52A C51A N6C 125.8(4) . . ?
C52A C51A C59A 120.0 . . ?
C59A C51A N6C 114.2(4) . . ?
C51A C52A H52A 120.0 . . ?
C51A C52A C53A 120.0 . . ?
C53A C52A H52A 120.0 . . ?
C52A C53A H53A 120.0 . . ?
C54A C53A C52A 120.0 . . ?
C54A C53A H53A 120.0 . . ?
C53A C54A H54A 120.0 . . ?
C53A C54A C55A 120.0 . . ?
C55A C54A H54A 120.0 . . ?
C59A C55A C54A 120.0 . . ?
C55A C59A C51A 120.0 . . ?
C55A C59A N8A 120.0 . . ?
N8A C59A C51A 120.0 . . ?
C58A N8A C59A 120.0 . . ?
N8A C58A C8C 115.4(5) . . ?
N8A C58A C57A 120.0 . . ?
C57A C58A C8C 124.3(5) . . ?
C58A C57A H57A 120.0 . . ?
C58A C57A C56A 120.0 . . ?
C56A C57A H57A 120.0 . . ?
O5A C56A C55A 120.3(3) . . ?
O5A C56A C57A 119.3(3) . . ?
C57A C56A C55A 120.0 . . ?
C43D C42D N5F 118.7(5) . . ?
C43D C42D C50D 120.0 . . ?
C50D C42D N5F 121.2(5) . . ?
C42D C43D H43D 120.0 . . ?
C42D C43D C44D 120.0 . . ?
C44D C43D H43D 120.0 . . ?
C43D C44D H44D 120.0 . . ?
C45D C44D C43D 120.0 . . ?
C45D C44D H44D 120.0 . . ?
C44D C45D H45D 120.0 . . ?
C44D C45D C46D 120.0 . . ?
C46D C45D H45D 120.0 . . ?
C45D C46D C50D 120.0 . . ?
C46D C50D C42D 120.0 . . ?
N7D C50D C42D 120.0 . . ?
N7D C50D C46D 120.0 . . ?
C49D N7D C50D 120.0 . . ?
N7D C49D C48D 120.0 . . ?
N7D C49D C7F 117.7(7) . . ?
C48D C49D C7F 122.1(7) . . ?
C49D C48D H48D 120.0 . . ?
C47D C48D C49D 120.0 . . ?
C47D C48D H48D 120.0 . . ?
C48D C47D C46D 120.0 . . ?
O1_11 C47D C46D 116.5(6) . . ?
O1_11 C47D C48D 123.2(6) . . ?
C3F N3F H3F 115.3 . . ?
C3F N3F C28D 129.4(10) . . ?
C28D N3F H3F 115.3 . . ?
N10C C19B C20B 125.8(4) . . ?
N10C C19B C27B 113.7(4) . . ?
C20B C19B C27B 120.0 . . ?
C19B C20B H20B 120.0 . . ?
C19B C20B C21B 120.0 . . ?
C21B C20B H20B 120.0 . . ?
C20B C21B H21B 120.0 . . ?
C20B C21B C22B 120.0 . . ?
C22B C21B H21B 120.0 . . ?
C21B C22B H22B 120.0 . . ?
C23B C22B C21B 120.0 . . ?
C23B C22B H22B 120.0 . . ?
C22B C23B C27B 120.0 . . ?
C23B C27B C19B 120.0 . . ?
C23B C27B N3B 120.0 . . ?
N3B C27B C19B 120.0 . . ?
C27B N3B C26B 120.0 . . ?
N3B C26B C18C 116.8(7) . . ?
C25B C26B N3B 120.0 . . ?
C25B C26B C18C 123.1(7) . . ?
C26B C25B H25B 120.0 . . ?
C24B C25B C26B 120.0 . . ?
C24B C25B H25B 120.0 . . ?
C25B C24B C23B 120.0 . . ?
O1_5 C24B C23B 116.6(5) . . ?
O1_5 C24B C25B 123.1(5) . . ?
O2D N1D C1D 116.7(10) . . ?
O1D N1D O2D 113.8(13) . . ?
O1D N1D C1D 129.5(12) . . ?
C11E C10E N9F 127.5(4) . . ?
C11E C10E C18E 120.0 . . ?
C18E C10E N9F 112.4(4) . . ?
C10E C11E H11G 120.0 . . ?
C10E C11E C12E 120.0 . . ?
C12E C11E H11G 120.0 . . ?
C11E C12E H12G 120.0 . . ?
C13E C12E C11E 120.0 . . ?
C13E C12E H12G 120.0 . . ?
C12E C13E H13G 120.0 . . ?
C12E C13E C14E 120.0 . . ?
C14E C13E H13G 120.0 . . ?
C18E C14E C13E 120.0 . . ?
C14E C18E C10E 120.0 . . ?
N2E C18E C10E 120.0 . . ?
N2E C18E C14E 120.0 . . ?
C18E N2E C17E 120.0 . . ?
N2E C17E C16E 120.0 . . ?
N2E C17E C17F 115.6(5) . . ?
C16E C17E C17F 124.4(5) . . ?
C17E C16E H16E 120.0 . . ?
C17E C16E C15E 120.0 . . ?
C15E C16E H16E 120.0 . . ?
C14E C15E O1E 126.8(4) . . ?
C16E C15E O1E 113.2(4) . . ?
C16E C15E C14E 120.0 . . ?
C22C N14C H14C 115.9 . . ?
C22C N14C C51B 128.2(10) . . ?
C51B N14C H14C 115.9 . . ?
O12F C17F N10F 125.3(9) . . ?
O12F C17F C17E 120.7(8) . . ?
N10F C17F C17E 113.9(9) . . ?
N12F C20F H20E 109.6 . . ?
N12F C20F H20F 109.6 . . ?
N12F C20F C37E 110.4(8) . . ?
H20E C20F H20F 108.1 . . ?
C37E C20F H20E 109.6 . . ?
C37E C20F H20F 109.6 . . ?
O8F C10F H10D 109.9 . . ?
O8F C10F H10E 109.9 . . ?
O8F C10F C9F 108.9(7) . . ?
H10D C10F H10E 108.3 . . ?
C9F C10F H10D 109.9 . . ?
C9F C10F H10E 109.9 . . ?
N11F C18F C26E 116.5(10) . . ?
O13F C18F N11F 127.6(10) . . ?
O13F C18F C26E 115.8(10) . . ?
H2WA O2W H2WB 107.6 . . ?
N8F C15F C14F 116.8(10) . . ?
O10F C15F N8F 123.5(10) . . ?
O10F C15F C14F 119.7(11) . . ?
N6D C41D C6F 120.2(7) . . ?
N6D C41D C40D 120.0 . . ?
C40D C41D C6F 119.8(7) . . ?
C37D N6D C41D 120.0 . . ?
N6D C37D C38D 120.0 . . ?
N6D C37D C5F 118.7(6) . . ?
C38D C37D C5F 121.1(6) . . ?
C37D C38D H38D 120.0 . . ?
C39D C38D C37D 120.0 . . ?
C39D C38D H38D 120.0 . . ?
O4D C39D C38D 116.9(6) . . ?
O4D C39D C40D 122.9(6) . . ?
C38D C39D C40D 120.0 . . ?
C41D C40D H40D 120.0 . . ?
C39D C40D C41D 120.0 . . ?
C39D C40D H40D 120.0 . . ?
C43A C42A N5C 124.4(5) . . ?
C43A C42A C50A 120.0 . . ?
C50A C42A N5C 115.3(5) . . ?
C42A C43A H43A 120.0 . . ?
C44A C43A C42A 120.0 . . ?
C44A C43A H43A 120.0 . . ?
C43A C44A H44A 120.0 . . ?
C43A C44A C45A 120.0 . . ?
C45A C44A H44A 120.0 . . ?
C44A C45A H45A 120.0 . . ?
C44A C45A C46A 120.0 . . ?
C46A C45A H45A 120.0 . . ?
C45A C46A C50A 120.0 . . ?
C46A C50A C42A 120.0 . . ?
N7A C50A C42A 120.0 . . ?
N7A C50A C46A 120.0 . . ?
C49A N7A C50A 120.0 . . ?
N7A C49A C48A 120.0 . . ?
N7A C49A C7C 115.2(6) . . ?
C48A C49A C7C 124.6(6) . . ?
C49A C48A H48A 120.0 . . ?
C47A C48A C49A 120.0 . . ?
C47A C48A H48A 120.0 . . ?
C48A C47A C46A 120.0 . . ?
O1_4 C47A C46A 121.0(7) . . ?
O1_4 C47A C48A 118.9(7) . . ?
C20A C19A N2C 126.1(4) . . ?
C20A C19A C27A 120.0 . . ?
C27A C19A N2C 113.7(5) . . ?
C19A C20A H20A 120.0 . . ?
C21A C20A C19A 120.0 . . ?
C21A C20A H20A 120.0 . . ?
C20A C21A H21A 120.0 . . ?
C20A C21A C22A 120.0 . . ?
C22A C21A H21A 120.0 . . ?
C21A C22A H22A 120.0 . . ?
C21A C22A C23A 120.0 . . ?
C23A C22A H22A 120.0 . . ?
C27A C23A C22A 120.0 . . ?
C23A C27A C19A 120.0 . . ?
N4A C27A C19A 120.0 . . ?
N4A C27A C23A 120.0 . . ?
C27A N4A C26A 120.0 . . ?
N4A C26A C25A 120.0 . . ?
N4A C26A C3C 113.9(7) . . ?
C25A C26A C3C 125.7(7) . . ?
C26A C25A H25A 120.0 . . ?
C24A C25A C26A 120.0 . . ?
C24A C25A H25A 120.0 . . ?
C25A C24A C23A 120.0 . . ?
O1_2 C24A C23A 119.7(6) . . ?
O1_2 C24A C25A 120.3(6) . . ?
O5E C60E C58E 113.5(12) . . ?
O4E C60E O5E 125.5(12) . . ?
O4E C60E C58E 120.8(11) . . ?
C11B C10B N9C 125.8(4) . . ?
C11B C10B C18B 120.0 . . ?
C18B C10B N9C 114.0(4) . . ?
C10B C11B H11B 120.0 . . ?
C12B C11B C10B 120.0 . . ?
C12B C11B H11B 120.0 . . ?
C11B C12B H12B 120.0 . . ?
C13B C12B C11B 120.0 . . ?
C13B C12B H12B 120.0 . . ?
C12B C13B H13B 120.0 . . ?
C14B C13B C12B 120.0 . . ?
C14B C13B H13B 120.0 . . ?
C13B C14B C18B 120.0 . . ?
C14B C18B C10B 120.0 . . ?
N2B C18B C10B 120.0 . . ?
N2B C18B C14B 120.0 . . ?
C18B N2B C17B 120.0 . . ?
N2B C17B C17C 115.2(5) . . ?
N2B C17B C16B 120.0 . . ?
C16B C17B C17C 124.4(5) . . ?
C17B C16B H16B 120.0 . . ?
C15B C16B C17B 120.0 . . ?
C15B C16B H16B 120.0 . . ?
O1B C15B C14B 119.2(4) . . ?
O1B C15B C16B 120.8(4) . . ?
C16B C15B C14B 120.0 . . ?
C20E C19E N10F 125.6(4) . . ?
C20E C19E C27E 120.0 . . ?
C27E C19E N10F 114.1(4) . . ?
C19E C20E H20G 120.0 . . ?
C19E C20E C21E 120.0 . . ?
C21E C20E H20G 120.0 . . ?
C20E C21E H21E 120.0 . . ?
C22E C21E C20E 120.0 . . ?
C22E C21E H21E 120.0 . . ?
C21E C22E H22E 120.0 . . ?
C21E C22E C23E 120.0 . . ?
C23E C22E H22E 120.0 . . ?
C27E C23E C22E 120.0 . . ?
C23E C27E C19E 120.0 . . ?
C23E C27E N3E 120.0 . . ?
N3E C27E C19E 120.0 . . ?
C27E N3E C26E 120.0 . . ?
N3E C26E C18F 113.9(6) . . ?
C25E C26E C18F 126.1(6) . . ?
C25E C26E N3E 120.0 . . ?
C26E C25E H25E 120.0 . . ?
C26E C25E C24E 120.0 . . ?
C24E C25E H25E 120.0 . . ?
C25E C24E C23E 120.0 . . ?
O1_12 C24E C23E 117.1(5) . . ?
O1_12 C24E C25E 122.9(5) . . ?
N4F C5F C37D 115.9(7) . . ?
N4F C5F H5FA 108.3 . . ?
N4F C5F H5FB 108.3 . . ?
C37D C5F H5FA 108.3 . . ?
C37D C5F H5FB 108.3 . . ?
H5FA C5F H5FB 107.4 . . ?
C19D N2F H2F 114.0 . . ?
C2F N2F H2F 114.0 . . ?
C2F N2F C19D 132.1(11) . . ?
C29A C28A N3C 124.7(6) . . ?
C29A C28A C36A 120.0 . . ?
C36A C28A N3C 114.7(6) . . ?
C28A C29A H29A 120.0 . . ?
C30A C29A C28A 120.0 . . ?
C30A C29A H29A 120.0 . . ?
C29A C30A H30A 120.0 . . ?
C31A C30A C29A 120.0 . . ?
C31A C30A H30A 120.0 . . ?
C30A C31A H31A 120.0 . . ?
C30A C31A C32A 120.0 . . ?
C32A C31A H31A 120.0 . . ?
C31A C32A C36A 120.0 . . ?
C32A C36A C28A 120.0 . . ?
C32A C36A N5A 120.0 . . ?
N5A C36A C28A 120.0 . . ?
C35A N5A C36A 120.0 . . ?
N5A C35A C4C 110.8(7) . . ?
N5A C35A C34A 120.0 . . ?
C34A C35A C4C 128.1(7) . . ?
C35A C34A H34A 120.0 . . ?
C33A C34A C35A 120.0 . . ?
C33A C34A H34A 120.0 . . ?
C34A C33A C32A 120.0 . . ?
O1_3 C33A C32A 121.2(6) . . ?
O1_3 C33A C34A 118.8(6) . . ?
C21C N13C H13C 115.8 . . ?
C21C N13C C42B 128.3(9) . . ?
C42B N13C H13C 115.8 . . ?
O6C C7C N6C 121.0(12) . . ?
O6C C7C C49A 122.1(10) . . ?
N6C C7C C49A 116.9(10) . . ?
O8C C10C H10A 110.4 . . ?
O8C C10C H10B 110.4 . . ?
O8C C10C C9C 106.6(7) . . ?
H10A C10C H10B 108.6 . . ?
C9C C10C H10A 110.4 . . ?
C9C C10C H10B 110.4 . . ?
O1C C1C N1C 123.5(10) . . ?
O1C C1C C8A 118.2(9) . . ?
N1C C1C C8A 118.2(9) . . ?
O10C C15C N8C 124.3(11) . . ?
O10C C15C C14C 117.2(12) . . ?
N8C C15C C14C 118.0(11) . . ?
C2A C1A N1A 115.6(6) . . ?
C2A C1A C9A 120.0 . . ?
C9A C1A N1A 122.5(6) . . ?
C1A C2A H2A 120.0 . . ?
C1A C2A C3A 120.0 . . ?
C3A C2A H2A 120.0 . . ?
C2A C3A H3AA 120.0 . . ?
C4A C3A C2A 120.0 . . ?
C4A C3A H3AA 120.0 . . ?
C3A C4A H4AA 120.0 . . ?
C3A C4A C5A 120.0 . . ?
C5A C4A H4AA 120.0 . . ?
C9A C5A C4A 120.0 . . ?
C5A C9A C1A 120.0 . . ?
N2A C9A C1A 120.0 . . ?
N2A C9A C5A 120.0 . . ?
C9A N2A C8A 120.0 . . ?
N2A C8A C1C 117.5(6) . . ?
N2A C8A C7A 120.0 . . ?
C7A C8A C1C 122.4(6) . . ?
C8A C7A H7A 120.0 . . ?
C6A C7A C8A 120.0 . . ?
C6A C7A H7A 120.0 . . ?
C7A C6A C5A 120.0 . . ?
O1_1 C6A C5A 118.7(5) . . ?
O1_1 C6A C7A 121.3(5) . . ?
H3WA O3W H3WB 102.6 . . ?
N6F C7F C49D 119.1(10) . . ?
O6F C7F N6F 122.6(11) . . ?
O6F C7F C49D 118.0(12) . . ?
O15C C21C N13C 127.4(11) . . ?
O15C C21C C41B 118.7(14) . . ?
N13C C21C C41B 113.9(13) . . ?
C56B O3B H3B 109.5 . . ?
N7F C9F C10F 110.2(7) . . ?
N7F C9F H9FA 109.6 . . ?
N7F C9F H9FB 109.6 . . ?
C10F C9F H9FA 109.6 . . ?
C10F C9F H9FB 109.6 . . ?
H9FA C9F H9FB 108.1 . . ?
O8F C11F H11H 110.0 . . ?
O8F C11F H11I 110.0 . . ?
O8F C11F C12F 108.4(7) . . ?
H11H C11F H11I 108.4 . . ?
C12F C11F H11H 110.0 . . ?
C12F C11F H11I 110.0 . . ?
N14C C22C C49B 120.4(13) . . ?
O16C C22C N14C 122.9(12) . . ?
O16C C22C C49B 116.6(15) . . ?
N14C C51B C52B 126.2(6) . . ?
N14C C51B C59B 113.7(6) . . ?
C52B C51B C59B 120.0 . . ?
C51B C52B H52B 120.0 . . ?
C51B C52B C53B 120.0 . . ?
C53B C52B H52B 120.0 . . ?
C52B C53B H53B 120.0 . . ?
C54B C53B C52B 120.0 . . ?
C54B C53B H53B 120.0 . . ?
C53B C54B H54B 120.0 . . ?
C2 C54B C53B 120.0 . . ?
C2 C54B H54B 120.0 . . ?
C54B C2 C59B 120.0 . . ?
C2 C59B C51B 120.0 . . ?
N7B C59B C51B 120.0 . . ?
N7B C59B C2 120.0 . . ?
C59B N7B C58B 120.0 . . ?
C57B C58B N7B 120.0 . . ?
C60B C58B N7B 115.5(9) . . ?
C60B C58B C57B 124.5(9) . . ?
C58B C57B H57B 120.0 . . ?
C58B C57B C56B 120.0 . . ?
C56B C57B H57B 120.0 . . ?
O3B C56B C2 125.6(6) . . ?
O3B C56B C57B 114.2(6) . . ?
C57B C56B C2 120.0 . . ?
C40B C39B O2B 119.7(8) . . ?
C40B C39B C38B 120.0 . . ?
C38B C39B O2B 120.2(8) . . ?
C39B C40B H40B 120.0 . . ?
C41B C40B C39B 120.0 . . ?
C41B C40B H40B 120.0 . . ?
C40B C41B C21C 122.2(10) . . ?
C40B C41B N5B 120.0 . . ?
N5B C41B C21C 117.7(10) . . ?
C37B N5B C41B 120.0 . . ?
N5B C37B C38B 120.0 . . ?
N5B C37B C20C 116.7(8) . . ?
C38B C37B C20C 123.2(8) . . ?
C39B C38B H38B 120.0 . . ?
C37B C38B C39B 120.0 . . ?
C37B C38B H38B 120.0 . . ?
C15D O3D H3D 109.5 . . ?
N11C C18C C26B 113.3(11) . . ?
O13C C18C N11C 124.8(10) . . ?
O13C C18C C26B 121.8(10) . . ?
C60B O4B C61B 121.4(15) . . ?
N3F C3F C26D 121.3(12) . . ?
O3F C3F N3F 123.7(15) . . ?
O3F C3F C26D 114.7(13) . . ?
N7C C9C C10C 111.9(8) . . ?
N7C C9C H9CA 109.2 . . ?
N7C C9C H9CB 109.2 . . ?
C10C C9C H9CA 109.2 . . ?
C10C C9C H9CB 109.2 . . ?
H9CA C9C H9CB 107.9 . . ?
O9F C12F C11F 108.9(7) . . ?
O9F C12F H12H 109.9 . . ?
O9F C12F H12I 109.9 . . ?
C11F C12F H12H 109.9 . . ?
C11F C12F H12I 109.9 . . ?
H12H C12F H12I 108.3 . . ?
C11D C10D N1F 123.4(6) . . ?
C11D C10D C18D 120.0 . . ?
C18D C10D N1F 116.0(6) . . ?
C10D C11D H11J 120.0 . . ?
C10D C11D C12D 120.0 . . ?
C12D C11D H11J 120.0 . . ?
C11D C12D H12J 120.0 . . ?
C13D C12D C11D 120.0 . . ?
C13D C12D H12J 120.0 . . ?
C12D C13D H13H 120.0 . . ?
C12D C13D C14D 120.0 . . ?
C14D C13D H13H 120.0 . . ?
C13D C14D C18D 120.0 . . ?
C14D C18D C10D 120.0 . . ?
N3D C18D C10D 120.0 . . ?
N3D C18D C14D 120.0 . . ?
C17D N3D C18D 120.0 . . ?
N3D C17D C2F 115.1(8) . . ?
C16D C17D N3D 120.0 . . ?
C16D C17D C2F 124.5(8) . . ?
C17D C16D H16D 120.0 . . ?
C17D C16D C15D 120.0 . . ?
C15D C16D H16D 120.0 . . ?
C14D C15D O3D 120.6(6) . . ?
C16D C15D O3D 119.4(6) . . ?
C16D C15D C14D 120.0 . . ?
N6F C51D C52D 126.9(5) . . ?
N6F C51D C59D 112.4(5) . . ?
C52D C51D C59D 120.0 . . ?
C51D C52D H52D 120.0 . . ?
C51D C52D C53D 120.0 . . ?
C53D C52D H52D 120.0 . . ?
C52D C53D H53D 120.0 . . ?
C54D C53D C52D 120.0 . . ?
C54D C53D H53D 120.0 . . ?
C53D C54D H54D 120.0 . . ?
C55D C54D C53D 120.0 . . ?
C55D C54D H54D 120.0 . . ?
C54D C55D C59D 120.0 . . ?
C55D C59D C51D 120.0 . . ?
N8D C59D C51D 120.0 . . ?
N8D C59D C55D 120.0 . . ?
C59D N8D C58D 120.0 . . ?
N8D C58D C8F 113.7(6) . . ?
C57D C58D N8D 120.0 . . ?
C57D C58D C8F 125.6(6) . . ?
C58D C57D H57D 120.0 . . ?
C56D C57D C58D 120.0 . . ?
C56D C57D H57D 120.0 . . ?
O5D C56D C55D 121.7(4) . . ?
O5D C56D C57D 118.1(4) . . ?
C57D C56D C55D 120.0 . . ?
N12C C20C H20C 109.6 . . ?
N12C C20C H20D 109.6 . . ?
C37B C20C N12C 110.5(9) . . ?
C37B C20C H20C 109.6 . . ?
C37B C20C H20D 109.6 . . ?
H20C C20C H20D 108.1 . . ?
N13F C21F C41E 118.7(12) . . ?
O15F C21F N13F 127.7(11) . . ?
O15F C21F C41E 113.6(13) . . ?
N1C C10A C11A 123.1(4) . . ?
N1C C10A C18A 116.8(4) . . ?
C11A C10A C18A 120.0 . . ?
C10A C11A H11A 120.0 . . ?
C10A C11A C12A 120.0 . . ?
C12A C11A H11A 120.0 . . ?
C11A C12A H12A 120.0 . . ?
C13A C12A C11A 120.0 . . ?
C13A C12A H12A 120.0 . . ?
C12A C13A H13A 120.0 . . ?
C12A C13A C14A 120.0 . . ?
C14A C13A H13A 120.0 . . ?
C13A C14A C18A 120.0 . . ?
C14A C18A C10A 120.0 . . ?
C14A C18A N3A 120.0 . . ?
N3A C18A C10A 120.0 . . ?
C17A N3A C18A 120.0 . . ?
N3A C17A C2C 118.3(6) . . ?
N3A C17A C16A 120.0 . . ?
C16A C17A C2C 121.6(6) . . ?
C17A C16A H16A 120.0 . . ?
C15A C16A C17A 120.0 . . ?
C15A C16A H16A 120.0 . . ?
O3A C15A C14A 118.8(3) . . ?
O3A C15A C16A 121.2(3) . . ?
C16A C15A C14A 120.0 . . ?
N3C C3C C26A 116.6(11) . . ?
O3C C3C N3C 124.6(14) . . ?
O3C C3C C26A 118.7(13) . . ?
C15C C14C H14A 108.6 . . ?
C15C C14C H14B 108.6 . . ?
H14A C14C H14B 107.6 . . ?
C13C C14C C15C 114.5(10) . . ?
C13C C14C H14A 108.6 . . ?
C13C C14C H14B 108.6 . . ?
N13F C42E C43E 124.0(6) . . ?
N13F C42E C50E 115.2(6) . . ?
C43E C42E C50E 120.0 . . ?
C42E C43E H43E 120.0 . . ?
C44E C43E C42E 120.0 . . ?
C44E C43E H43E 120.0 . . ?
C43E C44E H44E 120.0 . . ?
C45E C44E C43E 120.0 . . ?
C45E C44E H44E 120.0 . . ?
C44E C45E H45E 120.0 . . ?
C44E C45E C46E 120.0 . . ?
C46E C45E H45E 120.0 . . ?
C50E C46E C45E 120.0 . . ?
C46E C50E C42E 120.0 . . ?
N6E C50E C42E 120.0 . . ?
N6E C50E C46E 120.0 . . ?
C50E N6E C49E 120.0 . . ?
N6E C49E C22F 119.2(7) . . ?
C48E C49E C22F 120.4(7) . . ?
C48E C49E N6E 120.0 . . ?
C49E C48E H48E 120.0 . . ?
C47E C48E C49E 120.0 . . ?
C47E C48E H48E 120.0 . . ?
C46E C47E O1_14 120.9(6) . . ?
C48E C47E C46E 120.0 . . ?
C48E C47E O1_14 119.0(6) . . ?
H5WA O5W H5WB 109.6 . . ?
C2B C1B N8C 124.2(5) . . ?
C2B C1B C9B 120.0 . . ?
C9B C1B N8C 115.1(5) . . ?
C1B C2B H2BA 120.0 . . ?
C1B C2B C3B 120.0 . . ?
C3B C2B H2BA 120.0 . . ?
C2B C3B H3BA 120.0 . . ?
C4B C3B C2B 120.0 . . ?
C4B C3B H3BA 120.0 . . ?
C3B C4B H4B 120.0 . . ?
C3B C4B C5B 120.0 . . ?
C5B C4B H4B 120.0 . . ?
C9B C5B C4B 120.0 . . ?
C5B C9B C1B 120.0 . . ?
N1B C9B C1B 120.0 . . ?
N1B C9B C5B 120.0 . . ?
C8B N1B C9B 120.0 . . ?
N1B C8B C16C 118.2(6) . . ?
N1B C8B C7B 120.0 . . ?
C7B C8B C16C 121.6(6) . . ?
C8B C7B H7B 120.0 . . ?
C8B C7B C6B 120.0 . . ?
C6B C7B H7B 120.0 . . ?
C5B C6B Se1A 122.0(3) . . ?
C7B C6B Se1A 117.6(3) . . ?
C7B C6B C5B 120.0 . . ?
O9C C12C H12D 109.5 . . ?
O9C C12C H12E 109.5 . . ?
O9C C12C C11C 110.7(8) . . ?
H12D C12C H12E 108.1 . . ?
C11C C12C H12D 109.5 . . ?
C11C C12C H12E 109.5 . . ?
O8C C11C C12C 108.6(8) . . ?
O8C C11C H11D 110.0 . . ?
O8C C11C H11E 110.0 . . ?
C12C C11C H11D 110.0 . . ?
C12C C11C H11E 110.0 . . ?
H11D C11C H11E 108.4 . . ?
C29D C28D N3F 123.9(6) . . ?
C29D C28D C36D 120.0 . . ?
C36D C28D N3F 115.0(6) . . ?
C28D C29D H29D 120.0 . . ?
C30D C29D C28D 120.0 . . ?
C30D C29D H29D 120.0 . . ?
C29D C30D H30D 120.0 . . ?
C31D C30D C29D 120.0 . . ?
C31D C30D H30D 120.0 . . ?
C30D C31D H31D 120.0 . . ?
C32D C31D C30D 120.0 . . ?
C32D C31D H31D 120.0 . . ?
C31D C32D C36D 120.0 . . ?
C32D C36D C28D 120.0 . . ?
C32D C36D N5D 120.0 . . ?
N5D C36D C28D 120.0 . . ?
C36D N5D C35D 120.0 . . ?
N5D C35D C4F 118.9(6) . . ?
C34D C35D C4F 120.8(6) . . ?
C34D C35D N5D 120.0 . . ?
C35D C34D H34D 120.0 . . ?
C33D C34D C35D 120.0 . . ?
C33D C34D H34D 120.0 . . ?
C34D C33D C32D 120.0 . . ?
O1_10 C33D C32D 118.6(6) . . ?
O1_10 C33D C34D 121.4(6) . . ?
C20D C19D N2F 125.4(6) . . ?
C20D C19D C27D 120.0 . . ?
C27D C19D N2F 113.6(6) . . ?
C19D C20D H20H 120.0 . . ?
C19D C20D C21D 120.0 . . ?
C21D C20D H20H 120.0 . . ?
C20D C21D H21D 120.0 . . ?
C22D C21D C20D 120.0 . . ?
C22D C21D H21D 120.0 . . ?
C21D C22D H22D 120.0 . . ?
C21D C22D C23D 120.0 . . ?
C23D C22D H22D 120.0 . . ?
C27D C23D C22D 120.0 . . ?
C23D C27D C19D 120.0 . . ?
N4D C27D C19D 120.0 . . ?
N4D C27D C23D 120.0 . . ?
C27D N4D C26D 120.0 . . ?
N4D C26D C3F 113.8(8) . . ?
C25D C26D C3F 125.8(8) . . ?
C25D C26D N4D 120.0 . . ?
C26D C25D H25D 120.0 . . ?
C24D C25D C26D 120.0 . . ?
C24D C25D H25D 120.0 . . ?
C25D C24D C23D 120.0 . . ?
O1_9 C24D C23D 118.9(7) . . ?
O1_9 C24D C25D 120.7(7) . . ?
C15F C14F H14D 108.8 . . ?
C15F C14F H14E 108.8 . . ?
C15F C14F C13F 113.8(9) . . ?
H14D C14F H14E 107.7 . . ?
C13F C14F H14D 108.8 . . ?
C13F C14F H14E 108.8 . . ?
N5E C41E C21F 114.0(9) . . ?
N5E C41E C40E 120.0 . . ?
C40E C41E C21F 125.9(9) . . ?
C37E N5E C41E 120.0 . . ?
N5E C37E C20F 117.1(7) . . ?
N5E C37E C38E 120.0 . . ?
C38E C37E C20F 122.8(7) . . ?
C37E C38E H38E 120.0 . . ?
C37E C38E C39E 120.0 . . ?
C39E C38E H38E 120.0 . . ?
O2E C39E C38E 121.3(10) . . ?
O2E C39E C40E 118.7(10) . . ?
C40E C39E C38E 120.0 . . ?
C41E C40E H40E 120.0 . . ?
C39E C40E C41E 120.0 . . ?
C39E C40E H40E 120.0 . . ?
C29B C28B N11C 126.2(5) . . ?
C29B C28B C36B 120.0 . . ?
C36B C28B N11C 113.3(5) . . ?
C28B C29B H29B 120.0 . . ?
C30B C29B C28B 120.0 . . ?
C30B C29B H29B 120.0 . . ?
C29B C30B H30B 120.0 . . ?
C29B C30B C31B 120.0 . . ?
C31B C30B H30B 120.0 . . ?
C30B C31B H31B 120.0 . . ?
C32B C31B C30B 120.0 . . ?
C32B C31B H31B 120.0 . . ?
C36B C32B C31B 120.0 . . ?
C32B C36B C28B 120.0 . . ?
C32B C36B N4B 120.0 . . ?
N4B C36B C28B 120.0 . . ?
C35B N4B C36B 120.0 . . ?
N4B C35B C19C 115.9(7) . . ?
N4B C35B C34B 120.0 . . ?
C34B C35B C19C 123.8(7) . . ?
C35B C34B H34B 120.0 . . ?
C33B C34B C35B 120.0 . . ?
C33B C34B H34B 120.0 . . ?
C34B C33B C32B 120.0 . . ?
O1_6 C33B C32B 120.4(5) . . ?
O1_6 C33B C34B 119.6(5) . . ?
C43B C42B N13C 124.6(6) . . ?
C43B C42B C50B 120.0 . . ?
C50B C42B N13C 114.4(6) . . ?
C42B C43B H43B 120.0 . . ?
C42B C43B C44B 120.0 . . ?
C44B C43B H43B 120.0 . . ?
C43B C44B H44B 120.0 . . ?
C43B C44B C45B 120.0 . . ?
C45B C44B H44B 120.0 . . ?
C44B C45B H45B 120.0 . . ?
C46B C45B C44B 120.0 . . ?
C46B C45B H45B 120.0 . . ?
C45B C46B C50B 120.0 . . ?
C46B C50B C42B 120.0 . . ?
N6B C50B C42B 120.0 . . ?
N6B C50B C46B 120.0 . . ?
C50B N6B C49B 120.0 . . ?
N6B C49B C22C 115.5(9) . . ?
C48B C49B C22C 124.3(9) . . ?
C48B C49B N6B 120.0 . . ?
C49B C48B H48B 120.0 . . ?
C47B C48B C49B 120.0 . . ?
C47B C48B H48B 120.0 . . ?
C48B C47B C46B 120.0 . . ?
O1_7 C47B C46B 117.6(7) . . ?
O1_7 C47B C48B 122.3(7) . . ?
O9C C13C C14C 109.5(8) . . ?
O9C C13C H13D 109.8 . . ?
O9C C13C H13E 109.8 . . ?
C14C C13C H13D 109.8 . . ?
C14C C13C H13E 109.8 . . ?
H13D C13C H13E 108.2 . . ?
O9F C13F C14F 111.8(8) . . ?
O9F C13F H13I 109.3 . . ?
O9F C13F H13J 109.3 . . ?
C14F C13F H13I 109.3 . . ?
C14F C13F H13J 109.3 . . ?
H13I C13F H13J 107.9 . . ?
O4B C60B C58B 111.9(15) . . ?
O5B C60B C58B 121.9(16) . . ?
O5B C60B O4B 126.1(16) . . ?
O2F C2F N2F 120.8(13) . . ?
O2F C2F C17D 123.1(13) . . ?
N2F C2F C17D 116.1(13) . . ?
N1D C1D C2D 116.8(6) . . ?
N1D C1D C9D 122.9(6) . . ?
C2D C1D C9D 120.0 . . ?
C1D C2D H2D 120.0 . . ?
C1D C2D C3D 120.0 . . ?
C3D C2D H2D 120.0 . . ?
C2D C3D H3DA 120.0 . . ?
C4D C3D C2D 120.0 . . ?
C4D C3D H3DA 120.0 . . ?
C3D C4D H4DA 120.0 . . ?
C5D C4D C3D 120.0 . . ?
C5D C4D H4DA 120.0 . . ?
C4D C5D C9D 120.0 . . ?
C5D C9D C1D 120.0 . . ?
N2D C9D C1D 120.0 . . ?
N2D C9D C5D 120.0 . . ?
C9D N2D C8D 120.0 . . ?
C7D C8D N2D 120.0 . . ?
C8D C7D H7D 120.0 . . ?
C6D C7D C8D 120.0 . . ?
C6D C7D H7D 120.0 . . ?
C5D C6D O1_8 119.5(6) . . ?
C7D C6D C5D 120.0 . . ?
C7D C6D O1_8 119.6(6) . . ?
O1F C1F N1F 120.4(14) . . ?
O1F C1F C8D 121.5(13) . . ?
C8D C1F N1F 118.0(13) . . ?
N3S C6S C5S 171.5(17) . . ?
N2S C3S C4S 177(2) . . ?
N4S C8S C7S 174(3) . . ?
N1S C2S C1S 168(2) . . ?
O7F C8F N7F 124.9(9) . . ?
O7F C8F C58D 118.6(9) . . ?
N7F C8F C58D 116.5(10) . . ?
C6A O1_1 C1_1 119.6(6) . . ?
O1_1 C1_1 C2_1 112.5(6) . . ?
C1_1 C2_1 C4_1 110.8(8) . . ?
C1_1 C2_1 C3_1 111.9(7) . . ?
C3_1 C2_1 C4_1 112.3(7) . . ?
C24A O1_2 C1_2 122.4(10) . . ?
O1_2 C1_2 C2_2 114.8(9) . . ?
C1_2 C2_2 C3_2 115.6(17) . . ?
C1_2 C2_2 C4_2 112.2(12) . . ?
C3_2 C2_2 C4_2 112.4(11) . . ?
C33A O1_3 C1_3 124.2(9) . . ?
O1_3 C1_3 C2_3 113.3(10) . . ?
C1_3 C2_3 C4_3 117.4(15) . . ?
C1_3 C2_3 C3_3 108.7(14) . . ?
C3_3 C2_3 C4_3 112.0(11) . . ?
C47A O1_4 C1_4 123.3(10) . . ?
O1_4 C1_4 C2_4 114.8(9) . . ?
C1_4 C2_4 C4_4 102.8(14) . . ?
C1_4 C2_4 C3_4 113.4(13) . . ?
C3_4 C2_4 C4_4 113.3(11) . . ?
C24B O1_5 C1_5 120.9(7) . . ?
O1_5 C1_5 C2_5 112.2(7) . . ?
C1_5 C2_5 C4_5 108.7(11) . . ?
C1_5 C2_5 C3_5 110.1(10) . . ?
C3_5 C2_5 C4_5 110.0(9) . . ?
C33B O1_6 C1_6 122.7(7) . . ?
O1_6 C1_6 C2_6 113.8(7) . . ?
C1_6 C2_6 C4_6 110.4(8) . . ?
C1_6 C2_6 C3_6 101.9(10) . . ?
C4_6 C2_6 C3_6 113.5(9) . . ?
C47B O1_7 C1_7 120.9(9) . . ?
O1_7 C1_7 C2_7 113.7(9) . . ?
C1_7 C2_7 C4_7 106.7(12) . . ?
C1_7 C2_7 C3_7 108.8(11) . . ?
C3_7 C2_7 C4_7 113.2(9) . . ?
C1_8 O1_8 C6D 124.6(11) . . ?
O1_8 C1_8 C2_8 116.6(10) . . ?
C1_8 C2_8 C3_8 97.7(17) . . ?
C1_8 C2_8 C4_8 116.1(19) . . ?
C4_8 C2_8 C3_8 109.7(12) . . ?
C24D O1_9 C1_9 121.8(10) . . ?
O1_9 C1_9 C2_9 114.5(10) . . ?
C1_9 C2_9 C3_9 97.3(14) . . ?
C1_9 C2_9 C4_9 111.2(14) . . ?
C4_9 C2_9 C3_9 115.7(12) . . ?
C33D O1_10 C1_10 120.9(8) . . ?
O1_10 C1_10 C2_10 113.8(9) . . ?
C1_10 C2_10 C4_10 110.6(16) . . ?
C1_10 C2_10 C3_10 112.3(13) . . ?
C4_10 C2_10 C3_10 113.2(12) . . ?
C47D O1_11 C1_11 126.5(14) . . ?
O1_11 C1_11 C2_11 123(2) . . ?
C24E O1_12 C1_12 121.7(8) . . ?
O1_12 C1_12 C2_12 112.9(9) . . ?
C1_12 C2_12 C4_12 101.5(14) . . ?
C1_12 C2_12 C3_12 119.1(13) . . ?
C4_12 C2_12 C3_12 109.9(10) . . ?
C33E O1_13 C1_13 122.4(6) . . ?
O1_13 C1_13 C2_13 112.9(7) . . ?
C1_13 C2_13 C4_13 111.3(10) . . ?
C1_13 C2_13 C3_13 112.0(10) . . ?
C4_13 C2_13 C3_13 110.9(9) . . ?
C1_14 O1_14 C47E 119.1(10) . . ?
O1_14 C1_14 C2_14 103.6(17) . . ?
C1_14 C2_14 C3_14 106(2) . . ?

loop_
_geom_bond_atom_site_label_1
_geom_bond_atom_site_label_2
_geom_bond_distance
_geom_bond_site_symmetry_2
_geom_bond_publ_flag
Se01 C3E 1.933(5) . ?
Se01 C0BO 1.917(15) . ?
Se1A C6B 1.940(5) . ?
Se1A C100 2.143(17) . ?
O7F C8F 1.248(10) . ?
O1B H1B 0.8400 . ?
O1B C15B 1.359(7) . ?
O3E C56E 1.284(10) . ?
O5A H5A 0.8400 . ?
O5A C56A 1.365(7) . ?
O14F C19F 1.242(11) . ?
O4C C4C 1.297(12) . ?
O8F C10F 1.394(10) . ?
O8F C11F 1.418(10) . ?
O1W H1WA 0.8399 . ?
O1W H1WB 0.8402 . ?
O1E H1E 0.8400 . ?
O1E C15E 1.405(6) . ?
O4D H4D 0.8400 . ?
O4D C39D 1.374(7) . ?
O12C C17C 1.232(10) . ?
O4A H4A 0.8400 . ?
O4A C39A 1.366(7) . ?
O4W H4WA 0.8395 . ?
O4W H4WB 0.8398 . ?
O7C C8C 1.234(11) . ?
O4F C4F 1.210(11) . ?
O11F C16F 1.203(11) . ?
O14C C19C 1.244(12) . ?
O16F C22F 1.175(11) . ?
O2C C2C 1.235(11) . ?
O8C C10C 1.428(10) . ?
O8C C11C 1.442(9) . ?
O12F C17F 1.206(11) . ?
N12F H12F 0.8800 . ?
N12F C19F 1.333(11) . ?
N12F C20F 1.442(11) . ?
O5F C6F 1.217(11) . ?
O9C C12C 1.396(12) . ?
O9C C13C 1.451(12) . ?
N12C H12C 0.8800 . ?
N12C C19C 1.306(12) . ?
N12C C20C 1.457(12) . ?
N11F H11F 0.8800 . ?
N11F C28E 1.396(10) . ?
N11F C18F 1.296(13) . ?
O5D H5D 0.8400 . ?
O5D C56D 1.379(7) . ?
N2C H2C 0.8800 . ?
N2C C2C 1.312(12) . ?
N2C C19A 1.431(10) . ?
O3A H3A 0.8400 . ?
O3A C15A 1.374(7) . ?
O9F C12F 1.383(11) . ?
O9F C13F 1.441(11) . ?
O1C C1C 1.222(11) . ?
N5F H5F 0.8800 . ?
N5F C6F 1.334(11) . ?
N5F C42D 1.403(9) . ?
N10F H10F 0.8800 . ?
N10F C17F 1.373(11) . ?
N10F C19E 1.401(9) . ?
N4F H4F 0.8800 . ?
N4F C4F 1.362(11) . ?
N4F C5F 1.430(11) . ?
O5C C6C 1.244(11) . ?
N4C H4C 0.8800 . ?
N4C C4C 1.285(13) . ?
N4C C5C 1.424(11) . ?
N8F H8F 0.8800 . ?
N8F C8E 1.417(10) . ?
N8F C15F 1.346(13) . ?
N1A O2A 1.130(10) . ?
N1A O1A 1.270(11) . ?
N1A C1A 1.493(11) . ?
N7F H7F 0.8800 . ?
N7F C9F 1.466(11) . ?
N7F C8F 1.315(11) . ?
N5C H5C 0.8800 . ?
N5C C6C 1.319(12) . ?
N5C C42A 1.406(10) . ?
O6C C7C 1.241(12) . ?
N10C H10C 0.8800 . ?
N10C C17C 1.376(11) . ?
N10C C19B 1.365(10) . ?
O5E C60E 1.287(12) . ?
O5E C61E 1.435(16) . ?
N6F H6F 0.8800 . ?
N6F C7F 1.343(14) . ?
N6F C51D 1.375(11) . ?
O11C C16C 1.198(12) . ?
N14F H14F 0.8800 . ?
N14F C51E 1.420(11) . ?
N14F C22F 1.377(13) . ?
N9F H9F 0.8800 . ?
N9F C16F 1.416(13) . ?
N9F C10E 1.420(8) . ?
N6C H6C 0.8800 . ?
N6C C51A 1.395(9) . ?
N6C C7C 1.356(13) . ?
N1C H1C 0.8800 . ?
N1C C1C 1.378(12) . ?
N1C C10A 1.377(8) . ?
N7C H7C 0.8800 . ?
N7C C8C 1.318(11) . ?
N7C C9C 1.430(11) . ?
O13F C18F 1.256(12) . ?
C4C C35A 1.510(10) . ?
O2F C2F 1.269(15) . ?
O10F C15F 1.221(11) . ?
N11C H11C 0.8800 . ?
N11C C18C 1.353(12) . ?
N11C C28B 1.410(11) . ?
O13C C18C 1.240(13) . ?
O4E C60E 1.231(12) . ?
C6F C41D 1.475(10) . ?
O10C C15C 1.264(13) . ?
C4F C35D 1.461(12) . ?
C16F C1E 1.429(12) . ?
N9C H9C 0.8800 . ?
N9C C16C 1.425(13) . ?
N9C C10B 1.392(10) . ?
C19F C35E 1.458(11) . ?
C17C C17B 1.440(10) . ?
N3C H3C 0.8800 . ?
N3C C28A 1.406(12) . ?
N3C C3C 1.304(14) . ?
C2C C17A 1.478(9) . ?
C51E C52E 1.375(12) . ?
C51E C59E 1.419(12) . ?
C52E H52E 0.9500 . ?
C52E C53E 1.417(12) . ?
C53E H53E 0.9500 . ?
C53E C54E 1.383(11) . ?
C54E H54E 0.9500 . ?
C54E C55E 1.372(11) . ?
C55E C59E 1.431(12) . ?
C55E C56E 1.432(12) . ?
C59E N7E 1.376(11) . ?
N7E H7E 0.8800 . ?
N7E C58E 1.343(11) . ?
C58E C57E 1.391(12) . ?
C58E C60E 1.478(14) . ?
C57E H57E 0.9500 . ?
C57E C56E 1.407(12) . ?
C22F C49E 1.450(10) . ?
O3C C3C 1.254(14) . ?
N8C H8C 0.8800 . ?
N8C C15C 1.312(14) . ?
N8C C1B 1.415(10) . ?
N13F H13F 0.8800 . ?
N13F C21F 1.308(15) . ?
N13F C42E 1.374(12) . ?
C19C C35B 1.504(11) . ?
C8C C58A 1.467(11) . ?
C37A N6A 1.3900 . ?
C37A C38A 1.3900 . ?
C37A C5C 1.486(9) . ?
N6A C41A 1.3900 . ?
C41A C40A 1.3900 . ?
C41A C6C 1.420(12) . ?
C40A H40A 0.9500 . ?
C40A C39A 1.3900 . ?
C39A C38A 1.3900 . ?
C38A H38A 0.9500 . ?
C5C H5CA 0.9900 . ?
C5C H5CB 0.9900 . ?
N1F H1F 0.8800 . ?
N1F C10D 1.398(11) . ?
N1F C1F 1.392(15) . ?
C8E C7E 1.3900 . ?
C8E C9E 1.3900 . ?
C7E H7EA 0.9500 . ?
C7E C6E 1.3900 . ?
C6E H6E 0.9500 . ?
C6E C5E 1.3900 . ?
C5E H5E 0.9500 . ?
C5E C4E 1.3900 . ?
C4E C9E 1.3900 . ?
C4E C3E 1.3900 . ?
C9E N1E 1.3900 . ?
N1E C1E 1.3900 . ?
C1E C2E 1.3900 . ?
C2E H2E 0.9500 . ?
C2E C3E 1.3900 . ?
C16C C8B 1.418(12) . ?
O2B H2B 0.8400 . ?
O2B C39B 1.395(10) . ?
C28E C29E 1.3900 . ?
C28E C36E 1.3900 . ?
C29E H29E 0.9500 . ?
C29E C30E 1.3900 . ?
C30E H30E 0.9500 . ?
C30E C31E 1.3900 . ?
C31E H31E 0.9500 . ?
C31E C32E 1.3900 . ?
C32E C36E 1.3900 . ?
C32E C33E 1.3900 . ?
C36E N4E 1.3900 . ?
N4E C35E 1.3900 . ?
C35E C34E 1.3900 . ?
C34E H34E 0.9500 . ?
C34E C33E 1.3900 . ?
C33E O1_13 1.337(8) . ?
C51A C52A 1.3900 . ?
C51A C59A 1.3900 . ?
C52A H52A 0.9500 . ?
C52A C53A 1.3900 . ?
C53A H53A 0.9500 . ?
C53A C54A 1.3900 . ?
C54A H54A 0.9500 . ?
C54A C55A 1.3900 . ?
C55A C59A 1.3900 . ?
C55A C56A 1.3900 . ?
C59A N8A 1.3900 . ?
N8A C58A 1.3900 . ?
C58A C57A 1.3900 . ?
C57A H57A 0.9500 . ?
C57A C56A 1.3900 . ?
C42D C43D 1.3900 . ?
C42D C50D 1.3900 . ?
C43D H43D 0.9500 . ?
C43D C44D 1.3900 . ?
C44D H44D 0.9500 . ?
C44D C45D 1.3900 . ?
C45D H45D 0.9500 . ?
C45D C46D 1.3900 . ?
C46D C50D 1.3900 . ?
C46D C47D 1.3900 . ?
C50D N7D 1.3900 . ?
N7D C49D 1.3900 . ?
C49D C48D 1.3900 . ?
C49D C7F 1.442(13) . ?
C48D H48D 0.9500 . ?
C48D C47D 1.3900 . ?
C47D O1_11 1.373(10) . ?
N3F H3F 0.8800 . ?
N3F C3F 1.292(15) . ?
N3F C28D 1.413(12) . ?
C19B C20B 1.3900 . ?
C19B C27B 1.3900 . ?
C20B H20B 0.9500 . ?
C20B C21B 1.3900 . ?
C21B H21B 0.9500 . ?
C21B C22B 1.3900 . ?
C22B H22B 0.9500 . ?
C22B C23B 1.3900 . ?
C23B C27B 1.3900 . ?
C23B C24B 1.3900 . ?
C27B N3B 1.3900 . ?
N3B C26B 1.3900 . ?
C26B C25B 1.3900 . ?
C26B C18C 1.427(12) . ?
C25B H25B 0.9500 . ?
C25B C24B 1.3900 . ?
C24B O1_5 1.373(9) . ?
N1D O2D 1.303(13) . ?
N1D O1D 1.148(14) . ?
N1D C1D 1.351(12) . ?
C10E C11E 1.3900 . ?
C10E C18E 1.3900 . ?
C11E H11G 0.9500 . ?
C11E C12E 1.3900 . ?
C12E H12G 0.9500 . ?
C12E C13E 1.3900 . ?
C13E H13G 0.9500 . ?
C13E C14E 1.3900 . ?
C14E C18E 1.3900 . ?
C14E C15E 1.3900 . ?
C18E N2E 1.3900 . ?
N2E C17E 1.3900 . ?
C17E C16E 1.3900 . ?
C17E C17F 1.469(11) . ?
C16E H16E 0.9500 . ?
C16E C15E 1.3900 . ?
N14C H14C 0.8800 . ?
N14C C22C 1.360(17) . ?
N14C C51B 1.373(11) . ?
O16C C22C 1.275(15) . ?
O6F C7F 1.224(12) . ?
C20F H20E 0.9900 . ?
C20F H20F 0.9900 . ?
C20F C37E 1.476(11) . ?
O15F C21F 1.295(14) . ?
C10F H10D 0.9900 . ?
C10F H10E 0.9900 . ?
C10F C9F 1.482(11) . ?
C18F C26E 1.504(12) . ?
O2W H2WA 0.8401 . ?
O2W H2WB 0.8400 . ?
C15F C14F 1.490(14) . ?
C41D N6D 1.3900 . ?
C41D C40D 1.3900 . ?
N6D C37D 1.3900 . ?
C37D C38D 1.3900 . ?
C37D C5F 1.448(9) . ?
C38D H38D 0.9500 . ?
C38D C39D 1.3900 . ?
C39D C40D 1.3900 . ?
C40D H40D 0.9500 . ?
C42A C43A 1.3900 . ?
C42A C50A 1.3900 . ?
C43A H43A 0.9500 . ?
C43A C44A 1.3900 . ?
C44A H44A 0.9500 . ?
C44A C45A 1.3900 . ?
C45A H45A 0.9500 . ?
C45A C46A 1.3900 . ?
C46A C50A 1.3900 . ?
C46A C47A 1.3900 . ?
C50A N7A 1.3900 . ?
N7A C49A 1.3900 . ?
C49A C48A 1.3900 . ?
C49A C7C 1.415(13) . ?
C48A H48A 0.9500 . ?
C48A C47A 1.3900 . ?
C47A O1_4 1.352(10) . ?
C19A C20A 1.3900 . ?
C19A C27A 1.3900 . ?
C20A H20A 0.9500 . ?
C20A C21A 1.3900 . ?
C21A H21A 0.9500 . ?
C21A C22A 1.3900 . ?
C22A H22A 0.9500 . ?
C22A C23A 1.3900 . ?
C23A C27A 1.3900 . ?
C23A C24A 1.3900 . ?
C27A N4A 1.3900 . ?
N4A C26A 1.3900 . ?
C26A C25A 1.3900 . ?
C26A C3C 1.471(16) . ?
C25A H25A 0.9500 . ?
C25A C24A 1.3900 . ?
C24A O1_2 1.329(10) . ?
O15C C21C 1.217(14) . ?
C10B C11B 1.3900 . ?
C10B C18B 1.3900 . ?
C11B H11B 0.9500 . ?
C11B C12B 1.3900 . ?
C12B H12B 0.9500 . ?
C12B C13B 1.3900 . ?
C13B H13B 0.9500 . ?
C13B C14B 1.3900 . ?
C14B C18B 1.3900 . ?
C14B C15B 1.3900 . ?
C18B N2B 1.3900 . ?
N2B C17B 1.3900 . ?
C17B C16B 1.3900 . ?
C16B H16B 0.9500 . ?
C16B C15B 1.3900 . ?
O1F C1F 1.268(15) . ?
C19E C20E 1.3900 . ?
C19E C27E 1.3900 . ?
C20E H20G 0.9500 . ?
C20E C21E 1.3900 . ?
C21E H21E 0.9500 . ?
C21E C22E 1.3900 . ?
C22E H22E 0.9500 . ?
C22E C23E 1.3900 . ?
C23E C27E 1.3900 . ?
C23E C24E 1.3900 . ?
C27E N3E 1.3900 . ?
N3E C26E 1.3900 . ?
C26E C25E 1.3900 . ?
C25E H25E 0.9500 . ?
C25E C24E 1.3900 . ?
C24E O1_12 1.367(9) . ?
C5F H5FA 0.9900 . ?
C5F H5FB 0.9900 . ?
N2F H2F 0.8800 . ?
N2F C19D 1.413(12) . ?
N2F C2F 1.342(16) . ?
C28A C29A 1.3900 . ?
C28A C36A 1.3900 . ?
C29A H29A 0.9500 . ?
C29A C30A 1.3900 . ?
C30A H30A 0.9500 . ?
C30A C31A 1.3900 . ?
C31A H31A 0.9500 . ?
C31A C32A 1.3900 . ?
C32A C36A 1.3900 . ?
C32A C33A 1.3900 . ?
C36A N5A 1.3900 . ?
N5A C35A 1.3900 . ?
C35A C34A 1.3900 . ?
C34A H34A 0.9500 . ?
C34A C33A 1.3900 . ?
C33A O1_3 1.381(9) . ?
N13C H13C 0.8800 . ?
N13C C21C 1.354(16) . ?
N13C C42B 1.404(14) . ?
C10C H10A 0.9900 . ?
C10C H10B 0.9900 . ?
C10C C9C 1.537(12) . ?
C1C C8A 1.431(11) . ?
C15C C14C 1.527(14) . ?
C1A C2A 1.3900 . ?
C1A C9A 1.3900 . ?
C2A H2A 0.9500 . ?
C2A C3A 1.3900 . ?
C3A H3AA 0.9500 . ?
C3A C4A 1.3900 . ?
C4A H4AA 0.9500 . ?
C4A C5A 1.3900 . ?
C5A C9A 1.3900 . ?
C5A C6A 1.3900 . ?
C9A N2A 1.3900 . ?
N2A C8A 1.3900 . ?
C8A C7A 1.3900 . ?
C7A H7A 0.9500 . ?
C7A C6A 1.3900 . ?
C6A O1_1 1.373(7) . ?
O3W H3WA 0.8396 . ?
O3W H3WB 0.8405 . ?
C21C C41B 1.470(12) . ?
O3B H3B 0.8400 . ?
O3B C56B 1.389(10) . ?
O3F C3F 1.251(13) . ?
O2E C39E 1.345(10) . ?
C9F H9FA 0.9900 . ?
C9F H9FB 0.9900 . ?
C11F H11H 0.9900 . ?
C11F H11I 0.9900 . ?
C11F C12F 1.517(13) . ?
C22C C49B 1.429(15) . ?
C51B C52B 1.3900 . ?
C51B C59B 1.3900 . ?
C52B H52B 0.9500 . ?
C52B C53B 1.3900 . ?
C53B H53B 0.9500 . ?
C53B C54B 1.3900 . ?
C54B H54B 0.9500 . ?
C54B C2 1.3900 . ?
C2 C59B 1.3900 . ?
C2 C56B 1.3900 . ?
C59B N7B 1.3900 . ?
N7B C58B 1.3900 . ?
C58B C57B 1.3900 . ?
C58B C60B 1.386(17) . ?
C57B H57B 0.9500 . ?
C57B C56B 1.3900 . ?
C39B C40B 1.3900 . ?
C39B C38B 1.3900 . ?
C40B H40B 0.9500 . ?
C40B C41B 1.3900 . ?
C41B N5B 1.3900 . ?
N5B C37B 1.3900 . ?
C37B C38B 1.3900 . ?
C37B C20C 1.432(11) . ?
C38B H38B 0.9500 . ?
O3D H3D 0.8400 . ?
O3D C15D 1.400(9) . ?
O4B C60B 1.332(17) . ?
O4B C61B 1.480(2) . ?
C3F C26D 1.443(16) . ?
C9C H9CA 0.9900 . ?
C9C H9CB 0.9900 . ?
C12F H12H 0.9900 . ?
C12F H12I 0.9900 . ?
C10D C11D 1.3900 . ?
C10D C18D 1.3900 . ?
C11D H11J 0.9500 . ?
C11D C12D 1.3900 . ?
C12D H12J 0.9500 . ?
C12D C13D 1.3900 . ?
C13D H13H 0.9500 . ?
C13D C14D 1.3900 . ?
C14D C18D 1.3900 . ?
C14D C15D 1.3900 . ?
C18D N3D 1.3900 . ?
N3D C17D 1.3900 . ?
C17D C16D 1.3900 . ?
C17D C2F 1.447(15) . ?
C16D H16D 0.9500 . ?
C16D C15D 1.3900 . ?
C51D C52D 1.3900 . ?
C51D C59D 1.3900 . ?
C52D H52D 0.9500 . ?
C52D C53D 1.3900 . ?
C53D H53D 0.9500 . ?
C53D C54D 1.3900 . ?
C54D H54D 0.9500 . ?
C54D C55D 1.3900 . ?
C55D C59D 1.3900 . ?
C55D C56D 1.3900 . ?
C59D N8D 1.3900 . ?
N8D C58D 1.3900 . ?
C58D C57D 1.3900 . ?
C58D C8F 1.465(11) . ?
C57D H57D 0.9500 . ?
C57D C56D 1.3900 . ?
C20C H20C 0.9900 . ?
C20C H20D 0.9900 . ?
C21F C41E 1.471(13) . ?
C10A C11A 1.3900 . ?
C10A C18A 1.3900 . ?
C11A H11A 0.9500 . ?
C11A C12A 1.3900 . ?
C12A H12A 0.9500 . ?
C12A C13A 1.3900 . ?
C13A H13A 0.9500 . ?
C13A C14A 1.3900 . ?
C14A C18A 1.3900 . ?
C14A C15A 1.3900 . ?
C18A N3A 1.3900 . ?
N3A C17A 1.3900 . ?
C17A C16A 1.3900 . ?
C16A H16A 0.9500 . ?
C16A C15A 1.3900 . ?
C14C H14A 0.9900 . ?
C14C H14B 0.9900 . ?
C14C C13C 1.454(14) . ?
C42E C43E 1.3900 . ?
C42E C50E 1.3900 . ?
C43E H43E 0.9500 . ?
C43E C44E 1.3900 . ?
C44E H44E 0.9500 . ?
C44E C45E 1.3900 . ?
C45E H45E 0.9500 . ?
C45E C46E 1.3900 . ?
C46E C50E 1.3900 . ?
C46E C47E 1.3900 . ?
C50E N6E 1.3900 . ?
N6E C49E 1.3900 . ?
C49E C48E 1.3900 . ?
C48E H48E 0.9500 . ?
C48E C47E 1.3900 . ?
C47E O1_14 1.434(10) . ?
O5W H5WA 0.8406 . ?
O5W H5WB 0.8397 . ?
C1B C2B 1.3900 . ?
C1B C9B 1.3900 . ?
C2B H2BA 0.9500 . ?
C2B C3B 1.3900 . ?
C3B H3BA 0.9500 . ?
C3B C4B 1.3900 . ?
C4B H4B 0.9500 . ?
C4B C5B 1.3900 . ?
C5B C9B 1.3900 . ?
C5B C6B 1.3900 . ?
C9B N1B 1.3900 . ?
N1B C8B 1.3900 . ?
C8B C7B 1.3900 . ?
C7B H7B 0.9500 . ?
C7B C6B 1.3900 . ?
C12C H12D 0.9900 . ?
C12C H12E 0.9900 . ?
C12C C11C 1.505(13) . ?
C11C H11D 0.9900 . ?
C11C H11E 0.9900 . ?
C28D C29D 1.3900 . ?
C28D C36D 1.3900 . ?
C29D H29D 0.9500 . ?
C29D C30D 1.3900 . ?
C30D H30D 0.9500 . ?
C30D C31D 1.3900 . ?
C31D H31D 0.9500 . ?
C31D C32D 1.3900 . ?
C32D C36D 1.3900 . ?
C32D C33D 1.3900 . ?
C36D N5D 1.3900 . ?
N5D C35D 1.3900 . ?
C35D C34D 1.3900 . ?
C34D H34D 0.9500 . ?
C34D C33D 1.3900 . ?
C33D O1_10 1.342(8) . ?
O5B C60B 1.172(17) . ?
C19D C20D 1.3900 . ?
C19D C27D 1.3900 . ?
C20D H20H 0.9500 . ?
C20D C21D 1.3900 . ?
C21D H21D 0.9500 . ?
C21D C22D 1.3900 . ?
C22D H22D 0.9500 . ?
C22D C23D 1.3900 . ?
C23D C27D 1.3900 . ?
C23D C24D 1.3900 . ?
C27D N4D 1.3900 . ?
N4D C26D 1.3900 . ?
C26D C25D 1.3900 . ?
C25D H25D 0.9500 . ?
C25D C24D 1.3900 . ?
C24D O1_9 1.315(11) . ?
C14F H14D 0.9900 . ?
C14F H14E 0.9900 . ?
C14F C13F 1.519(14) . ?
C41E N5E 1.3900 . ?
C41E C40E 1.3900 . ?
N5E C37E 1.3900 . ?
C37E C38E 1.3900 . ?
C38E H38E 0.9500 . ?
C38E C39E 1.3900 . ?
C39E C40E 1.3900 . ?
C40E H40E 0.9500 . ?
C28B C29B 1.3900 . ?
C28B C36B 1.3900 . ?
C29B H29B 0.9500 . ?
C29B C30B 1.3900 . ?
C30B H30B 0.9500 . ?
C30B C31B 1.3900 . ?
C31B H31B 0.9500 . ?
C31B C32B 1.3900 . ?
C32B C36B 1.3900 . ?
C32B C33B 1.3900 . ?
C36B N4B 1.3900 . ?
N4B C35B 1.3900 . ?
C35B C34B 1.3900 . ?
C34B H34B 0.9500 . ?
C34B C33B 1.3900 . ?
C33B O1_6 1.337(9) . ?
C42B C43B 1.3900 . ?
C42B C50B 1.3900 . ?
C43B H43B 0.9500 . ?
C43B C44B 1.3900 . ?
C44B H44B 0.9500 . ?
C44B C45B 1.3900 . ?
C45B H45B 0.9500 . ?
C45B C46B 1.3900 . ?
C46B C50B 1.3900 . ?
C46B C47B 1.3900 . ?
C50B N6B 1.3900 . ?
N6B C49B 1.3900 . ?
C49B C48B 1.3900 . ?
C48B H48B 0.9500 . ?
C48B C47B 1.3900 . ?
C47B O1_7 1.390(11) . ?
C13C H13D 0.9900 . ?
C13C H13E 0.9900 . ?
C13F H13I 0.9900 . ?
C13F H13J 0.9900 . ?
C1D C2D 1.3900 . ?
C1D C9D 1.3900 . ?
C2D H2D 0.9500 . ?
C2D C3D 1.3900 . ?
C3D H3DA 0.9500 . ?
C3D C4D 1.3900 . ?
C4D H4DA 0.9500 . ?
C4D C5D 1.3900 . ?
C5D C9D 1.3900 . ?
C5D C6D 1.3900 . ?
C9D N2D 1.3900 . ?
N2D C8D 1.3900 . ?
C8D C7D 1.3900 . ?
C8D C1F 1.365(16) . ?
C7D H7D 0.9500 . ?
C7D C6D 1.3900 . ?
C6D O1_8 1.431(12) . ?
N2S C3S 1.212(18) . ?
N3S C6S 1.25(2) . ?
C6S C5S 1.381(2) . ?
C3S C4S 1.29(2) . ?
C7S C8S 1.35(3) . ?
C1S C2S 1.33(2) . ?
C8S N4S 1.18(2) . ?
C2S N1S 1.28(3) . ?
O1_1 C1_1 1.4074(11) . ?
C1_1 C2_1 1.5031(10) . ?
C2_1 C4_1 1.5100(10) . ?
C2_1 C3_1 1.5102(11) . ?
O1_2 C1_2 1.4071(11) . ?
C1_2 C2_2 1.5032(11) . ?
C2_2 C3_2 1.5101(10) . ?
C2_2 C4_2 1.5101(11) . ?
O1_3 C1_3 1.4073(10) . ?
C1_3 C2_3 1.5031(11) . ?
C2_3 C4_3 1.5099(10) . ?
C2_3 C3_3 1.5100(11) . ?
O1_4 C1_4 1.4072(11) . ?
C1_4 C2_4 1.5032(11) . ?
C2_4 C4_4 1.5100(11) . ?
C2_4 C3_4 1.5100(11) . ?
O1_5 C1_5 1.4071(11) . ?
C1_5 C2_5 1.5032(10) . ?
C2_5 C4_5 1.5101(11) . ?
C2_5 C3_5 1.5103(11) . ?
O1_6 C1_6 1.4075(10) . ?
C1_6 C2_6 1.5029(10) . ?
C2_6 C4_6 1.5099(10) . ?
C2_6 C3_6 1.5100(10) . ?
O1_7 C1_7 1.4073(10) . ?
C1_7 C2_7 1.5032(11) . ?
C2_7 C4_7 1.5101(11) . ?
C2_7 C3_7 1.5100(10) . ?
O1_8 C1_8 1.4072(11) . ?
C1_8 C2_8 1.5033(10) . ?
C2_8 C3_8 1.5100(10) . ?
C2_8 C4_8 1.5101(11) . ?
O1_9 C1_9 1.4070(10) . ?
C1_9 C2_9 1.5032(11) . ?
C2_9 C3_9 1.5101(11) . ?
C2_9 C4_9 1.5101(10) . ?
O1_10 C1_10 1.4072(11) . ?
C1_10 C2_10 1.5032(10) . ?
C2_10 C4_10 1.5100(10) . ?
C2_10 C3_10 1.5100(11) . ?
O1_11 C1_11 1.4070(10) . ?
C1_11 C2_11 1.5031(10) . ?
O1_12 C1_12 1.4072(11) . ?
C1_12 C2_12 1.5033(10) . ?
C2_12 C4_12 1.5100(10) . ?
C2_12 C3_12 1.5101(11) . ?
O1_13 C1_13 1.4074(10) . ?
C1_13 C2_13 1.5031(10) . ?
C2_13 C4_13 1.5102(10) . ?
C2_13 C3_13 1.5101(11) . ?
O1_14 C1_14 1.4070(11) . ?
C1_14 C2_14 1.5030(11) . ?
C2_14 C3_14 1.55(3) . ?

loop_
_geom_torsion_atom_site_label_1
_geom_torsion_atom_site_label_2
_geom_torsion_atom_site_label_3
_geom_torsion_atom_site_label_4
_geom_torsion
_geom_torsion_site_symmetry_1
_geom_torsion_site_symmetry_2
_geom_torsion_site_symmetry_3
_geom_torsion_site_symmetry_4
_geom_torsion_publ_flag
O14F C19F C35E N4E 177.6(6) . . . . ?
O14F C19F C35E C34E -8.9(10) . . . . ?
O4C C4C C35A N5A -170.9(5) . . . . ?
O4C C4C C35A C34A 21.3(9) . . . . ?
O8F C10F C9F N7F -59.8(8) . . . . ?
O8F C11F C12F O9F 65.9(9) . . . . ?
O4D C39D C40D C41D 175.4(5) . . . . ?
O12C C17C C17B N2B -163.8(5) . . . . ?
O12C C17C C17B C16B 22.9(9) . . . . ?
O4A C39A C38A C37A -179.0(5) . . . . ?
O7C C8C C58A N8A -156.8(6) . . . . ?
O7C C8C C58A C57A 17.6(9) . . . . ?
O4F C4F C35D N5D 177.0(6) . . . . ?
O4F C4F C35D C34D -9.9(9) . . . . ?
O11F C16F C1E N1E 166.7(7) . . . . ?
O11F C16F C1E C2E -16.4(11) . . . . ?
O14C C19C C35B N4B -171.7(5) . . . . ?
O14C C19C C35B C34B 15.5(8) . . . . ?
O16F C22F C49E N6E 171.3(7) . . . . ?
O16F C22F C49E C48E -16.1(10) . . . . ?
O2C C2C C17A N3A -174.6(5) . . . . ?
O2C C2C C17A C16A 8.8(9) . . . . ?
O8C C10C C9C N7C 169.6(7) . . . . ?
N12F C19F C35E N4E -0.9(8) . . . . ?
N12F C19F C35E C34E 172.6(5) . . . . ?
N12F C20F C37E N5E -30.0(8) . . . . ?
N12F C20F C37E C38E 150.6(5) . . . . ?
O5F C6F C41D N6D 175.9(6) . . . . ?
O5F C6F C41D C40D -4.3(9) . . . . ?
O9C C12C C11C O8C -77.1(9) . . . . ?
N12C C19C C35B N4B 4.6(8) . . . . ?
N12C C19C C35B C34B -168.3(5) . . . . ?
N11F C28E C29E C30E -167.8(5) . . . . ?
N11F C28E C36E C32E 169.4(4) . . . . ?
N11F C28E C36E N4E -10.6(4) . . . . ?
N11F C18F C26E N3E -15.4(9) . . . . ?
N11F C18F C26E C25E 164.6(6) . . . . ?
N2C C2C C17A N3A 6.6(8) . . . . ?
N2C C2C C17A C16A -170.1(5) . . . . ?
N2C C19A C20A C21A 175.2(5) . . . . ?
N2C C19A C27A C23A -175.8(4) . . . . ?
N2C C19A C27A N4A 4.2(4) . . . . ?
O1C C1C C8A N2A -174.1(6) . . . . ?
O1C C1C C8A C7A 9.4(10) . . . . ?
N5F C6F C41D N6D -6.9(8) . . . . ?
N5F C6F C41D C40D 172.9(5) . . . . ?
N5F C42D C43D C44D 178.7(5) . . . . ?
N5F C42D C50D C46D -178.6(5) . . . . ?
N5F C42D C50D N7D 1.4(5) . . . . ?
N10F C19E C20E C21E -174.1(5) . . . . ?
N10F C19E C27E C23E 174.7(4) . . . . ?
N10F C19E C27E N3E -5.3(4) . . . . ?
N4F C4F C35D N5D -4.3(8) . . . . ?
N4F C4F C35D C34D 168.8(5) . . . . ?
N4C C4C C35A N5A 8.6(8) . . . . ?
N4C C4C C35A C34A -159.2(6) . . . . ?
N8F C8E C7E C6E -163.5(5) . . . . ?
N8F C8E C9E C4E 164.6(5) . . . . ?
N8F C8E C9E N1E -15.4(5) . . . . ?
N8F C15F C14F C13F 171.3(8) . . . . ?
N1A C1A C2A C3A 164.9(5) . . . . ?
N1A C1A C9A C5A -163.8(5) . . . . ?
N1A C1A C9A N2A 16.2(5) . . . . ?
N5C C42A C43A C44A 173.7(5) . . . . ?
N5C C42A C50A C46A -174.3(5) . . . . ?
N5C C42A C50A N7A 5.7(5) . . . . ?
N10C C17C C17B N2B 20.0(7) . . . . ?
N10C C17C C17B C16B -153.4(5) . . . . ?
N10C C19B C20B C21B 171.8(5) . . . . ?
N10C C19B C27B C23B -172.8(5) . . . . ?
N10C C19B C27B N3B 7.2(5) . . . . ?
N6F C51D C52D C53D -169.7(5) . . . . ?
N6F C51D C59D C55D 171.1(5) . . . . ?
N6F C51D C59D N8D -8.9(5) . . . . ?
O11C C16C C8B N1B -169.3(8) . . . . ?
O11C C16C C8B C7B 15.8(12) . . . . ?
N14F C51E C52E C53E 179.4(7) . . . . ?
N14F C51E C59E C55E -179.8(7) . . . . ?
N14F C51E C59E N7E 0.1(12) . . . . ?
N14F C22F C49E N6E -5.1(8) . . . . ?
N14F C22F C49E C48E 167.5(5) . . . . ?
N9F C16F C1E N1E -11.3(8) . . . . ?
N9F C16F C1E C2E 165.7(5) . . . . ?
N9F C10E C11E C12E -176.5(4) . . . . ?
N9F C10E C18E C14E 177.0(4) . . . . ?
N9F C10E C18E N2E -3.0(4) . . . . ?
N6C C51A C52A C53A -179.1(5) . . . . ?
N6C C51A C59A C55A 179.2(4) . . . . ?
N6C C51A C59A N8A -0.8(4) . . . . ?
N1C C1C C8A N2A 4.5(9) . . . . ?
N1C C1C C8A C7A -172.0(5) . . . . ?
N1C C10A C11A C12A 176.7(5) . . . . ?
N1C C10A C18A C14A -176.9(5) . . . . ?
N1C C10A C18A N3A 3.1(5) . . . . ?
N7C C8C C58A N8A 24.8(8) . . . . ?
N7C C8C C58A C57A -160.8(5) . . . . ?
O13F C18F C26E N3E 167.4(6) . . . . ?
O13F C18F C26E C25E -12.6(10) . . . . ?
C4C N4C C5C C37A 180.0(7) . . . . ?
C4C C35A C34A C33A 166.8(6) . . . . ?
O10F C15F C14F C13F -10.6(13) . . . . ?
N11C C28B C29B C30B 171.4(5) . . . . ?
N11C C28B C36B C32B -172.5(5) . . . . ?
N11C C28B C36B N4B 7.5(5) . . . . ?
C6F N5F C42D C43D -24.3(8) . . . . ?
C6F N5F C42D C50D 154.4(6) . . . . ?
C6F C41D N6D C37D 179.8(5) . . . . ?
C6F C41D C40D C39D -179.8(5) . . . . ?
O10C C15C C14C C13C 14.3(12) . . . . ?
C4F N4F C5F C37D 177.7(7) . . . . ?
C4F C35D C34D C33D -173.0(5) . . . . ?
C16F N9F C10E C11E -11.9(9) . . . . ?
C16F N9F C10E C18E 171.3(6) . . . . ?
C16F C1E C2E C3E -176.9(5) . . . . ?
N9C C16C C8B N1B 8.6(9) . . . . ?
N9C C16C C8B C7B -166.3(5) . . . . ?
N9C C10B C11B C12B 173.4(5) . . . . ?
N9C C10B C18B C14B -174.1(4) . . . . ?
N9C C10B C18B N2B 5.9(4) . . . . ?
C19F N12F C20F C37E 177.0(7) . . . . ?
C19F C35E C34E C33E -173.2(5) . . . . ?
C17C N10C C19B C20B 6.1(10) . . . . ?
C17C N10C C19B C27B 178.4(7) . . . . ?
C17C C17B C16B C15B 173.1(5) . . . . ?
O2A N1A C1A C2A -164.9(10) . . . . ?
O2A N1A C1A C9A -0.4(13) . . . . ?
N3C C28A C29A C30A 170.9(5) . . . . ?
N3C C28A C36A C32A -171.8(5) . . . . ?
N3C C28A C36A N5A 8.2(5) . . . . ?
C2C N2C C19A C20A 15.3(9) . . . . ?
C2C N2C C19A C27A -169.2(6) . . . . ?
C2C C17A C16A C15A 176.6(5) . . . . ?
C51E N14F C22F O16F 5.1(16) . . . . ?
C51E N14F C22F C49E -178.7(8) . . . . ?
C51E C52E C53E C54E 1.3(11) . . . . ?
C51E C59E N7E C58E 179.0(7) . . . . ?
C52E C51E C59E C55E 2.0(11) . . . . ?
C52E C51E C59E N7E -178.1(7) . . . . ?
C52E C53E C54E C55E -0.3(11) . . . . ?
C53E C54E C55E C59E 0.2(10) . . . . ?
C53E C54E C55E C56E 179.3(6) . . . . ?
C54E C55E C59E C51E -1.1(11) . . . . ?
C54E C55E C59E N7E 179.0(6) . . . . ?
C54E C55E C56E O3E 4.0(10) . . . . ?
C54E C55E C56E C57E -177.9(7) . . . . ?
C55E C59E N7E C58E -1.1(11) . . . . ?
C59E C51E C52E C53E -2.2(11) . . . . ?
C59E C55E C56E O3E -177.0(7) . . . . ?
C59E C55E C56E C57E 1.2(10) . . . . ?
C59E N7E C58E C57E 1.2(11) . . . . ?
C59E N7E C58E C60E -176.1(7) . . . . ?
N7E C58E C57E C56E 0.1(11) . . . . ?
N7E C58E C60E O5E -5.6(11) . . . . ?
N7E C58E C60E O4E 169.4(8) . . . . ?
C58E C57E C56E O3E 176.9(7) . . . . ?
C58E C57E C56E C55E -1.2(11) . . . . ?
C57E C58E C60E O5E 177.1(8) . . . . ?
C57E C58E C60E O4E -7.9(13) . . . . ?
C56E C55E C59E C51E 179.9(7) . . . . ?
C56E C55E C59E N7E 0.0(10) . . . . ?
C22F N14F C51E C52E 170.1(8) . . . . ?
C22F N14F C51E C59E -8.2(15) . . . . ?
C22F C49E C48E C47E -172.6(5) . . . . ?
O1A N1A C1A C2A 35.4(9) . . . . ?
O1A N1A C1A C9A -160.2(6) . . . . ?
N8C C15C C14C C13C -173.2(9) . . . . ?
N8C C1B C2B C3B 170.3(6) . . . . ?
N8C C1B C9B C5B -171.2(5) . . . . ?
N8C C1B C9B N1B 8.8(5) . . . . ?
N13F C21F C41E N5E -7.7(11) . . . . ?
N13F C21F C41E C40E 175.1(7) . . . . ?
N13F C42E C43E C44E -169.3(6) . . . . ?
N13F C42E C50E C46E 170.2(5) . . . . ?
N13F C42E C50E N6E -9.8(5) . . . . ?
C19C N12C C20C C37B -174.6(7) . . . . ?
C19C C35B C34B C33B 172.6(5) . . . . ?
C8C N7C C9C C10C -87.9(9) . . . . ?
C8C C58A C57A C56A -174.2(5) . . . . ?
C37A N6A C41A C40A 0.0 . . . . ?
C37A N6A C41A C6C -179.9(6) . . . . ?
N6A C37A C38A C39A 0.0 . . . . ?
N6A C37A C5C N4C 21.8(8) . . . . ?
N6A C41A C40A C39A 0.0 . . . . ?
N6A C41A C6C O5C -168.8(6) . . . . ?
N6A C41A C6C N5C 9.7(9) . . . . ?
C41A C40A C39A O4A 179.1(5) . . . . ?
C41A C40A C39A C38A 0.0 . . . . ?
C40A C41A C6C O5C 11.3(10) . . . . ?
C40A C41A C6C N5C -170.2(6) . . . . ?
C40A C39A C38A C37A 0.0 . . . . ?
C38A C37A N6A C41A 0.0 . . . . ?
C38A C37A C5C N4C -159.2(5) . . . . ?
C5C N4C C4C O4C -2.0(13) . . . . ?
C5C N4C C4C C35A 178.6(7) . . . . ?
C5C C37A N6A C41A 179.0(5) . . . . ?
C5C C37A C38A C39A -178.9(6) . . . . ?
N1F C10D C11D C12D -171.0(6) . . . . ?
N1F C10D C18D C14D 171.6(5) . . . . ?
N1F C10D C18D N3D -8.4(5) . . . . ?
C6C N5C C42A C43A 8.2(10) . . . . ?
C6C N5C C42A C50A -177.8(7) . . . . ?
C6C C41A C40A C39A 179.9(6) . . . . ?
C8E N8F C15F O10F -4.1(15) . . . . ?
C8E N8F C15F C14F 174.0(7) . . . . ?
C8E C7E C6E C5E 0.0 . . . . ?
C8E C9E N1E C1E 180.0 . . . . ?
C7E C8E C9E C4E 0.0 . . . . ?
C7E C8E C9E N1E 180.0 . . . . ?
C7E C6E C5E C4E 0.0 . . . . ?
C6E C5E C4E C9E 0.0 . . . . ?
C6E C5E C4E C3E 180.0 . . . . ?
C5E C4E C9E C8E 0.0 . . . . ?
C5E C4E C9E N1E 180.0 . . . . ?
C5E C4E C3E Se01 -7.8(4) . . . . ?
C5E C4E C3E C2E 180.0 . . . . ?
C4E C9E N1E C1E 0.0 . . . . ?
C9E C8E C7E C6E 0.0 . . . . ?
C9E C4E C3E Se01 172.2(4) . . . . ?
C9E C4E C3E C2E 0.0 . . . . ?
C9E N1E C1E C16F 177.0(5) . . . . ?
C9E N1E C1E C2E 0.0 . . . . ?
N1E C1E C2E C3E 0.0 . . . . ?
C1E C2E C3E Se01 -172.6(4) . . . . ?
C1E C2E C3E C4E 0.0 . . . . ?
C3E C4E C9E C8E 180.0 . . . . ?
C3E C4E C9E N1E 0.0 . . . . ?
C16C N9C C10B C11B 12.4(10) . . . . ?
C16C N9C C10B C18B -173.8(7) . . . . ?
C16C C8B C7B C6B 174.8(6) . . . . ?
O2B C39B C40B C41B -178.6(7) . . . . ?
O2B C39B C38B C37B 178.6(7) . . . . ?
C28E N11F C18F O13F -5.6(15) . . . . ?
C28E N11F C18F C26E 177.6(6) . . . . ?
C28E C29E C30E C31E 0.0 . . . . ?
C28E C36E N4E C35E 180.0 . . . . ?
C29E C28E C36E C32E 0.0 . . . . ?
C29E C28E C36E N4E 180.0 . . . . ?
C29E C30E C31E C32E 0.0 . . . . ?
C30E C31E C32E C36E 0.0 . . . . ?
C30E C31E C32E C33E 180.0 . . . . ?
C31E C32E C36E C28E 0.0 . . . . ?
C31E C32E C36E N4E 180.0 . . . . ?
C31E C32E C33E C34E 180.0 . . . . ?
C31E C32E C33E O1_13 -7.8(5) . . . . ?
C32E C36E N4E C35E 0.0 . . . . ?
C32E C33E O1_13 C1_13 -171.6(6) . . . . ?
C36E C28E C29E C30E 0.0 . . . . ?
C36E C32E C33E C34E 0.0 . . . . ?
C36E C32E C33E O1_13 172.2(5) . . . . ?
C36E N4E C35E C19F 173.8(5) . . . . ?
C36E N4E C35E C34E 0.0 . . . . ?
N4E C35E C34E C33E 0.0 . . . . ?
C35E C34E C33E C32E 0.0 . . . . ?
C35E C34E C33E O1_13 -172.3(5) . . . . ?
C34E C33E O1_13 C1_13 0.7(8) . . . . ?
C33E C32E C36E C28E 180.0 . . . . ?
C33E C32E C36E N4E 0.0 . . . . ?
C33E O1_13 C1_13 C2_13 172.7(7) . . . . ?
C51A N6C C7C O6C 5.7(14) . . . . ?
C51A N6C C7C C49A -175.5(7) . . . . ?
C51A C52A C53A C54A 0.0 . . . . ?
C51A C59A N8A C58A 180.0 . . . . ?
C52A C51A C59A C55A 0.0 . . . . ?
C52A C51A C59A N8A 180.0 . . . . ?
C52A C53A C54A C55A 0.0 . . . . ?
C53A C54A C55A C59A 0.0 . . . . ?
C53A C54A C55A C56A 180.0 . . . . ?
C54A C55A C59A C51A 0.0 . . . . ?
C54A C55A C59A N8A 180.0 . . . . ?
C54A C55A C56A O5A -7.8(4) . . . . ?
C54A C55A C56A C57A 180.0 . . . . ?
C55A C59A N8A C58A 0.0 . . . . ?
C59A C51A C52A C53A 0.0 . . . . ?
C59A C55A C56A O5A 172.2(4) . . . . ?
C59A C55A C56A C57A 0.0 . . . . ?
C59A N8A C58A C8C 174.7(5) . . . . ?
C59A N8A C58A C57A 0.0 . . . . ?
N8A C58A C57A C56A 0.0 . . . . ?
C58A C57A C56A O5A -172.3(4) . . . . ?
C58A C57A C56A C55A 0.0 . . . . ?
C56A C55A C59A C51A 180.0 . . . . ?
C56A C55A C59A N8A 0.0 . . . . ?
C42D N5F C6F O5F -2.0(12) . . . . ?
C42D N5F C6F C41D -179.0(6) . . . . ?
C42D C43D C44D C45D 0.0 . . . . ?
C42D C50D N7D C49D 180.0 . . . . ?
C43D C42D C50D C46D 0.0 . . . . ?
C43D C42D C50D N7D 180.0 . . . . ?
C43D C44D C45D C46D 0.0 . . . . ?
C44D C45D C46D C50D 0.0 . . . . ?
C44D C45D C46D C47D 180.0 . . . . ?
C45D C46D C50D C42D 0.0 . . . . ?
C45D C46D C50D N7D 180.0 . . . . ?
C45D C46D C47D C48D 180.0 . . . . ?
C45D C46D C47D O1_11 5.3(9) . . . . ?
C46D C50D N7D C49D 0.0 . . . . ?
C46D C47D O1_11 C1_11 -175.7(17) . . . . ?
C50D C42D C43D C44D 0.0 . . . . ?
C50D C46D C47D C48D 0.0 . . . . ?
C50D C46D C47D O1_11 -174.7(9) . . . . ?
C50D N7D C49D C48D 0.0 . . . . ?
C50D N7D C49D C7F -175.7(6) . . . . ?
N7D C49D C48D C47D 0.0 . . . . ?
N7D C49D C7F N6F -12.1(11) . . . . ?
N7D C49D C7F O6F 174.3(8) . . . . ?
C49D C48D C47D C46D 0.0 . . . . ?
C49D C48D C47D O1_11 174.4(9) . . . . ?
C48D C49D C7F N6F 172.3(7) . . . . ?
C48D C49D C7F O6F -1.3(13) . . . . ?
C48D C47D O1_11 C1_11 10(2) . . . . ?
C47D C46D C50D C42D 180.0 . . . . ?
C47D C46D C50D N7D 0.0 . . . . ?
C47D O1_11 C1_11 C2_11 -177(2) . . . . ?
N3F C3F C26D N4D -1.9(12) . . . . ?
N3F C3F C26D C25D 171.1(7) . . . . ?
N3F C28D C29D C30D -167.7(6) . . . . ?
N3F C28D C36D C32D 168.7(5) . . . . ?
N3F C28D C36D N5D -11.3(5) . . . . ?
C19B N10C C17C O12C 7.1(13) . . . . ?
C19B N10C C17C C17B -176.8(6) . . . . ?
C19B C20B C21B C22B 0.0 . . . . ?
C19B C27B N3B C26B 180.0 . . . . ?
C20B C19B C27B C23B 0.0 . . . . ?
C20B C19B C27B N3B 180.0 . . . . ?
C20B C21B C22B C23B 0.0 . . . . ?
C21B C22B C23B C27B 0.0 . . . . ?
C21B C22B C23B C24B 180.0 . . . . ?
C22B C23B C27B C19B 0.0 . . . . ?
C22B C23B C27B N3B 180.0 . . . . ?
C22B C23B C24B C25B 180.0 . . . . ?
C22B C23B C24B O1_5 6.3(6) . . . . ?
C23B C27B N3B C26B 0.0 . . . . ?
C23B C24B O1_5 C1_5 169.5(7) . . . . ?
C27B C19B C20B C21B 0.0 . . . . ?
C27B C23B C24B C25B 0.0 . . . . ?
C27B C23B C24B O1_5 -173.7(6) . . . . ?
C27B N3B C26B C25B 0.0 . . . . ?
C27B N3B C26B C18C -175.7(6) . . . . ?
N3B C26B C25B C24B 0.0 . . . . ?
N3B C26B C18C N11C 12.9(9) . . . . ?
N3B C26B C18C O13C -163.7(7) . . . . ?
C26B C25B C24B C23B 0.0 . . . . ?
C26B C25B C24B O1_5 173.2(6) . . . . ?
C25B C26B C18C N11C -162.6(5) . . . . ?
C25B C26B C18C O13C 20.8(11) . . . . ?
C25B C24B O1_5 C1_5 -3.9(11) . . . . ?
C24B C23B C27B C19B 180.0 . . . . ?
C24B C23B C27B N3B 0.0 . . . . ?
C24B O1_5 C1_5 C2_5 -167.8(8) . . . . ?
N1D C1D C2D C3D -174.0(7) . . . . ?
N1D C1D C9D C5D 173.6(8) . . . . ?
N1D C1D C9D N2D -6.4(7) . . . . ?
C10E N9F C16F O11F 4.9(13) . . . . ?
C10E N9F C16F C1E -177.2(5) . . . . ?
C10E C11E C12E C13E 0.0 . . . . ?
C10E C18E N2E C17E 180.0 . . . . ?
C11E C10E C18E C14E 0.0 . . . . ?
C11E C10E C18E N2E 180.0 . . . . ?
C11E C12E C13E C14E 0.0 . . . . ?
C12E C13E C14E C18E 0.0 . . . . ?
C12E C13E C14E C15E 180.0 . . . . ?
C13E C14E C18E C10E 0.0 . . . . ?
C13E C14E C18E N2E 180.0 . . . . ?
C13E C14E C15E O1E 1.4(4) . . . . ?
C13E C14E C15E C16E 180.0 . . . . ?
C14E C18E N2E C17E 0.0 . . . . ?
C18E C10E C11E C12E 0.0 . . . . ?
C18E C14E C15E O1E -178.6(4) . . . . ?
C18E C14E C15E C16E 0.0 . . . . ?
C18E N2E C17E C16E 0.0 . . . . ?
C18E N2E C17E C17F 179.3(4) . . . . ?
N2E C17E C16E C15E 0.0 . . . . ?
N2E C17E C17F O12F 161.3(6) . . . . ?
N2E C17E C17F N10F -21.5(7) . . . . ?
C17E C16E C15E O1E 178.7(4) . . . . ?
C17E C16E C15E C14E 0.0 . . . . ?
C16E C17E C17F O12F -19.3(9) . . . . ?
C16E C17E C17F N10F 157.8(4) . . . . ?
C15E C14E C18E C10E 180.0 . . . . ?
C15E C14E C18E N2E 0.0 . . . . ?
N14C C22C C49B N6B 6.5(11) . . . . ?
N14C C22C C49B C48B -169.1(7) . . . . ?
N14C C51B C52B C53B 175.7(6) . . . . ?
N14C C51B C59B C2 -176.2(5) . . . . ?
N14C C51B C59B N7B 3.8(5) . . . . ?
O16C C22C C49B N6B -171.6(7) . . . . ?
O16C C22C C49B C48B 12.8(11) . . . . ?
C17F N10F C19E C20E -12.1(8) . . . . ?
C17F N10F C19E C27E 173.5(6) . . . . ?
C17F C17E C16E C15E -179.3(5) . . . . ?
C20F N12F C19F O14F 2.0(13) . . . . ?
C20F N12F C19F C35E -179.6(6) . . . . ?
C20F C37E C38E C39E 179.3(6) . . . . ?
O15F C21F C41E N5E 172.2(7) . . . . ?
O15F C21F C41E C40E -5.0(11) . . . . ?
C10F O8F C11F C12F -151.2(7) . . . . ?
C18F N11F C28E C29E -14.2(10) . . . . ?
C18F N11F C28E C36E 177.2(7) . . . . ?
C18F C26E C25E C24E -179.9(5) . . . . ?
C15F N8F C8E C7E -7.6(10) . . . . ?
C15F N8F C8E C9E -171.8(7) . . . . ?
C15F C14F C13F O9F 174.7(8) . . . . ?
C41D N6D C37D C38D 0.0 . . . . ?
C41D N6D C37D C5F -175.2(6) . . . . ?
N6D C41D C40D C39D 0.0 . . . . ?
N6D C37D C38D C39D 0.0 . . . . ?
N6D C37D C5F N4F -9.8(9) . . . . ?
C37D C38D C39D O4D -175.6(5) . . . . ?
C37D C38D C39D C40D 0.0 . . . . ?
C38D C37D C5F N4F 175.1(5) . . . . ?
C38D C39D C40D C41D 0.0 . . . . ?
C40D C41D N6D C37D 0.0 . . . . ?
C42A N5C C6C O5C 1.7(14) . . . . ?
C42A N5C C6C C41A -176.7(7) . . . . ?
C42A C43A C44A C45A 0.0 . . . . ?
C42A C50A N7A C49A 180.0 . . . . ?
C43A C42A C50A C46A 0.0 . . . . ?
C43A C42A C50A N7A 180.0 . . . . ?
C43A C44A C45A C46A 0.0 . . . . ?
C44A C45A C46A C50A 0.0 . . . . ?
C44A C45A C46A C47A 180.0 . . . . ?
C45A C46A C50A C42A 0.0 . . . . ?
C45A C46A C50A N7A 180.0 . . . . ?
C45A C46A C47A C48A 180.0 . . . . ?
C45A C46A C47A O1_4 3.8(6) . . . . ?
C46A C50A N7A C49A 0.0 . . . . ?
C46A C47A O1_4 C1_4 -177.4(11) . . . . ?
C50A C42A C43A C44A 0.0 . . . . ?
C50A C46A C47A C48A 0.0 . . . . ?
C50A C46A C47A O1_4 -176.2(6) . . . . ?
C50A N7A C49A C48A 0.0 . . . . ?
C50A N7A C49A C7C -174.9(5) . . . . ?
N7A C49A C48A C47A 0.0 . . . . ?
N7A C49A C7C O6C -171.1(7) . . . . ?
N7A C49A C7C N6C 10.1(9) . . . . ?
C49A C48A C47A C46A 0.0 . . . . ?
C49A C48A C47A O1_4 176.3(6) . . . . ?
C48A C49A C7C O6C 14.2(11) . . . . ?
C48A C49A C7C N6C -164.5(5) . . . . ?
C48A C47A O1_4 C1_4 6.3(14) . . . . ?
C47A C46A C50A C42A 180.0 . . . . ?
C47A C46A C50A N7A 0.0 . . . . ?
C47A O1_4 C1_4 C2_4 178.3(11) . . . . ?
C19A N2C C2C O2C 3.0(13) . . . . ?
C19A N2C C2C C17A -178.3(6) . . . . ?
C19A C20A C21A C22A 0.0 . . . . ?
C19A C27A N4A C26A 180.0 . . . . ?
C20A C19A C27A C23A 0.0 . . . . ?
C20A C19A C27A N4A 180.0 . . . . ?
C20A C21A C22A C23A 0.0 . . . . ?
C21A C22A C23A C27A 0.0 . . . . ?
C21A C22A C23A C24A 180.0 . . . . ?
C22A C23A C27A C19A 0.0 . . . . ?
C22A C23A C27A N4A 180.0 . . . . ?
C22A C23A C24A C25A 180.0 . . . . ?
C22A C23A C24A O1_2 0.6(6) . . . . ?
C23A C27A N4A C26A 0.0 . . . . ?
C23A C24A O1_2 C1_2 -172.3(9) . . . . ?
C27A C19A C20A C21A 0.0 . . . . ?
C27A C23A C24A C25A 0.0 . . . . ?
C27A C23A C24A O1_2 -179.4(6) . . . . ?
C27A N4A C26A C25A 0.0 . . . . ?
C27A N4A C26A C3C -172.8(6) . . . . ?
N4A C26A C25A C24A 0.0 . . . . ?
N4A C26A C3C N3C 16.6(10) . . . . ?
N4A C26A C3C O3C -163.1(7) . . . . ?
C26A C25A C24A C23A 0.0 . . . . ?
C26A C25A C24A O1_2 179.4(6) . . . . ?
C25A C26A C3C N3C -155.7(6) . . . . ?
C25A C26A C3C O3C 24.5(11) . . . . ?
C25A C24A O1_2 C1_2 8.3(12) . . . . ?
C24A C23A C27A C19A 180.0 . . . . ?
C24A C23A C27A N4A 0.0 . . . . ?
C24A O1_2 C1_2 C2_2 172.5(11) . . . . ?
O15C C21C C41B C40B 5.9(12) . . . . ?
O15C C21C C41B N5B -170.4(8) . . . . ?
C60E C58E C57E C56E 177.3(7) . . . . ?
C10B N9C C16C O11C -3.7(15) . . . . ?
C10B N9C C16C C8B 178.4(7) . . . . ?
C10B C11B C12B C13B 0.0 . . . . ?
C10B C18B N2B C17B 180.0 . . . . ?
C11B C10B C18B C14B 0.0 . . . . ?
C11B C10B C18B N2B 180.0 . . . . ?
C11B C12B C13B C14B 0.0 . . . . ?
C12B C13B C14B C18B 0.0 . . . . ?
C12B C13B C14B C15B 180.0 . . . . ?
C13B C14B C18B C10B 0.0 . . . . ?
C13B C14B C18B N2B 180.0 . . . . ?
C13B C14B C15B O1B 2.3(4) . . . . ?
C13B C14B C15B C16B 180.0 . . . . ?
C14B C18B N2B C17B 0.0 . . . . ?
C18B C10B C11B C12B 0.0 . . . . ?
C18B C14B C15B O1B -177.7(4) . . . . ?
C18B C14B C15B C16B 0.0 . . . . ?
C18B N2B C17B C17C -173.7(4) . . . . ?
C18B N2B C17B C16B 0.0 . . . . ?
N2B C17B C16B C15B 0.0 . . . . ?
C17B C16B C15B O1B 177.6(4) . . . . ?
C17B C16B C15B C14B 0.0 . . . . ?
C15B C14B C18B C10B 180.0 . . . . ?
C15B C14B C18B N2B 0.0 . . . . ?
C19E N10F C17F O12F -2.6(12) . . . . ?
C19E N10F C17F C17E -179.7(5) . . . . ?
C19E C20E C21E C22E 0.0 . . . . ?
C19E C27E N3E C26E 180.0 . . . . ?
C20E C19E C27E C23E 0.0 . . . . ?
C20E C19E C27E N3E 180.0 . . . . ?
C20E C21E C22E C23E 0.0 . . . . ?
C21E C22E C23E C27E 0.0 . . . . ?
C21E C22E C23E C24E 180.0 . . . . ?
C22E C23E C27E C19E 0.0 . . . . ?
C22E C23E C27E N3E 180.0 . . . . ?
C22E C23E C24E C25E 180.0 . . . . ?
C22E C23E C24E O1_12 -1.6(6) . . . . ?
C23E C27E N3E C26E 0.0 . . . . ?
C23E C24E O1_12 C1_12 -171.8(10) . . . . ?
C27E C19E C20E C21E 0.0 . . . . ?
C27E C23E C24E C25E 0.0 . . . . ?
C27E C23E C24E O1_12 178.4(6) . . . . ?
C27E N3E C26E C18F 180.0(5) . . . . ?
C27E N3E C26E C25E 0.0 . . . . ?
N3E C26E C25E C24E 0.0 . . . . ?
C26E C25E C24E C23E 0.0 . . . . ?
C26E C25E C24E O1_12 -178.3(6) . . . . ?
C25E C24E O1_12 C1_12 6.6(13) . . . . ?
C24E C23E C27E C19E 180.0 . . . . ?
C24E C23E C27E N3E 0.0 . . . . ?
C24E O1_12 C1_12 C2_12 -175.7(11) . . . . ?
C5F N4F C4F O4F 2.5(11) . . . . ?
C5F N4F C4F C35D -176.3(6) . . . . ?
C5F C37D C38D C39D 175.1(6) . . . . ?
N2F C19D C20D C21D -167.6(6) . . . . ?
N2F C19D C27D C23D 169.0(5) . . . . ?
N2F C19D C27D N4D -11.0(5) . . . . ?
C28A N3C C3C O3C 0.3(16) . . . . ?
C28A N3C C3C C26A -179.4(7) . . . . ?
C28A C29A C30A C31A 0.0 . . . . ?
C28A C36A N5A C35A 180.0 . . . . ?
C29A C28A C36A C32A 0.0 . . . . ?
C29A C28A C36A N5A 180.0 . . . . ?
C29A C30A C31A C32A 0.0 . . . . ?
C30A C31A C32A C36A 0.0 . . . . ?
C30A C31A C32A C33A 180.0 . . . . ?
C31A C32A C36A C28A 0.0 . . . . ?
C31A C32A C36A N5A 180.0 . . . . ?
C31A C32A C33A C34A 180.0 . . . . ?
C31A C32A C33A O1_3 0.3(6) . . . . ?
C32A C36A N5A C35A 0.0 . . . . ?
C32A C33A O1_3 C1_3 -176.4(11) . . . . ?
C36A C28A C29A C30A 0.0 . . . . ?
C36A C32A C33A C34A 0.0 . . . . ?
C36A C32A C33A O1_3 -179.7(6) . . . . ?
C36A N5A C35A C4C -168.9(4) . . . . ?
C36A N5A C35A C34A 0.0 . . . . ?
N5A C35A C34A C33A 0.0 . . . . ?
C35A C34A C33A C32A 0.0 . . . . ?
C35A C34A C33A O1_3 179.7(5) . . . . ?
C34A C33A O1_3 C1_3 3.9(13) . . . . ?
C33A C32A C36A C28A 180.0 . . . . ?
C33A C32A C36A N5A 0.0 . . . . ?
C33A O1_3 C1_3 C2_3 159.6(11) . . . . ?
N13C C21C C41B C40B -172.3(7) . . . . ?
N13C C21C C41B N5B 11.4(11) . . . . ?
N13C C42B C43B C44B 168.1(6) . . . . ?
N13C C42B C50B C46B -169.3(6) . . . . ?
N13C C42B C50B N6B 10.7(6) . . . . ?
C7C N6C C51A C52A 14.7(11) . . . . ?
C7C N6C C51A C59A -164.5(8) . . . . ?
C7C C49A C48A C47A 174.4(6) . . . . ?
C10C O8C C11C C12C 165.8(8) . . . . ?
C1C N1C C10A C11A 8.9(9) . . . . ?
C1C N1C C10A C18A -174.3(6) . . . . ?
C1C C8A C7A C6A 176.3(6) . . . . ?
C15C N8C C1B C2B -0.1(12) . . . . ?
C15C N8C C1B C9B 170.7(8) . . . . ?
C15C C14C C13C O9C -177.6(7) . . . . ?
C1A C2A C3A C4A 0.0 . . . . ?
C1A C9A N2A C8A 180.0 . . . . ?
C2A C1A C9A C5A 0.0 . . . . ?
C2A C1A C9A N2A 180.0 . . . . ?
C2A C3A C4A C5A 0.0 . . . . ?
C3A C4A C5A C9A 0.0 . . . . ?
C3A C4A C5A C6A 180.0 . . . . ?
C4A C5A C9A C1A 0.0 . . . . ?
C4A C5A C9A N2A 180.0 . . . . ?
C4A C5A C6A C7A 180.0 . . . . ?
C4A C5A C6A O1_1 3.0(5) . . . . ?
C5A C9A N2A C8A 0.0 . . . . ?
C5A C6A O1_1 C1_1 165.0(6) . . . . ?
C9A C1A C2A C3A 0.0 . . . . ?
C9A C5A C6A C7A 0.0 . . . . ?
C9A C5A C6A O1_1 -177.0(5) . . . . ?
C9A N2A C8A C1C -176.5(5) . . . . ?
C9A N2A C8A C7A 0.0 . . . . ?
N2A C8A C7A C6A 0.0 . . . . ?
C8A C7A C6A C5A 0.0 . . . . ?
C8A C7A C6A O1_1 176.9(5) . . . . ?
C7A C6A O1_1 C1_1 -11.9(8) . . . . ?
C6A C5A C9A C1A 180.0 . . . . ?
C6A C5A C9A N2A 0.0 . . . . ?
C6A O1_1 C1_1 C2_1 -169.0(7) . . . . ?
C7F N6F C51D C52D -24.8(11) . . . . ?
C7F N6F C51D C59D 164.9(8) . . . . ?
C7F C49D C48D C47D 175.5(6) . . . . ?
C21C N13C C42B C43B 10.6(12) . . . . ?
C21C N13C C42B C50B 179.3(8) . . . . ?
C21C C41B N5B C37B 176.4(7) . . . . ?
O3F C3F C26D N4D 172.0(8) . . . . ?
O3F C3F C26D C25D -15.0(12) . . . . ?
O2E C39E C40E C41E 179.0(7) . . . . ?
C9F N7F C8F O7F 0.7(13) . . . . ?
C9F N7F C8F C58D -177.7(6) . . . . ?
C11F O8F C10F C9F 153.0(7) . . . . ?
C22C N14C C51B C52B 10.9(12) . . . . ?
C22C N14C C51B C59B -173.2(8) . . . . ?
C22C C49B C48B C47B 175.4(7) . . . . ?
C51B N14C C22C O16C 1.2(16) . . . . ?
C51B N14C C22C C49B -176.7(7) . . . . ?
C51B C52B C53B C54B 0.0 . . . . ?
C51B C59B N7B C58B 180.0 . . . . ?
C52B C51B C59B C2 0.0 . . . . ?
C52B C51B C59B N7B 180.0 . . . . ?
C52B C53B C54B C2 0.0 . . . . ?
C53B C54B C2 C59B 0.0 . . . . ?
C53B C54B C2 C56B 180.0 . . . . ?
C54B C2 C59B C51B 0.0 . . . . ?
C54B C2 C59B N7B 180.0 . . . . ?
C54B C2 C56B O3B -4.1(6) . . . . ?
C54B C2 C56B C57B 180.0 . . . . ?
C2 C59B N7B C58B 0.0 . . . . ?
C59B C51B C52B C53B 0.0 . . . . ?
C59B C2 C56B O3B 175.9(6) . . . . ?
C59B C2 C56B C57B 0.0 . . . . ?
C59B N7B C58B C57B 0.0 . . . . ?
C59B N7B C58B C60B -179.9(8) . . . . ?
N7B C58B C57B C56B 0.0 . . . . ?
N7B C58B C60B O4B -166.2(9) . . . . ?
N7B C58B C60B O5B 16.6(18) . . . . ?
C58B C57B C56B O3B -176.3(5) . . . . ?
C58B C57B C56B C2 0.0 . . . . ?
C57B C58B C60B O4B 13.9(16) . . . . ?
C57B C58B C60B O5B -163.2(12) . . . . ?
C56B C2 C59B C51B 180.0 . . . . ?
C56B C2 C59B N7B 0.0 . . . . ?
C39B C40B C41B C21C -176.2(7) . . . . ?
C39B C40B C41B N5B 0.0 . . . . ?
C40B C39B C38B C37B 0.0 . . . . ?
C40B C41B N5B C37B 0.0 . . . . ?
C41B N5B C37B C38B 0.0 . . . . ?
C41B N5B C37B C20C 177.7(7) . . . . ?
N5B C37B C38B C39B 0.0 . . . . ?
N5B C37B C20C N12C 21.5(9) . . . . ?
C38B C39B C40B C41B 0.0 . . . . ?
C38B C37B C20C N12C -160.9(5) . . . . ?
C18C N11C C28B C29B 10.2(10) . . . . ?
C18C N11C C28B C36B -177.9(7) . . . . ?
C18C C26B C25B C24B 175.4(6) . . . . ?
C3F N3F C28D C29D -10.3(12) . . . . ?
C3F N3F C28D C36D -178.6(9) . . . . ?
C3F C26D C25D C24D -172.6(7) . . . . ?
C9C N7C C8C O7C 2.4(12) . . . . ?
C9C N7C C8C C58A -179.3(6) . . . . ?
C12F O9F C13F C14F 92.6(11) . . . . ?
C10D N1F C1F O1F 4.8(18) . . . . ?
C10D N1F C1F C8D -179.8(8) . . . . ?
C10D C11D C12D C13D 0.0 . . . . ?
C10D C18D N3D C17D 180.0 . . . . ?
C11D C10D C18D C14D 0.0 . . . . ?
C11D C10D C18D N3D 180.0 . . . . ?
C11D C12D C13D C14D 0.0 . . . . ?
C12D C13D C14D C18D 0.0 . . . . ?
C12D C13D C14D C15D 180.0 . . . . ?
C13D C14D C18D C10D 0.0 . . . . ?
C13D C14D C18D N3D 180.0 . . . . ?
C13D C14D C15D O3D 0.6(6) . . . . ?
C13D C14D C15D C16D 180.0 . . . . ?
C14D C18D N3D C17D 0.0 . . . . ?
C18D C10D C11D C12D 0.0 . . . . ?
C18D C14D C15D O3D -179.4(6) . . . . ?
C18D C14D C15D C16D 0.0 . . . . ?
C18D N3D C17D C16D 0.0 . . . . ?
C18D N3D C17D C2F 172.8(6) . . . . ?
N3D C17D C16D C15D 0.0 . . . . ?
N3D C17D C2F O2F 175.4(8) . . . . ?
N3D C17D C2F N2F -7.7(11) . . . . ?
C17D C16D C15D O3D 179.4(6) . . . . ?
C17D C16D C15D C14D 0.0 . . . . ?
C16D C17D C2F O2F -12.2(13) . . . . ?
C16D C17D C2F N2F 164.7(7) . . . . ?
C15D C14D C18D C10D 180.0 . . . . ?
C15D C14D C18D N3D 0.0 . . . . ?
C51D N6F C7F C49D -174.6(7) . . . . ?
C51D N6F C7F O6F -1.3(16) . . . . ?
C51D C52D C53D C54D 0.0 . . . . ?
C51D C59D N8D C58D 180.0 . . . . ?
C52D C51D C59D C55D 0.0 . . . . ?
C52D C51D C59D N8D 180.0 . . . . ?
C52D C53D C54D C55D 0.0 . . . . ?
C53D C54D C55D C59D 0.0 . . . . ?
C53D C54D C55D C56D 180.0 . . . . ?
C54D C55D C59D C51D 0.0 . . . . ?
C54D C55D C59D N8D 180.0 . . . . ?
C54D C55D C56D O5D -5.0(5) . . . . ?
C54D C55D C56D C57D 180.0 . . . . ?
C55D C59D N8D C58D 0.0 . . . . ?
C59D C51D C52D C53D 0.0 . . . . ?
C59D C55D C56D O5D 175.0(5) . . . . ?
C59D C55D C56D C57D 0.0 . . . . ?
C59D N8D C58D C57D 0.0 . . . . ?
C59D N8D C58D C8F 170.7(4) . . . . ?
N8D C58D C57D C56D 0.0 . . . . ?
N8D C58D C8F O7F 169.9(6) . . . . ?
N8D C58D C8F N7F -11.6(8) . . . . ?
C58D C57D C56D O5D -175.1(5) . . . . ?
C58D C57D C56D C55D 0.0 . . . . ?
C57D C58D C8F O7F -20.0(9) . . . . ?
C57D C58D C8F N7F 158.5(5) . . . . ?
C56D C55D C59D C51D 180.0 . . . . ?
C56D C55D C59D N8D 0.0 . . . . ?
C20C N12C C19C O14C -2.4(13) . . . . ?
C20C N12C C19C C35B -178.2(7) . . . . ?
C20C C37B C38B C39B -177.5(7) . . . . ?
C21F N13F C42E C43E -3.1(13) . . . . ?
C21F N13F C42E C50E -172.8(9) . . . . ?
C21F C41E N5E C37E -177.4(7) . . . . ?
C21F C41E C40E C39E 177.0(7) . . . . ?
C10A N1C C1C O1C 6.3(14) . . . . ?
C10A N1C C1C C8A -172.2(6) . . . . ?
C10A C11A C12A C13A 0.0 . . . . ?
C10A C18A N3A C17A 180.0 . . . . ?
C11A C10A C18A C14A 0.0 . . . . ?
C11A C10A C18A N3A 180.0 . . . . ?
C11A C12A C13A C14A 0.0 . . . . ?
C12A C13A C14A C18A 0.0 . . . . ?
C12A C13A C14A C15A 180.0 . . . . ?
C13A C14A C18A C10A 0.0 . . . . ?
C13A C14A C18A N3A 180.0 . . . . ?
C13A C14A C15A O3A -0.4(5) . . . . ?
C13A C14A C15A C16A 180.0 . . . . ?
C14A C18A N3A C17A 0.0 . . . . ?
C18A C10A C11A C12A 0.0 . . . . ?
C18A C14A C15A O3A 179.6(5) . . . . ?
C18A C14A C15A C16A 0.0 . . . . ?
C18A N3A C17A C2C -176.7(5) . . . . ?
C18A N3A C17A C16A 0.0 . . . . ?
N3A C17A C16A C15A 0.0 . . . . ?
C17A C16A C15A O3A -179.5(5) . . . . ?
C17A C16A C15A C14A 0.0 . . . . ?
C15A C14A C18A C10A 180.0 . . . . ?
C15A C14A C18A N3A 0.0 . . . . ?
C3C N3C C28A C29A 8.4(11) . . . . ?
C3C N3C C28A C36A 179.7(8) . . . . ?
C3C C26A C25A C24A 171.9(7) . . . . ?
C42E N13F C21F O15F -6.9(18) . . . . ?
C42E N13F C21F C41E 172.9(7) . . . . ?
C42E C43E C44E C45E 0.0 . . . . ?
C42E C50E N6E C49E 180.0 . . . . ?
C43E C42E C50E C46E 0.0 . . . . ?
C43E C42E C50E N6E 180.0 . . . . ?
C43E C44E C45E C46E 0.0 . . . . ?
C44E C45E C46E C50E 0.0 . . . . ?
C44E C45E C46E C47E 180.0 . . . . ?
C45E C46E C50E C42E 0.0 . . . . ?
C45E C46E C50E N6E 180.0 . . . . ?
C45E C46E C47E C48E 180.0 . . . . ?
C45E C46E C47E O1_14 -3.5(6) . . . . ?
C46E C50E N6E C49E 0.0 . . . . ?
C46E C47E O1_14 C1_14 -177.4(14) . . . . ?
C50E C42E C43E C44E 0.0 . . . . ?
C50E C46E C47E C48E 0.0 . . . . ?
C50E C46E C47E O1_14 176.5(6) . . . . ?
C50E N6E C49E C22F 172.7(5) . . . . ?
C50E N6E C49E C48E 0.0 . . . . ?
N6E C49E C48E C47E 0.0 . . . . ?
C49E C48E C47E C46E 0.0 . . . . ?
C49E C48E C47E O1_14 -176.6(6) . . . . ?
C48E C47E O1_14 C1_14 -0.9(16) . . . . ?
C47E C46E C50E C42E 180.0 . . . . ?
C47E C46E C50E N6E 0.0 . . . . ?
C47E O1_14 C1_14 C2_14 175.9(15) . . . . ?
C1B N8C C15C O10C -0.8(16) . . . . ?
C1B N8C C15C C14C -172.7(8) . . . . ?
C1B C2B C3B C4B 0.0 . . . . ?
C1B C9B N1B C8B 180.0 . . . . ?
C2B C1B C9B C5B 0.0 . . . . ?
C2B C1B C9B N1B 180.0 . . . . ?
C2B C3B C4B C5B 0.0 . . . . ?
C3B C4B C5B C9B 0.0 . . . . ?
C3B C4B C5B C6B 180.0 . . . . ?
C4B C5B C9B C1B 0.0 . . . . ?
C4B C5B C9B N1B 180.0 . . . . ?
C4B C5B C6B Se1A 6.6(5) . . . . ?
C4B C5B C6B C7B 180.0 . . . . ?
C5B C9B N1B C8B 0.0 . . . . ?
C9B C1B C2B C3B 0.0 . . . . ?
C9B C5B C6B Se1A -173.4(5) . . . . ?
C9B C5B C6B C7B 0.0 . . . . ?
C9B N1B C8B C16C -175.0(6) . . . . ?
C9B N1B C8B C7B 0.0 . . . . ?
N1B C8B C7B C6B 0.0 . . . . ?
C8B C7B C6B Se1A 173.7(4) . . . . ?
C8B C7B C6B C5B 0.0 . . . . ?
C6B C5B C9B C1B 180.0 . . . . ?
C6B C5B C9B N1B 0.0 . . . . ?
C12C O9C C13C C14C 174.9(7) . . . . ?
C11C O8C C10C C9C 169.2(7) . . . . ?
C28D N3F C3F O3F -3.2(18) . . . . ?
C28D N3F C3F C26D 170.2(8) . . . . ?
C28D C29D C30D C31D 0.0 . . . . ?
C28D C36D N5D C35D 180.0 . . . . ?
C29D C28D C36D C32D 0.0 . . . . ?
C29D C28D C36D N5D 180.0 . . . . ?
C29D C30D C31D C32D 0.0 . . . . ?
C30D C31D C32D C36D 0.0 . . . . ?
C30D C31D C32D C33D 180.0 . . . . ?
C31D C32D C36D C28D 0.0 . . . . ?
C31D C32D C36D N5D 180.0 . . . . ?
C31D C32D C33D C34D 180.0 . . . . ?
C31D C32D C33D O1_10 -1.4(6) . . . . ?
C32D C36D N5D C35D 0.0 . . . . ?
C32D C33D O1_10 C1_10 178.8(9) . . . . ?
C36D C28D C29D C30D 0.0 . . . . ?
C36D C32D C33D C34D 0.0 . . . . ?
C36D C32D C33D O1_10 178.6(6) . . . . ?
C36D N5D C35D C4F 173.1(5) . . . . ?
C36D N5D C35D C34D 0.0 . . . . ?
N5D C35D C34D C33D 0.0 . . . . ?
C35D C34D C33D C32D 0.0 . . . . ?
C35D C34D C33D O1_10 -178.5(6) . . . . ?
C34D C33D O1_10 C1_10 -2.6(13) . . . . ?
C33D C32D C36D C28D 180.0 . . . . ?
C33D C32D C36D N5D 0.0 . . . . ?
C33D O1_10 C1_10 C2_10 -171.3(10) . . . . ?
C19D N2F C2F O2F -13.6(17) . . . . ?
C19D N2F C2F C17D 169.5(8) . . . . ?
C19D C20D C21D C22D 0.0 . . . . ?
C19D C27D N4D C26D 180.0 . . . . ?
C20D C19D C27D C23D 0.0 . . . . ?
C20D C19D C27D N4D 180.0 . . . . ?
C20D C21D C22D C23D 0.0 . . . . ?
C21D C22D C23D C27D 0.0 . . . . ?
C21D C22D C23D C24D 180.0 . . . . ?
C22D C23D C27D C19D 0.0 . . . . ?
C22D C23D C27D N4D 180.0 . . . . ?
C22D C23D C24D C25D 180.0 . . . . ?
C22D C23D C24D O1_9 -7.4(6) . . . . ?
C23D C27D N4D C26D 0.0 . . . . ?
C23D C24D O1_9 C1_9 -170.5(9) . . . . ?
C27D C19D C20D C21D 0.0 . . . . ?
C27D C23D C24D C25D 0.0 . . . . ?
C27D C23D C24D O1_9 172.6(6) . . . . ?
C27D N4D C26D C3F 173.4(6) . . . . ?
C27D N4D C26D C25D 0.0 . . . . ?
N4D C26D C25D C24D 0.0 . . . . ?
C26D C25D C24D C23D 0.0 . . . . ?
C26D C25D C24D O1_9 -172.5(7) . . . . ?
C25D C24D O1_9 C1_9 2.1(13) . . . . ?
C24D C23D C27D C19D 180.0 . . . . ?
C24D C23D C27D N4D 0.0 . . . . ?
C24D O1_9 C1_9 C2_9 170.1(11) . . . . ?
C41E N5E C37E C20F -179.4(6) . . . . ?
C41E N5E C37E C38E 0.0 . . . . ?
N5E C41E C40E C39E 0.0 . . . . ?
N5E C37E C38E C39E 0.0 . . . . ?
C37E C38E C39E O2E -179.0(7) . . . . ?
C37E C38E C39E C40E 0.0 . . . . ?
C38E C39E C40E C41E 0.0 . . . . ?
C40E C41E N5E C37E 0.0 . . . . ?
C28B N11C C18C O13C -0.2(15) . . . . ?
C28B N11C C18C C26B -176.6(7) . . . . ?
C28B C29B C30B C31B 0.0 . . . . ?
C28B C36B N4B C35B 180.0 . . . . ?
C29B C28B C36B C32B 0.0 . . . . ?
C29B C28B C36B N4B 180.0 . . . . ?
C29B C30B C31B C32B 0.0 . . . . ?
C30B C31B C32B C36B 0.0 . . . . ?
C30B C31B C32B C33B 180.0 . . . . ?
C31B C32B C36B C28B 0.0 . . . . ?
C31B C32B C36B N4B 180.0 . . . . ?
C31B C32B C33B C34B 180.0 . . . . ?
C31B C32B C33B O1_6 -0.8(5) . . . . ?
C32B C36B N4B C35B 0.0 . . . . ?
C32B C33B O1_6 C1_6 -175.5(7) . . . . ?
C36B C28B C29B C30B 0.0 . . . . ?
C36B C32B C33B C34B 0.0 . . . . ?
C36B C32B C33B O1_6 179.2(5) . . . . ?
C36B N4B C35B C19C -173.1(4) . . . . ?
C36B N4B C35B C34B 0.0 . . . . ?
N4B C35B C34B C33B 0.0 . . . . ?
C35B C34B C33B C32B 0.0 . . . . ?
C35B C34B C33B O1_6 -179.2(5) . . . . ?
C34B C33B O1_6 C1_6 3.7(10) . . . . ?
C33B C32B C36B C28B 180.0 . . . . ?
C33B C32B C36B N4B 0.0 . . . . ?
C33B O1_6 C1_6 C2_6 159.4(8) . . . . ?
C42B N13C C21C O15C 6.5(18) . . . . ?
C42B N13C C21C C41B -175.5(8) . . . . ?
C42B C43B C44B C45B 0.0 . . . . ?
C42B C50B N6B C49B 180.0 . . . . ?
C43B C42B C50B C46B 0.0 . . . . ?
C43B C42B C50B N6B 180.0 . . . . ?
C43B C44B C45B C46B 0.0 . . . . ?
C44B C45B C46B C50B 0.0 . . . . ?
C44B C45B C46B C47B 180.0 . . . . ?
C45B C46B C50B C42B 0.0 . . . . ?
C45B C46B C50B N6B 180.0 . . . . ?
C45B C46B C47B C48B 180.0 . . . . ?
C45B C46B C47B O1_7 4.0(6) . . . . ?
C46B C50B N6B C49B 0.0 . . . . ?
C46B C47B O1_7 C1_7 167.3(10) . . . . ?
C50B C42B C43B C44B 0.0 . . . . ?
C50B C46B C47B C48B 0.0 . . . . ?
C50B C46B C47B O1_7 -176.0(6) . . . . ?
C50B N6B C49B C22C -175.8(6) . . . . ?
C50B N6B C49B C48B 0.0 . . . . ?
N6B C49B C48B C47B 0.0 . . . . ?
C49B C48B C47B C46B 0.0 . . . . ?
C49B C48B C47B O1_7 175.8(6) . . . . ?
C48B C47B O1_7 C1_7 -8.6(13) . . . . ?
C47B C46B C50B C42B 180.0 . . . . ?
C47B C46B C50B N6B 0.0 . . . . ?
C47B O1_7 C1_7 C2_7 -166.8(10) . . . . ?
C13C O9C C12C C11C 179.2(7) . . . . ?
C13F O9F C12F C11F -164.3(7) . . . . ?
O2D N1D C1D C2D -37.3(11) . . . . ?
O2D N1D C1D C9D 148.9(8) . . . . ?
O1D N1D C1D C2D 144.1(13) . . . . ?
O1D N1D C1D C9D -29.7(17) . . . . ?
C60B C58B C57B C56B 179.8(9) . . . . ?
C2F N2F C19D C20D -13.4(13) . . . . ?
C2F N2F C19D C27D 178.4(9) . . . . ?
C2F C17D C16D C15D -172.0(6) . . . . ?
C1D C2D C3D C4D 0.0 . . . . ?
C1D C9D N2D C8D 180.0 . . . . ?
C2D C1D C9D C5D 0.0 . . . . ?
C2D C1D C9D N2D 180.0 . . . . ?
C2D C3D C4D C5D 0.0 . . . . ?
C3D C4D C5D C9D 0.0 . . . . ?
C3D C4D C5D C6D 180.0 . . . . ?
C4D C5D C9D C1D 0.0 . . . . ?
C4D C5D C9D N2D 180.0 . . . . ?
C4D C5D C6D C7D 180.0 . . . . ?
C4D C5D C6D O1_8 10.8(9) . . . . ?
C5D C9D N2D C8D 0.0 . . . . ?
C5D C6D O1_8 C1_8 176.6(12) . . . . ?
C9D C1D C2D C3D 0.0 . . . . ?
C9D C5D C6D C7D 0.0 . . . . ?
C9D C5D C6D O1_8 -169.2(9) . . . . ?
C9D N2D C8D C7D 0.0 . . . . ?
C9D N2D C8D C1F -179.3(7) . . . . ?
N2D C8D C7D C6D 0.0 . . . . ?
N2D C8D C1F N1F -10.8(12) . . . . ?
N2D C8D C1F O1F 164.5(9) . . . . ?
C8D C7D C6D C5D 0.0 . . . . ?
C8D C7D C6D O1_8 169.2(9) . . . . ?
C7D C8D C1F N1F 170.0(7) . . . . ?
C7D C8D C1F O1F -14.7(15) . . . . ?
C7D C6D O1_8 C1_8 7.3(18) . . . . ?
C6D C5D C9D C1D 180.0 . . . . ?
C6D C5D C9D N2D 0.0 . . . . ?
C6D O1_8 C1_8 C2_8 -179.2(13) . . . . ?
C1F N1F C10D C11D -20.3(12) . . . . ?
C1F N1F C10D C18D 168.4(9) . . . . ?
C1F C8D C7D C6D 179.2(8) . . . . ?
C61E O5E C60E O4E 1.4(16) . . . . ?
C61E O5E C60E C58E 176.1(10) . . . . ?
C8F N7F C9F C10F 179.6(8) . . . . ?
C8F C58D C57D C56D -169.5(5) . . . . ?
C61B O4B C60B C58B 178.5(18) . . . . ?
C61B O4B C60B O5B -4(3) . . . . ?
O1_1 C1_1 C2_1 C4_1 -64.5(11) . . . . ?
O1_1 C1_1 C2_1 C3_1 169.4(8) . . . . ?
O1_2 C1_2 C2_2 C3_2 54(2) . . . . ?
O1_2 C1_2 C2_2 C4_2 -175.6(14) . . . . ?
O1_3 C1_3 C2_3 C4_3 -170.5(14) . . . . ?
O1_3 C1_3 C2_3 C3_3 -42(2) . . . . ?
O1_4 C1_4 C2_4 C4_4 -57.3(19) . . . . ?
O1_4 C1_4 C2_4 C3_4 180.0(14) . . . . ?
O1_5 C1_5 C2_5 C4_5 63.6(13) . . . . ?
O1_5 C1_5 C2_5 C3_5 -56.9(13) . . . . ?
O1_6 C1_6 C2_6 C4_6 170.2(9) . . . . ?
O1_6 C1_6 C2_6 C3_6 -68.9(12) . . . . ?
O1_7 C1_7 C2_7 C4_7 61.5(16) . . . . ?
O1_7 C1_7 C2_7 C3_7 -175.9(12) . . . . ?
O1_8 C1_8 C2_8 C3_8 -64.4(18) . . . . ?
O1_8 C1_8 C2_8 C4_8 179.2(16) . . . . ?
O1_9 C1_9 C2_9 C3_9 69.4(16) . . . . ?
O1_9 C1_9 C2_9 C4_9 -51.8(18) . . . . ?
O1_10 C1_10 C2_10 C4_10 53(2) . . . . ?
O1_10 C1_10 C2_10 C3_10 -179.0(15) . . . . ?
O1_12 C1_12 C2_12 C4_12 64.4(17) . . . . ?
O1_12 C1_12 C2_12 C3_12 -174.9(13) . . . . ?
O1_13 C1_13 C2_13 C4_13 176.2(10) . . . . ?
O1_13 C1_13 C2_13 C3_13 -59.0(13) . . . . ?
O1_14 C1_14 C2_14 C3_14 -175(2) . . . . ?

loop_
_smtbx_masks_void_nr
_smtbx_masks_void_average_x
_smtbx_masks_void_average_y
_smtbx_masks_void_average_z
_smtbx_masks_void_volume
_smtbx_masks_void_count_electrons
_smtbx_masks_void_content
1 -0.934 -0.076 -0.153 7644.1 1938.7 ?
